data_4119912
loop_
_publ_author_name
'Xiaoping Yang'
'Desmond Schipper'
'Richard A. Jones'
'Lauren A. Lytwak'
'Bradley J. Holliday'
'Shaoming Huang'

_publ_section_title
;
 Anion-Dependent Self-Assembly of Near-Infrared Luminescent 24- and
 32-Metal Cd-Ln Complexes with Drum-like Architectures
;
_journal_name_full 'Journal of the American Chemical Society'
_journal_page_first 8468
_journal_page_last 8471
_journal_paper_doi 10.1021/ja4031243
_journal_volume 135
_journal_year 2013
_chemical_formula_moiety 'C254 H317 Cd18 Cl8 Gd6 N18 O92'
_chemical_formula_sum 'C254 H317 Cd18 Cl8 Gd6 N18 O92'
_chemical_formula_weight 8344.56
_chemical_name_systematic
; 
 ? 
;
_space_group_IT_number 147
_symmetry_cell_setting hexagonal
_symmetry_space_group_name_Hall '-P 3'
_symmetry_space_group_name_H-M 'P -3'
_atom_sites_solution_hydrogens geom
_atom_sites_solution_primary direct
_atom_sites_solution_secondary difmap
_audit_creation_method SHELXL-97
_cell_angle_alpha 90.00
_cell_angle_beta 90.00
_cell_angle_gamma 120.00
_cell_formula_units_Z 6
_cell_length_a 51.282(7)
_cell_length_b 51.282(7)
_cell_length_c 24.391(5)
_cell_measurement_reflns_used 36190
_cell_measurement_temperature 223(2)
_cell_measurement_theta_max 27.2871
_cell_measurement_theta_min 1.0522
_cell_volume 55551(16)
_computing_cell_refinement 'Collect software, Nonius B.V. 1998'
_computing_data_collection 'Collect software, Nonius B.V. 1998'
_computing_data_reduction
;
DENZO and Scalepack (Otwinoski and Minor, 1997)
;
_computing_molecular_graphics 'XP SHELXTL/PC, Siemens Analytical'
_computing_structure_refinement 'XL SHELXTL/PC, Siemens Analytical'
_computing_structure_solution
;

SIR97 - Altomare A., Burla M.C., Camalli M., Cascarano G.L., Giacovazzo C., 
Guagliardi A., Moliterni A.G.G., Polidori G.,Spagna R.
;
_diffrn_ambient_temperature 223(1)
_diffrn_detector_area_resol_mean 13.6612
_diffrn_measured_fraction_theta_full 0.970
_diffrn_measured_fraction_theta_max 0.970
_diffrn_measurement_device_type 'Mercury2 (2x2 bin mode)'
_diffrn_measurement_method dtprofit.ref
_diffrn_radiation_monochromator 'Graphite Monochromator'
_diffrn_radiation_source 'Sealed tube'
_diffrn_radiation_type MoK\a
_diffrn_radiation_wavelength 0.710747
_diffrn_reflns_av_R_equivalents 0.0898
_diffrn_reflns_av_sigmaI/netI 0.0732
_diffrn_reflns_limit_h_max 55
_diffrn_reflns_limit_h_min -60
_diffrn_reflns_limit_k_max 60
_diffrn_reflns_limit_k_min -58
_diffrn_reflns_limit_l_max 28
_diffrn_reflns_limit_l_min -27
_diffrn_reflns_number 449151
_diffrn_reflns_theta_full 24.99
_diffrn_reflns_theta_max 24.99
_diffrn_reflns_theta_min 3.00
_exptl_absorpt_coefficient_mu 2.192
_exptl_absorpt_correction_T_max 1.0000
_exptl_absorpt_correction_T_min 0.5143
_exptl_absorpt_correction_type multi-scan
_exptl_absorpt_process_details 'DENZO and Scalepack (Otwinoski and Minor, 1997)'
_exptl_crystal_colour Yellow
_exptl_crystal_density_diffrn 1.497
_exptl_crystal_description Block
_exptl_crystal_F_000 24522
_exptl_crystal_size_max 0.22
_exptl_crystal_size_mid 0.19
_exptl_crystal_size_min 0.16
_refine_diff_density_max 3.967
_refine_diff_density_min -2.192
_refine_diff_density_rms 0.173
_refine_ls_extinction_method none
_refine_ls_goodness_of_fit_ref 1.102
_refine_ls_hydrogen_treatment constr
_refine_ls_matrix_type fullcycle
_refine_ls_number_parameters 3598
_refine_ls_number_reflns 63224
_refine_ls_number_restraints 2392
_refine_ls_restrained_S_all 1.101
_refine_ls_R_factor_all 0.1026
_refine_ls_R_factor_gt 0.0674
_refine_ls_shift/su_max 0.000
_refine_ls_shift/su_mean 0.000
_refine_ls_structure_factor_coef Fsqd
_refine_ls_weighting_details 'calc w=1/[\s^2^(Fo^2^)+(0.1020P)^2^+154.0389P] where P=(Fo^2^+2Fc^2^)/3'
_refine_ls_weighting_scheme calc
_refine_ls_wR_factor_gt 0.1765
_refine_ls_wR_factor_ref 0.1926
_reflns_number_gt 40541
_reflns_number_total 63224
_reflns_threshold_expression >2sigma(I)
_cod_data_source_file ja4031243_si_007.cif
_cod_data_source_block complex-2
_cod_original_cell_volume 55550(16)
_cod_original_sg_symbol_Hall -P3
_cod_database_code 4119912

loop_
_symmetry_equiv_pos_as_xyz
'x, y, z'
'-y, x-y, z'
'-x+y, -x, z'
'-x, -y, -z'
'y, -x+y, -z'
'x-y, x, -z'

loop_
_atom_site_label
_atom_site_type_symbol
_atom_site_fract_x
_atom_site_fract_y
_atom_site_fract_z
_atom_site_U_iso_or_equiv
_atom_site_adp_type
_atom_site_occupancy
_atom_site_symmetry_multiplicity
_atom_site_calc_flag
_atom_site_refinement_flags
_atom_site_disorder_assembly
_atom_site_disorder_group
Gd1 Gd 0.390635(10) 0.253357(10) 0.434289(17) 0.02483(11) Uani 1 1 d U . .
Gd2 Gd 0.258067(10) 0.282081(10) 0.666803(17) 0.02563(11) Uani 1 1 d U . .
Gd3 Gd 0.463219(12) 0.424766(11) 0.66518(2) 0.03434(13) Uani 1 1 d U . .
Gd4 Gd 0.494352(11) 0.216994(11) 0.76243(2) 0.03570(13) Uani 1 1 d U . .
Gd5 Gd 0.289305(11) 0.121637(11) 0.858464(18) 0.02964(12) Uani 1 1 d U . .
Gd6 Gd 0.424834(12) 0.307017(12) 1.024250(19) 0.03800(13) Uani 1 1 d U . .
Cd16 Cd 0.260304(18) 0.152144(18) 0.95953(3) 0.04075(19) Uani 1 1 d U . .
Cd7 Cd 0.225032(18) 0.218512(18) 0.57265(3) 0.03896(19) Uani 1 1 d U . .
Cd3 Cd 0.469882(18) 0.311685(17) 0.42091(3) 0.04101(19) Uani 1 1 d U . .
Cd2 Cd 0.474743(18) 0.376252(17) 0.56547(3) 0.04170(19) Uani 1 1 d U . .
Cd6 Cd 0.23897(2) 0.23507(2) 0.42961(3) 0.0469(2) Uani 1 1 d U . .
Cd5 Cd 0.313453(18) 0.226949(19) 0.49242(3) 0.0426(2) Uani 1 1 d U . .
Cd15 Cd 0.350853(19) 0.123884(18) 0.76864(3) 0.0449(2) Uani 1 1 d U . .
Cd4 Cd 0.484030(19) 0.384045(18) 0.37491(3) 0.0479(2) Uani 1 1 d U . .
Cd18 Cd 0.347087(19) 0.243465(18) 1.00411(3) 0.0444(2) Uani 1 1 d U . .
Cd17 Cd 0.28449(2) 0.161300(19) 1.09694(3) 0.0479(2) Uani 1 1 d U . .
Cd14 Cd 0.44672(2) 0.146145(18) 0.69565(4) 0.0511(2) Uani 1 1 d U . .
Cd8 Cd 0.322875(19) 0.351305(19) 0.72305(4) 0.0526(2) Uani 1 1 d U . .
Cd9 Cd 0.35648(2) 0.448185(19) 0.68226(4) 0.0535(2) Uani 1 1 d U . .
Cd13 Cd 0.50615(2) 0.278619(19) 0.85612(4) 0.0520(2) Uani 1 1 d U . .
Cd12 Cd 0.50465(2) 0.33922(2) 0.99785(4) 0.0573(2) Uani 1 1 d U . .
Cd1 Cd 0.416420(19) 0.443462(19) 0.74672(4) 0.0480(2) Uani 1 1 d U . .
Cd11 Cd 0.40703(3) 0.08037(2) 0.77388(5) 0.0801(3) Uani 1 1 d U . .
Cd10 Cd 0.53925(3) 0.29730(3) 1.03759(5) 0.0886(4) Uani 1 1 d U . .
Cl1 Cl 0.25422(8) 0.11433(7) 1.14734(12) 0.0654(9) Uani 1 1 d U . .
Cl2 Cl 0.19865(8) 0.24036(9) 0.38662(14) 0.0747(10) Uani 1 1 d U . .
Cl3 Cl 0.48490(10) 0.38375(7) 0.27496(13) 0.0788(11) Uani 1 1 d U . .
Cl4 Cl 0.37096(8) 0.49982(8) 0.65541(19) 0.0882(12) Uani 1 1 d U . .
Cl5 Cl 0.46191(10) 0.22502(9) 0.8491(2) 0.1039(14) Uani 1 1 d U . .
Cl6 Cl 0.44339(13) 0.06210(11) 0.7852(2) 0.1218(17) Uani 1 1 d U . .
Cl7 Cl 0.42616(15) 0.37450(16) 0.6005(3) 0.164(2) Uani 1 1 d U . .
Cl8 Cl 0.5464(7) 0.3012(4) 1.1371(8) 0.181(10) Uani 0.54(4) 1 d PU A 1
Cl8' Cl 0.5677(10) 0.3089(6) 1.1208(11) 0.217(13) Uani 0.46(4) 1 d PU A 2
N1 N 0.38560(18) 0.20364(17) 0.4138(3) 0.0346(19) Uani 1 1 d U . .
N2 N 0.32989(19) 0.08784(17) 0.7027(3) 0.037(2) Uani 1 1 d U . .
N3 N 0.28112(18) 0.17864(18) 0.4666(3) 0.037(2) Uani 1 1 d U . .
N4 N 0.2476(2) 0.09433(18) 0.7899(3) 0.041(2) Uani 1 1 d U . .
N5 N 0.19269(19) 0.17019(19) 0.5997(3) 0.042(2) Uani 1 1 d U . .
N6 N 0.2235(2) 0.16093(19) 0.9331(3) 0.042(2) Uani 1 1 d U . .
N7 N 0.22503(19) 0.26938(17) 0.7489(3) 0.036(2) Uani 1 1 d U . .
N8 N 0.3137(2) 0.2565(2) 1.0435(3) 0.044(2) Uani 1 1 d U . .
N9 N 0.3084(2) 0.36993(19) 0.7942(4) 0.047(2) Uani 1 1 d U . .
N10 N 0.4152(2) 0.3486(2) 1.0459(4) 0.050(2) Uani 1 1 d U . .
N11 N 0.4250(2) 0.4538(2) 0.8367(4) 0.052(2) Uani 1 1 d U . .
N12 N 0.5326(2) 0.3866(2) 0.9645(4) 0.068(3) Uani 1 1 d U . .
N13 N 0.5150(2) 0.4504(2) 0.7054(4) 0.049(2) Uani 1 1 d U . .
N14 N 0.5536(2) 0.3179(2) 0.8450(4) 0.054(2) Uani 1 1 d U . .
N15 N 0.52565(18) 0.39570(18) 0.5538(3) 0.039(2) Uani 1 1 d U . .
N16 N 0.5376(2) 0.2482(2) 0.7004(4) 0.049(2) Uani 1 1 d U . .
N17 N 0.5098(2) 0.3048(2) 0.4306(3) 0.048(2) Uani 1 1 d U . .
N18 N 0.4447(2) 0.1450(2) 0.6045(4) 0.055(3) Uani 1 1 d U . .
O1 O 0.47506(16) 0.29977(15) 0.3222(3) 0.0465(18) Uani 1 1 d U . .
O2 O 0.43378(15) 0.26364(14) 0.3918(3) 0.0400(17) Uani 1 1 d U . .
O3 O 0.30426(16) 0.09437(15) 0.8075(3) 0.0439(18) Uani 1 1 d U . .
O4 O 0.26580(17) 0.06726(16) 0.8854(3) 0.0494(19) Uani 1 1 d U . .
O5 O 0.37392(14) 0.24107(14) 0.3344(2) 0.0368(16) Uani 1 1 d U . .
O6 O 0.34049(14) 0.22285(14) 0.4204(2) 0.0345(15) Uani 1 1 d U . .
O7 O 0.24598(16) 0.11188(15) 0.8997(3) 0.0409(17) Uani 1 1 d U . .
O8 O 0.21383(17) 0.10138(17) 0.9895(3) 0.0501(19) Uani 1 1 d U . .
O9 O 0.21871(17) 0.18626(17) 0.3859(3) 0.054(2) Uani 1 1 d U . .
O10 O 0.21642(16) 0.19642(16) 0.4901(3) 0.0440(18) Uani 1 1 d U . .
O11 O 0.25527(15) 0.17055(15) 1.0395(3) 0.0414(17) Uani 1 1 d U . .
O12 O 0.25468(19) 0.18055(19) 1.1438(3) 0.063(2) Uani 1 1 d U . .
O13 O 0.17575(15) 0.21857(16) 0.5619(3) 0.0442(18) Uani 1 1 d U . .
O14 O 0.21417(15) 0.24220(15) 0.6433(3) 0.0382(16) Uani 1 1 d U . .
O15 O 0.37862(17) 0.28218(17) 1.0622(3) 0.0502(19) Uani 1 1 d U . .
O16 O 0.42333(16) 0.31092(17) 1.1276(3) 0.053(2) Uani 1 1 d U . .
O17 O 0.22340(15) 0.30357(15) 0.6508(3) 0.0388(16) Uani 1 1 d U . .
O18 O 0.27211(15) 0.32684(15) 0.7079(3) 0.0421(17) Uani 1 1 d U . .
O19 O 0.46955(18) 0.34682(17) 1.0436(3) 0.057(2) Uani 1 1 d U . .
O20 O 0.5219(2) 0.3657(2) 1.0882(3) 0.079(3) Uani 1 1 d U . .
O21 O 0.32636(18) 0.44875(19) 0.7568(4) 0.065(2) Uani 1 1 d U . .
O22 O 0.37738(16) 0.45024(17) 0.7637(3) 0.0515(19) Uani 1 1 d U . .
O23 O 0.54827(19) 0.3399(2) 0.9964(4) 0.073(3) Uani 1 1 d U A .
O24 O 0.5892(2) 0.3251(2) 0.9996(5) 0.101(3) Uani 1 1 d U A .
O25 O 0.44710(17) 0.49945(16) 0.7332(3) 0.0503(19) Uani 1 1 d U . .
O26 O 0.46530(16) 0.45948(15) 0.7218(3) 0.0487(19) Uani 1 1 d U . .
O27 O 0.52850(17) 0.25422(17) 0.8158(3) 0.0515(19) Uani 1 1 d U . .
O28 O 0.53795(19) 0.21034(19) 0.7964(4) 0.070(2) Uani 1 1 d U D .
O29 O 0.4917(2) 0.47342(17) 0.6103(3) 0.066(2) Uani 1 1 d U . .
O30 O 0.49259(17) 0.42415(16) 0.5972(3) 0.0507(19) Uani 1 1 d U . .
O31 O 0.49630(17) 0.18571(17) 0.7007(3) 0.056(2) Uani 1 1 d U . .
O32 O 0.48623(19) 0.13122(18) 0.6793(4) 0.067(2) Uani 1 1 d U . .
O33 O 0.53635(18) 0.41766(17) 0.3932(3) 0.062(2) Uani 1 1 d U . .
O34 O 0.50696(16) 0.35931(15) 0.4039(3) 0.0472(18) Uani 1 1 d U . .
O35 O 0.41286(18) 0.09733(17) 0.6880(3) 0.060(2) Uani 1 1 d U . .
O36 O 0.3723(2) 0.04280(19) 0.7046(4) 0.086(3) Uani 1 1 d U . .
O37 O 0.38340(15) 0.23049(14) 0.5148(3) 0.0374(16) Uani 1 1 d U . .
O38 O 0.33893(15) 0.21467(16) 0.5553(3) 0.0429(17) Uani 1 1 d U . .
O39 O 0.36709(17) 0.27407(15) 0.4857(3) 0.0493(19) Uani 1 1 d U . .
O40 O 0.3274(2) 0.2766(2) 0.4983(4) 0.082(3) Uani 1 1 d U . .
O41 O 0.28519(18) 0.23623(18) 0.4193(3) 0.059(2) Uani 1 1 d U . .
O42 O 0.27763(18) 0.26923(19) 0.3744(3) 0.059(2) Uani 1 1 d U . .
O43 O 0.27984(16) 0.22395(17) 0.5633(3) 0.0478(19) Uani 1 1 d U . .
O44 O 0.26696(15) 0.24607(15) 0.6252(3) 0.0419(17) Uani 1 1 d U . .
O45 O 0.24436(17) 0.25757(16) 0.5127(3) 0.0459(18) Uani 1 1 d U . .
O46 O 0.25768(16) 0.29287(16) 0.5750(3) 0.0468(18) Uani 1 1 d U . .
O47 O 0.28235(15) 0.27304(15) 0.7331(3) 0.0391(16) Uani 1 1 d U . .
O48 O 0.32160(16) 0.31220(15) 0.7713(3) 0.0480(19) Uani 1 1 d U . .
O49 O 0.37382(18) 0.38360(18) 0.7429(4) 0.068(2) Uani 1 1 d U . .
O50 O 0.42144(15) 0.40274(15) 0.7232(3) 0.0468(18) Uani 1 1 d U . .
O51 O 0.3239(2) 0.3942(2) 0.6730(4) 0.093(3) Uani 1 1 d U . .
O52 O 0.3211(2) 0.42510(19) 0.6155(4) 0.078(3) Uani 1 1 d U . .
O53 O 0.39770(18) 0.44388(18) 0.6633(3) 0.057(2) Uani 1 1 d U . .
O54 O 0.43016(19) 0.43525(19) 0.6185(3) 0.065(2) Uani 1 1 d U . .
O55 O 0.46863(15) 0.38900(15) 0.7046(3) 0.0429(17) Uani 1 1 d U . .
O56 O 0.47357(16) 0.35675(16) 0.6516(3) 0.0456(18) Uani 1 1 d U . .
O57 O 0.46521(15) 0.33131(15) 0.5229(3) 0.0423(17) Uani 1 1 d U . .
O58 O 0.43246(16) 0.28884(15) 0.4844(3) 0.0470(18) Uani 1 1 d U . .
O59 O 0.4771(2) 0.3951(2) 0.4742(3) 0.067(2) Uani 1 1 d U . .
O60 O 0.46686(18) 0.41433(18) 0.4017(3) 0.057(2) Uani 1 1 d U . .
O61 O 0.44564(16) 0.33522(15) 0.3887(3) 0.0476(19) Uani 1 1 d U . .
O62 O 0.39949(15) 0.29596(15) 0.3858(3) 0.0440(18) Uani 1 1 d U . .
O63 O 0.48499(16) 0.25075(15) 0.7264(3) 0.0459(18) Uani 1 1 d U . .
O64 O 0.48978(17) 0.28992(17) 0.7753(3) 0.053(2) Uani 1 1 d U . .
O65 O 0.5226(2) 0.2706(2) 0.9435(4) 0.089(3) Uani 1 1 d U A .
O66 O 0.5286(3) 0.2511(3) 1.0185(5) 0.115(4) Uani 1 1 d U A .
O67 O 0.4946(2) 0.2963(2) 1.0438(4) 0.073(3) Uani 1 1 d U A .
O68 O 0.44688(19) 0.28299(19) 1.0656(3) 0.064(2) Uani 1 1 d U A .
O69 O 0.40329(17) 0.31278(17) 0.9491(3) 0.0510(19) Uani 1 1 d U . .
O70 O 0.35648(16) 0.27634(16) 0.9305(3) 0.0468(18) Uani 1 1 d U . .
O71 O 0.40048(19) 0.25974(19) 0.9867(3) 0.064(2) Uani 1 1 d U . .
O72 O 0.36989(19) 0.21213(19) 0.9913(3) 0.065(2) Uani 1 1 d U . .
O73 O 0.30989(16) 0.20539(15) 0.9480(3) 0.0448(18) Uani 1 1 d U . .
O74 O 0.29676(16) 0.16718(15) 0.8948(3) 0.0422(17) Uani 1 1 d U . .
O75 O 0.32873(17) 0.20947(16) 1.0801(3) 0.0502(19) Uani 1 1 d U . .
O76 O 0.32721(19) 0.17928(18) 1.1447(3) 0.065(2) Uani 1 1 d U . .
O77 O 0.28834(16) 0.14119(16) 1.0151(3) 0.0451(18) Uani 1 1 d U . .
O78 O 0.29940(19) 0.11710(18) 0.9509(3) 0.057(2) Uani 1 1 d U . .
O79 O 0.45895(17) 0.31277(19) 0.9545(3) 0.059(2) Uani 1 1 d U . .
O80 O 0.49073(18) 0.30663(18) 0.9050(3) 0.059(2) Uani 1 1 d U . .
O81 O 0.34147(18) 0.14757(17) 0.8630(3) 0.053(2) Uani 1 1 d U . .
O82 O 0.3787(2) 0.1412(2) 0.8437(4) 0.084(3) Uani 1 1 d U . .
O83 O 0.30112(16) 0.15232(15) 0.7853(3) 0.0441(18) Uani 1 1 d U . .
O84 O 0.33778(16) 0.15646(16) 0.7304(3) 0.0468(18) Uani 1 1 d U . .
O85 O 0.3653(2) 0.0850(2) 0.8000(4) 0.091(3) Uani 1 1 d U . .
O86 O 0.3809(3) 0.0619(3) 0.8531(5) 0.124(4) Uani 1 1 d U . .
O87 O 0.47674(19) 0.17489(17) 0.8153(3) 0.065(2) Uani 1 1 d U . .
O88 O 0.44256(19) 0.13046(17) 0.7829(3) 0.063(2) Uani 1 1 d U . .
O89 O 0.44565(16) 0.18750(15) 0.7282(3) 0.0481(19) Uani 1 1 d U . .
O90 O 0.39852(16) 0.15129(16) 0.7241(3) 0.0505(19) Uani 1 1 d U . .
O91 O 0.3141(2) 0.3167(2) 0.6384(5) 0.120 Uiso 1 1 d D . .
O92 O 0.3448(3) 0.3626(2) 0.6499(5) 0.120 Uiso 1 1 d D . .
C1 C 0.5000(3) 0.3203(3) 0.2889(5) 0.062(3) Uani 1 1 d U . .
H1A H 0.4981 0.3119 0.2530 0.093 Uiso 1 1 calc R . .
H1B H 0.5185 0.3236 0.3054 0.093 Uiso 1 1 calc R . .
H1C H 0.5003 0.3391 0.2862 0.093 Uiso 1 1 calc R . .
C2 C 0.4614(2) 0.2689(2) 0.3111(4) 0.041(3) Uani 1 1 d U . .
C3 C 0.4694(3) 0.2570(3) 0.2682(5) 0.054(3) Uani 1 1 d U . .
H3A H 0.4852 0.2695 0.2453 0.065 Uiso 1 1 calc R . .
C4 C 0.4536(3) 0.2266(3) 0.2595(5) 0.065(4) Uani 1 1 d U . .
H4A H 0.4584 0.2185 0.2296 0.078 Uiso 1 1 calc R . .
C5 C 0.4306(3) 0.2075(3) 0.2949(4) 0.049(3) Uani 1 1 d U . .
H5A H 0.4196 0.1869 0.2882 0.059 Uiso 1 1 calc R . .
C6 C 0.4241(2) 0.2195(2) 0.3397(4) 0.046(3) Uani 1 1 d U . .
C7 C 0.4392(2) 0.2505(2) 0.3496(4) 0.040(3) Uani 1 1 d U . .
C8 C 0.3998(2) 0.1985(2) 0.3751(4) 0.038(2) Uani 1 1 d U . .
H8A H 0.3936 0.1783 0.3692 0.046 Uiso 1 1 calc R . .
C9 C 0.3615(2) 0.1770(2) 0.4416(4) 0.037(2) Uani 1 1 d U . .
H9A H 0.3504 0.1614 0.4146 0.044 Uiso 1 1 calc R . .
H9B H 0.3476 0.1823 0.4583 0.044 Uiso 1 1 calc R . .
C10 C 0.3736(2) 0.1646(2) 0.4857(4) 0.039(2) Uani 1 1 d U . .
H10A H 0.3891 0.1811 0.5068 0.047 Uiso 1 1 calc R . .
H10B H 0.3827 0.1541 0.4683 0.047 Uiso 1 1 calc R . .
C11 C 0.3484(2) 0.1428(2) 0.5245(4) 0.037(2) Uani 1 1 d U . .
H11A H 0.3402 0.1538 0.5435 0.044 Uiso 1 1 calc R . .
H11B H 0.3323 0.1271 0.5030 0.044 Uiso 1 1 calc R . .
C12 C 0.3589(2) 0.1285(2) 0.5665(4) 0.036(2) Uani 1 1 d U . .
H12A H 0.3784 0.1436 0.5805 0.044 Uiso 1 1 calc R . .
H12B H 0.3615 0.1130 0.5487 0.044 Uiso 1 1 calc R . .
C13 C 0.3373(2) 0.1145(2) 0.6142(4) 0.043(3) Uani 1 1 d U . .
H13A H 0.3373 0.1304 0.6360 0.052 Uiso 1 1 calc R . .
H13B H 0.3170 0.1019 0.6001 0.052 Uiso 1 1 calc R . .
C14 C 0.3457(2) 0.0957(2) 0.6502(4) 0.035(2) Uani 1 1 d U . .
H14A H 0.3411 0.0774 0.6308 0.042 Uiso 1 1 calc R . .
H14B H 0.3672 0.1069 0.6569 0.042 Uiso 1 1 calc R . .
C15 C 0.3084(2) 0.0608(2) 0.7101(4) 0.037(2) Uani 1 1 d U . .
H15A H 0.3039 0.0476 0.6809 0.044 Uiso 1 1 calc R . .
C16 C 0.2902(2) 0.0486(2) 0.7588(4) 0.044(3) Uani 1 1 d U . .
C17 C 0.2714(3) 0.0162(3) 0.7579(5) 0.055(3) Uani 1 1 d U . .
H17A H 0.2716 0.0051 0.7278 0.066 Uiso 1 1 calc R . .
C18 C 0.2532(3) 0.0021(3) 0.8023(5) 0.059(3) Uani 1 1 d U . .
H18A H 0.2424 -0.0188 0.8032 0.070 Uiso 1 1 calc R . .
C19 C 0.2506(3) 0.0176(3) 0.8449(5) 0.053(3) Uani 1 1 d U . .
H19A H 0.2378 0.0075 0.8740 0.064 Uiso 1 1 calc R . .
C20 C 0.2671(2) 0.0483(2) 0.8442(4) 0.042(3) Uani 1 1 d U . .
C23 C 0.3895(2) 0.2564(2) 0.2854(4) 0.044(3) Uani 1 1 d U . .
H23A H 0.3756 0.2497 0.2552 0.065 Uiso 1 1 calc R . .
H23B H 0.4053 0.2522 0.2780 0.065 Uiso 1 1 calc R . .
H23C H 0.3978 0.2777 0.2902 0.065 Uiso 1 1 calc R . .
C24 C 0.3461(2) 0.2157(2) 0.3268(4) 0.035(2) Uani 1 1 d U . .
C25 C 0.3357(2) 0.2004(2) 0.2780(4) 0.040(3) Uani 1 1 d U . .
H25A H 0.3475 0.2071 0.2465 0.049 Uiso 1 1 calc R . .
C26 C 0.3073(2) 0.1748(2) 0.2767(4) 0.045(3) Uani 1 1 d U . .
H26A H 0.3000 0.1641 0.2441 0.054 Uiso 1 1 calc R . .
C27 C 0.2900(2) 0.1651(2) 0.3232(4) 0.044(3) Uani 1 1 d U . .
H27A H 0.2715 0.1474 0.3220 0.052 Uiso 1 1 calc R . .
C28 C 0.2995(2) 0.1813(2) 0.3730(4) 0.037(2) Uani 1 1 d U . .
C29 C 0.3286(2) 0.2072(2) 0.3754(4) 0.031(2) Uani 1 1 d U . .
C30 C 0.2786(2) 0.1678(2) 0.4194(4) 0.037(2) Uani 1 1 d U . .
H30A H 0.2617 0.1492 0.4130 0.045 Uiso 1 1 calc R . .
C31 C 0.2585(2) 0.1591(2) 0.5071(4) 0.044(3) Uani 1 1 d U . .
H31A H 0.2417 0.1425 0.4883 0.052 Uiso 1 1 calc R . .
H31B H 0.2508 0.1705 0.5261 0.052 Uiso 1 1 calc R . .
C32 C 0.2715(3) 0.1468(2) 0.5484(4) 0.043(3) Uani 1 1 d U . .
H32A H 0.2915 0.1625 0.5585 0.051 Uiso 1 1 calc R . .
H32B H 0.2733 0.1306 0.5316 0.051 Uiso 1 1 calc R . .
C33 C 0.2524(2) 0.1349(2) 0.5997(4) 0.043(3) Uani 1 1 d U . .
H33A H 0.2319 0.1205 0.5893 0.052 Uiso 1 1 calc R . .
H33B H 0.2521 0.1515 0.6184 0.052 Uiso 1 1 calc R . .
C34 C 0.2640(2) 0.1199(2) 0.6393(4) 0.042(3) Uani 1 1 d U . .
H34A H 0.2854 0.1330 0.6447 0.050 Uiso 1 1 calc R . .
H34B H 0.2610 0.1013 0.6231 0.050 Uiso 1 1 calc R . .
C35 C 0.2481(3) 0.1130(3) 0.6952(4) 0.049(3) Uani 1 1 d U . .
H35A H 0.2532 0.1317 0.7135 0.059 Uiso 1 1 calc R . .
H35B H 0.2264 0.1020 0.6896 0.059 Uiso 1 1 calc R . .
C22 C 0.2501(3) 0.0541(3) 0.9351(5) 0.058(3) Uani 1 1 d U . .
H22A H 0.2436 0.0330 0.9353 0.087 Uiso 1 1 calc R . .
H22B H 0.2329 0.0567 0.9379 0.087 Uiso 1 1 calc R . .
H22C H 0.2633 0.0637 0.9657 0.087 Uiso 1 1 calc R . .
C36 C 0.2567(3) 0.0949(2) 0.7309(4) 0.048(3) Uani 1 1 d U . .
H36A H 0.2784 0.1033 0.7291 0.057 Uiso 1 1 calc R . .
H36B H 0.2473 0.0744 0.7172 0.057 Uiso 1 1 calc R . .
C37 C 0.2199(2) 0.0791(2) 0.7985(4) 0.037(2) Uani 1 1 d U . .
H37A H 0.2084 0.0682 0.7686 0.044 Uiso 1 1 calc R . .
C38 C 0.2032(2) 0.0760(2) 0.8483(4) 0.042(3) Uani 1 1 d U . .
C39 C 0.1711(3) 0.0566(2) 0.8469(5) 0.052(3) Uani 1 1 d U . .
H39A H 0.1616 0.0466 0.8147 0.062 Uiso 1 1 calc R . .
C40 C 0.1546(3) 0.0530(3) 0.8928(5) 0.061(3) Uani 1 1 d U . .
H40A H 0.1338 0.0407 0.8913 0.073 Uiso 1 1 calc R . .
C41 C 0.1676(3) 0.0666(2) 0.9408(5) 0.050(3) Uani 1 1 d U . .
H41A H 0.1559 0.0631 0.9720 0.060 Uiso 1 1 calc R . .
C42 C 0.1982(3) 0.0855(2) 0.9431(4) 0.048(3) Uani 1 1 d U . .
C43 C 0.2164(2) 0.0915(2) 0.8966(4) 0.041(3) Uani 1 1 d U . .
C44 C 0.1964(3) 0.0963(3) 1.0386(5) 0.070(4) Uani 1 1 d U . .
H44A H 0.1805 0.0757 1.0398 0.105 Uiso 1 1 calc R . .
H44B H 0.1879 0.1093 1.0387 0.105 Uiso 1 1 calc R . .
H44C H 0.2091 0.1006 1.0701 0.105 Uiso 1 1 calc R . .
C45 C 0.2215(3) 0.1822(3) 0.3297(5) 0.077(4) Uani 1 1 d U . .
H45A H 0.2169 0.1618 0.3232 0.115 Uiso 1 1 calc R . .
H45B H 0.2417 0.1959 0.3180 0.115 Uiso 1 1 calc R . .
H45C H 0.2077 0.1860 0.3094 0.115 Uiso 1 1 calc R . .
C46 C 0.1995(2) 0.1615(3) 0.4183(4) 0.045(3) Uani 1 1 d U . .
C47 C 0.1819(3) 0.1333(3) 0.3971(5) 0.054(3) Uani 1 1 d U . .
H47A H 0.1820 0.1299 0.3597 0.065 Uiso 1 1 calc R . .
C48 C 0.1638(3) 0.1097(3) 0.4323(5) 0.065(4) Uani 1 1 d U . .
H48A H 0.1519 0.0903 0.4186 0.078 Uiso 1 1 calc R . .
C49 C 0.1637(3) 0.1152(3) 0.4883(5) 0.056(3) Uani 1 1 d U . .
H49A H 0.1519 0.0993 0.5118 0.068 Uiso 1 1 calc R . .
C50 C 0.1811(3) 0.1447(3) 0.5098(5) 0.047(3) Uani 1 1 d U . .
C21 C 0.2876(2) 0.0643(2) 0.8030(4) 0.035(2) Uani 1 1 d U . .
C51 C 0.1996(2) 0.1687(2) 0.4744(4) 0.042(3) Uani 1 1 d U . .
C52 C 0.1795(2) 0.1474(2) 0.5691(4) 0.045(3) Uani 1 1 d U . .
H52A H 0.1667 0.1295 0.5872 0.054 Uiso 1 1 calc R . .
C53 C 0.1866(2) 0.1669(3) 0.6597(4) 0.045(3) Uani 1 1 d U . .
H53A H 0.1705 0.1467 0.6677 0.054 Uiso 1 1 calc R . .
H53B H 0.1803 0.1809 0.6715 0.054 Uiso 1 1 calc R . .
C54 C 0.2149(2) 0.1731(3) 0.6904(4) 0.046(3) Uani 1 1 d U . .
H54A H 0.2196 0.1574 0.6820 0.055 Uiso 1 1 calc R . .
H54B H 0.2317 0.1921 0.6781 0.055 Uiso 1 1 calc R . .
C55 C 0.2115(2) 0.1743(3) 0.7515(4) 0.045(3) Uani 1 1 d U . .
H55A H 0.1944 0.1556 0.7641 0.054 Uiso 1 1 calc R . .
H55B H 0.2078 0.1907 0.7605 0.054 Uiso 1 1 calc R . .
C56 C 0.2404(3) 0.1793(3) 0.7805(4) 0.051(3) Uani 1 1 d U . .
H56A H 0.2428 0.1620 0.7735 0.061 Uiso 1 1 calc R . .
H56B H 0.2575 0.1968 0.7644 0.061 Uiso 1 1 calc R . .
C57 C 0.2410(3) 0.1840(3) 0.8416(4) 0.056(3) Uani 1 1 d U . .
H57A H 0.2602 0.1877 0.8557 0.067 Uiso 1 1 calc R . .
H57B H 0.2395 0.2018 0.8486 0.067 Uiso 1 1 calc R . .
C58 C 0.2164(2) 0.1581(2) 0.8726(4) 0.042(3) Uani 1 1 d U . .
H58A H 0.2141 0.1393 0.8589 0.050 Uiso 1 1 calc R . .
H58B H 0.1975 0.1577 0.8669 0.050 Uiso 1 1 calc R . .
C59 C 0.2056(3) 0.1644(3) 0.9645(4) 0.050(3) Uani 1 1 d U . .
H59A H 0.1894 0.1646 0.9475 0.060 Uiso 1 1 calc R . .
C60 C 0.2073(3) 0.1679(3) 1.0234(5) 0.048(3) Uani 1 1 d U . .
C61 C 0.1822(3) 0.1674(3) 1.0483(5) 0.057(3) Uani 1 1 d U . .
H61A H 0.1665 0.1655 1.0266 0.069 Uiso 1 1 calc R . .
C62 C 0.1807(3) 0.1695(3) 1.1044(5) 0.065(3) Uani 1 1 d U . .
H62A H 0.1637 0.1687 1.1198 0.078 Uiso 1 1 calc R . .
C63 C 0.2029(3) 0.1728(3) 1.1372(5) 0.061(3) Uani 1 1 d U . .
H63A H 0.2008 0.1732 1.1750 0.073 Uiso 1 1 calc R . .
C64 C 0.2291(3) 0.1754(3) 1.1158(5) 0.059(3) Uani 1 1 d U . .
C65 C 0.2313(3) 0.1710(3) 1.0577(4) 0.050(3) Uani 1 1 d U . .
C66 C 0.2512(3) 0.1778(3) 1.2028(5) 0.080(4) Uani 1 1 d U . .
H66A H 0.2389 0.1860 1.2147 0.120 Uiso 1 1 calc R . .
H66B H 0.2706 0.1886 1.2199 0.120 Uiso 1 1 calc R . .
H66C H 0.2417 0.1569 1.2130 0.120 Uiso 1 1 calc R . .
C67 C 0.1559(3) 0.2056(3) 0.5177(5) 0.060(3) Uani 1 1 d U . .
H67A H 0.1389 0.2084 0.5226 0.090 Uiso 1 1 calc R . .
H67B H 0.1492 0.1845 0.5160 0.090 Uiso 1 1 calc R . .
H67C H 0.1661 0.2151 0.4842 0.090 Uiso 1 1 calc R . .
C68 C 0.1637(2) 0.2205(3) 0.6114(4) 0.045(3) Uani 1 1 d U . .
C69 C 0.1336(2) 0.2103(2) 0.6211(4) 0.042(3) Uani 1 1 d U . .
H69A H 0.1195 0.2007 0.5934 0.050 Uiso 1 1 calc R . .
C70 C 0.1244(3) 0.2143(3) 0.6723(5) 0.050(3) Uani 1 1 d U . .
H70A H 0.1041 0.2072 0.6788 0.061 Uiso 1 1 calc R . .
C71 C 0.1446(2) 0.2286(2) 0.7128(4) 0.042(3) Uani 1 1 d U . .
H71A H 0.1381 0.2316 0.7465 0.051 Uiso 1 1 calc R . .
C72 C 0.1760(2) 0.2390(2) 0.7046(4) 0.040(3) Uani 1 1 d U . .
C73 C 0.1858(2) 0.2344(2) 0.6537(4) 0.037(2) Uani 1 1 d U . .
C74 C 0.1965(2) 0.2553(2) 0.7489(4) 0.032(2) Uani 1 1 d U . .
H74A H 0.1876 0.2555 0.7819 0.038 Uiso 1 1 calc R . .
C75 C 0.2395(2) 0.2838(2) 0.8020(4) 0.038(2) Uani 1 1 d U . .
H75A H 0.2284 0.2926 0.8185 0.046 Uiso 1 1 calc R . .
H75B H 0.2599 0.2999 0.7952 0.046 Uiso 1 1 calc R . .
C76 C 0.2400(3) 0.2612(2) 0.8416(4) 0.049(3) Uani 1 1 d U . .
H76A H 0.2198 0.2477 0.8546 0.059 Uiso 1 1 calc R . .
H76B H 0.2470 0.2492 0.8224 0.059 Uiso 1 1 calc R . .
C77 C 0.2605(2) 0.2765(2) 0.8903(4) 0.044(3) Uani 1 1 d U . .
H77A H 0.2540 0.2892 0.9083 0.053 Uiso 1 1 calc R . .
H77B H 0.2808 0.2894 0.8771 0.053 Uiso 1 1 calc R . .
C78 C 0.2607(3) 0.2540(3) 0.9332(4) 0.053(3) Uani 1 1 d U . .
H78A H 0.2422 0.2454 0.9544 0.063 Uiso 1 1 calc R . .
H78B H 0.2611 0.2376 0.9140 0.063 Uiso 1 1 calc R . .
C79 C 0.2874(2) 0.2685(2) 0.9723(4) 0.046(3) Uani 1 1 d U . .
H79A H 0.2877 0.2854 0.9908 0.055 Uiso 1 1 calc R . .
H79B H 0.3060 0.2760 0.9518 0.055 Uiso 1 1 calc R . .
C80 C 0.2850(2) 0.2453(2) 1.0145(4) 0.046(3) Uani 1 1 d U . .
H80A H 0.2692 0.2415 1.0406 0.056 Uiso 1 1 calc R . .
H80B H 0.2797 0.2265 0.9962 0.056 Uiso 1 1 calc R . .
C81 C 0.3160(3) 0.2673(2) 1.0915(4) 0.046(3) Uani 1 1 d U . .
H81A H 0.2988 0.2663 1.1060 0.055 Uiso 1 1 calc R . .
C82 C 0.3432(2) 0.2813(2) 1.1263(4) 0.043(3) Uani 1 1 d U . .
C83 C 0.3387(3) 0.2902(3) 1.1798(5) 0.056(3) Uani 1 1 d U . .
H83A H 0.3195 0.2858 1.1904 0.068 Uiso 1 1 calc R . .
C84 C 0.3618(3) 0.3047(3) 1.2147(5) 0.057(3) Uani 1 1 d U . .
H84A H 0.3582 0.3095 1.2496 0.068 Uiso 1 1 calc R . .
C85 C 0.3917(3) 0.3129(3) 1.1997(5) 0.052(3) Uani 1 1 d U . .
H85A H 0.4077 0.3232 1.2238 0.062 Uiso 1 1 calc R . .
C86 C 0.3960(3) 0.3049(2) 1.1481(4) 0.048(3) Uani 1 1 d U . .
C87 C 0.3721(2) 0.2888(2) 1.1108(4) 0.038(2) Uani 1 1 d U . .
C88 C 0.4477(3) 0.3197(3) 1.1675(5) 0.063(3) Uani 1 1 d U . .
H88A H 0.4419 0.3040 1.1941 0.094 Uiso 1 1 calc R . .
H88B H 0.4516 0.3379 1.1856 0.094 Uiso 1 1 calc R . .
H88C H 0.4656 0.3229 1.1489 0.094 Uiso 1 1 calc R . .
C89 C 0.2018(3) 0.2969(3) 0.6072(5) 0.053(3) Uani 1 1 d U . .
H89A H 0.1857 0.2998 0.6202 0.080 Uiso 1 1 calc R . .
H89B H 0.1937 0.2764 0.5957 0.080 Uiso 1 1 calc R . .
H89C H 0.2116 0.3101 0.5767 0.080 Uiso 1 1 calc R . .
C90 C 0.2264(2) 0.3252(2) 0.6885(4) 0.042(3) Uani 1 1 d U . .
C91 C 0.2057(3) 0.3338(2) 0.6978(5) 0.049(3) Uani 1 1 d U . .
H91A H 0.1878 0.3250 0.6780 0.058 Uiso 1 1 calc R . .
C92 C 0.2113(3) 0.3561(3) 0.7374(5) 0.060(3) Uani 1 1 d U . .
H92A H 0.1979 0.3630 0.7430 0.072 Uiso 1 1 calc R . .
C93 C 0.2373(3) 0.3672(3) 0.7672(5) 0.059(3) Uani 1 1 d U . .
H93A H 0.2408 0.3812 0.7945 0.071 Uiso 1 1 calc R . .
C94 C 0.2591(2) 0.3584(2) 0.7588(4) 0.044(3) Uani 1 1 d U . .
C95 C 0.2541(2) 0.3373(2) 0.7188(4) 0.040(3) Uani 1 1 d U . .
C96 C 0.2845(2) 0.3711(2) 0.7960(5) 0.048(3) Uani 1 1 d U . .
H96A H 0.2829 0.3818 0.8255 0.057 Uiso 1 1 calc R . .
C97 C 0.3302(3) 0.3841(3) 0.8386(5) 0.051(3) Uani 1 1 d U . .
H97A H 0.3259 0.3979 0.8582 0.061 Uiso 1 1 calc R . .
H97B H 0.3503 0.3955 0.8232 0.061 Uiso 1 1 calc R . .
C98 C 0.3293(3) 0.3609(3) 0.8784(5) 0.058(3) Uani 1 1 d U . .
H98A H 0.3279 0.3440 0.8582 0.069 Uiso 1 1 calc R . .
H98B H 0.3117 0.3535 0.9016 0.069 Uiso 1 1 calc R . .
C99 C 0.3575(3) 0.3747(3) 0.9139(5) 0.058(3) Uani 1 1 d U . .
H99A H 0.3605 0.3934 0.9294 0.070 Uiso 1 1 calc R . .
H99B H 0.3748 0.3794 0.8910 0.070 Uiso 1 1 calc R . .
C100 C 0.3559(3) 0.3538(3) 0.9611(5) 0.054(3) Uani 1 1 d U . .
H10C H 0.3428 0.3537 0.9897 0.065 Uiso 1 1 calc R . .
H10D H 0.3475 0.3334 0.9474 0.065 Uiso 1 1 calc R . .
C101 C 0.3866(3) 0.3639(3) 0.9846(5) 0.054(3) Uani 1 1 d U . .
H10E H 0.3956 0.3847 0.9965 0.065 Uiso 1 1 calc R . .
H10F H 0.3995 0.3629 0.9565 0.065 Uiso 1 1 calc R . .
C102 C 0.3845(3) 0.3443(3) 1.0326(5) 0.055(3) Uani 1 1 d U . .
H10G H 0.3767 0.3496 1.0643 0.066 Uiso 1 1 calc R . .
H10H H 0.3708 0.3234 1.0238 0.066 Uiso 1 1 calc R . .
C103 C 0.4328(3) 0.3739(3) 1.0698(5) 0.065(3) Uani 1 1 d U . .
H10I H 0.4251 0.3865 1.0762 0.078 Uiso 1 1 calc R . .
C104 C 0.4636(3) 0.3847(3) 1.0879(5) 0.070(4) Uani 1 1 d U . .
C105 C 0.4775(3) 0.4128(4) 1.1186(6) 0.085(4) Uani 1 1 d U . .
H10J H 0.4672 0.4232 1.1246 0.102 Uiso 1 1 calc R . .
C106 C 0.5051(4) 0.4233(4) 1.1378(7) 0.094(5) Uani 1 1 d U . .
H10K H 0.5140 0.4409 1.1584 0.113 Uiso 1 1 calc R . .
C107 C 0.5214(4) 0.4084(4) 1.1278(7) 0.096(5) Uani 1 1 d U . .
H10L H 0.5410 0.4163 1.1410 0.115 Uiso 1 1 calc R . .
C108 C 0.5086(3) 0.3829(3) 1.0992(5) 0.058(3) Uani 1 1 d U . .
C109 C 0.4801(3) 0.3706(3) 1.0770(5) 0.067(4) Uani 1 1 d U . .
C110 C 0.5519(4) 0.3750(4) 1.1114(7) 0.103(5) Uani 1 1 d U . .
H11C H 0.5540 0.3847 1.1460 0.154 Uiso 1 1 calc R . .
H11D H 0.5672 0.3886 1.0866 0.154 Uiso 1 1 calc R . .
H11E H 0.5539 0.3575 1.1165 0.154 Uiso 1 1 calc R . .
C111 C 0.2984(3) 0.4498(3) 0.7491(6) 0.075(4) Uani 1 1 d U . .
H11F H 0.2849 0.4396 0.7790 0.112 Uiso 1 1 calc R . .
H11G H 0.2891 0.4400 0.7153 0.112 Uiso 1 1 calc R . .
H11H H 0.3030 0.4703 0.7480 0.112 Uiso 1 1 calc R . .
C112 C 0.3394(3) 0.4545(3) 0.8087(5) 0.061(3) Uani 1 1 d U . .
C113 C 0.3274(3) 0.4592(3) 0.8538(6) 0.073(4) Uani 1 1 d U . .
H11I H 0.3093 0.4593 0.8511 0.088 Uiso 1 1 calc R . .
C114 C 0.3414(3) 0.4638(3) 0.9047(6) 0.080(4) Uani 1 1 d U . .
H11J H 0.3327 0.4664 0.9362 0.097 Uiso 1 1 calc R . .
C115 C 0.3687(3) 0.4644(3) 0.9071(6) 0.077(4) Uani 1 1 d U . .
H11K H 0.3782 0.4674 0.9409 0.092 Uiso 1 1 calc R . .
C116 C 0.3826(3) 0.4607(3) 0.8606(5) 0.051(3) Uani 1 1 d U . .
C117 C 0.3672(3) 0.4551(3) 0.8102(5) 0.052(3) Uani 1 1 d U . .
C118 C 0.4096(3) 0.4594(3) 0.8694(5) 0.062(3) Uani 1 1 d U . .
H11L H 0.4169 0.4634 0.9051 0.074 Uiso 1 1 calc R . .
C119 C 0.4520(3) 0.4535(3) 0.8593(6) 0.079(4) Uani 1 1 d U C .
H11M H 0.4686 0.4630 0.8336 0.095 Uiso 1 1 calc R . .
H11N H 0.4582 0.4647 0.8934 0.095 Uiso 1 1 calc R . .
C120 C 0.4448(3) 0.4228(3) 0.8689(6) 0.081(4) Uani 1 1 d U . .
H12C H 0.4360 0.4109 0.8361 0.097 Uiso 1 1 calc R B 1
H12D H 0.4301 0.4141 0.8983 0.097 Uiso 1 1 calc R B 1
C121 C 0.4743(4) 0.4218(4) 0.8850(7) 0.064(6) Uani 0.78(3) 1 d PU C 1
H12E H 0.4885 0.4290 0.8547 0.077 Uiso 0.78(3) 1 calc PR C 1
H12F H 0.4840 0.4347 0.9165 0.077 Uiso 0.78(3) 1 calc PR C 1
C122 C 0.4652(4) 0.3900(5) 0.8983(8) 0.075(7) Uani 0.78(3) 1 d PU C 1
H12G H 0.4533 0.3768 0.8686 0.090 Uiso 0.78(3) 1 calc PR C 1
H12H H 0.4531 0.3837 0.9314 0.090 Uiso 0.78(3) 1 calc PR C 1
C268 C 0.4596(11) 0.4009(11) 0.866(2) 0.031(15) Uani 0.22(3) 1 d PU C 2
H26W H 0.4444 0.3799 0.8706 0.037 Uiso 0.22(3) 1 calc PR C 2
H26X H 0.4698 0.4032 0.8311 0.037 Uiso 0.22(3) 1 calc PR C 2
C269 C 0.4818(10) 0.4121(9) 0.9132(18) 0.020(14) Uani 0.22(3) 1 d PU C 2
H26Y H 0.4719 0.4101 0.9482 0.024 Uiso 0.22(3) 1 calc PR C 2
H26Z H 0.4978 0.4327 0.9080 0.024 Uiso 0.22(3) 1 calc PR C 2
C149 C 0.6068(6) 0.2924(6) 0.8629(13) 0.083(9) Uani 0.558(18) 1 d PU D 1
H14Q H 0.6205 0.3098 0.8812 0.100 Uiso 0.558(18) 1 calc PR D 1
C150 C 0.6107(7) 0.2683(7) 0.8579(13) 0.094(10) Uani 0.558(18) 1 d PU D 1
H15B H 0.6291 0.2704 0.8681 0.113 Uiso 0.558(18) 1 calc PR D 1
C151 C 0.5883(6) 0.2406(6) 0.8381(12) 0.070(7) Uani 0.558(18) 1 d PU D 1
H15D H 0.5909 0.2240 0.8418 0.083 Uiso 0.558(18) 1 calc PR D 1
C265 C 0.6122(7) 0.2944(7) 0.8177(14) 0.066(9) Uani 0.442(18) 1 d PU D 2
H26E H 0.6278 0.3142 0.8162 0.079 Uiso 0.442(18) 1 calc PR D 2
C266 C 0.6184(7) 0.2740(7) 0.8041(13) 0.065(9) Uani 0.442(18) 1 d PU D 2
H26F H 0.6384 0.2794 0.7989 0.078 Uiso 0.442(18) 1 calc PR D 2
C267 C 0.5957(6) 0.2432(6) 0.7966(13) 0.055(8) Uani 0.442(18) 1 d PU D 2
H26G H 0.5995 0.2284 0.7835 0.066 Uiso 0.442(18) 1 calc PR D 2
C123 C 0.4936(4) 0.3876(4) 0.9066(7) 0.097(5) Uani 1 1 d U . .
H12I H 0.4973 0.3762 0.8814 0.116 Uiso 1 1 calc R C 1
C124 C 0.5156(3) 0.4022(3) 0.9515(6) 0.084(4) Uani 1 1 d U C .
H12J H 0.5050 0.4027 0.9841 0.100 Uiso 1 1 calc R . .
H12K H 0.5297 0.4228 0.9413 0.100 Uiso 1 1 calc R . .
C125 C 0.5617(3) 0.4011(3) 0.9601(5) 0.059(3) Uani 1 1 d U . .
H12L H 0.5701 0.4209 0.9480 0.071 Uiso 1 1 calc R . .
C126 C 0.5825(3) 0.3910(3) 0.9711(5) 0.065(3) Uani 1 1 d U . .
C127 C 0.6111(5) 0.4120(5) 0.9577(9) 0.137(7) Uani 1 1 d U . .
H12M H 0.6156 0.4312 0.9467 0.165 Uiso 1 1 calc R . .
C128 C 0.6340(7) 0.4045(7) 0.9605(12) 0.183(11) Uani 1 1 d U . .
H12O H 0.6541 0.4186 0.9536 0.219 Uiso 1 1 calc R . .
C129 C 0.6247(6) 0.3740(6) 0.9745(10) 0.162(9) Uani 1 1 d U A .
H12Q H 0.6394 0.3685 0.9751 0.194 Uiso 1 1 calc R . .
C130 C 0.5974(4) 0.3535(4) 0.9864(7) 0.090(5) Uani 1 1 d U . .
C131 C 0.5755(3) 0.3618(3) 0.9853(5) 0.061(3) Uani 1 1 d U A .
C132 C 0.6117(5) 0.3166(5) 1.0035(10) 0.150(8) Uani 1 1 d U . .
H13C H 0.6313 0.3343 1.0021 0.226 Uiso 1 1 calc R A .
H13D H 0.6095 0.3035 0.9735 0.226 Uiso 1 1 calc R . .
H13E H 0.6094 0.3063 1.0375 0.226 Uiso 1 1 calc R . .
C133 C 0.4356(3) 0.5178(3) 0.7544(6) 0.064(3) Uani 1 1 d U . .
H13F H 0.4495 0.5386 0.7463 0.097 Uiso 1 1 calc R . .
H13G H 0.4330 0.5152 0.7934 0.097 Uiso 1 1 calc R . .
H13H H 0.4165 0.5120 0.7376 0.097 Uiso 1 1 calc R . .
C134 C 0.4773(3) 0.5102(3) 0.7365(5) 0.057(3) Uani 1 1 d U . .
C135 C 0.4984(3) 0.5403(3) 0.7423(6) 0.071(4) Uani 1 1 d U . .
H13I H 0.4923 0.5546 0.7445 0.085 Uiso 1 1 calc R . .
C136 C 0.5296(3) 0.5493(3) 0.7447(6) 0.074(4) Uani 1 1 d U . .
H13J H 0.5440 0.5694 0.7505 0.088 Uiso 1 1 calc R . .
C137 C 0.5379(3) 0.5284(3) 0.7386(6) 0.070(4) Uani 1 1 d U . .
H13K H 0.5583 0.5343 0.7397 0.085 Uiso 1 1 calc R . .
C138 C 0.5167(3) 0.4978(3) 0.7304(5) 0.060(3) Uani 1 1 d U . .
C139 C 0.4868(3) 0.4885(3) 0.7301(5) 0.053(3) Uani 1 1 d U . .
C140 C 0.5293(3) 0.4778(3) 0.7221(5) 0.059(3) Uani 1 1 d U . .
H14C H 0.5496 0.4859 0.7297 0.071 Uiso 1 1 calc R . .
C141 C 0.5334(2) 0.4360(2) 0.7015(4) 0.044(3) Uani 1 1 d U . .
H14D H 0.5534 0.4507 0.6887 0.053 Uiso 1 1 calc R . .
H14E H 0.5245 0.4199 0.6746 0.053 Uiso 1 1 calc R . .
C142 C 0.5362(3) 0.4233(3) 0.7548(4) 0.050(3) Uani 1 1 d U . .
H14F H 0.5167 0.4132 0.7729 0.060 Uiso 1 1 calc R . .
H14G H 0.5501 0.4396 0.7784 0.060 Uiso 1 1 calc R . .
C143 C 0.5477(2) 0.4003(2) 0.7462(4) 0.044(3) Uani 1 1 d U . .
H14H H 0.5332 0.3837 0.7238 0.053 Uiso 1 1 calc R . .
H14I H 0.5666 0.4102 0.7264 0.053 Uiso 1 1 calc R . .
C144 C 0.5523(3) 0.3876(2) 0.8010(5) 0.052(3) Uani 1 1 d U . .
H14J H 0.5704 0.4031 0.8185 0.062 Uiso 1 1 calc R . .
H14K H 0.5355 0.3831 0.8252 0.062 Uiso 1 1 calc R . .
C145 C 0.5547(3) 0.3603(3) 0.7946(5) 0.056(3) Uani 1 1 d U . .
H14L H 0.5716 0.3648 0.7710 0.068 Uiso 1 1 calc R . .
H14M H 0.5366 0.3447 0.7769 0.068 Uiso 1 1 calc R . .
C146 C 0.5588(3) 0.3485(2) 0.8496(5) 0.053(3) Uani 1 1 d U . .
H14N H 0.5791 0.3616 0.8628 0.063 Uiso 1 1 calc R . .
H14O H 0.5449 0.3488 0.8761 0.063 Uiso 1 1 calc R . .
C147 C 0.5778(3) 0.3152(3) 0.8446(6) 0.081(4) Uani 1 1 d U D .
H14P H 0.5960 0.3329 0.8497 0.097 Uiso 1 1 calc R . .
C148 C 0.5794(3) 0.2888(3) 0.8375(7) 0.087(5) Uani 1 1 d U . .
C152 C 0.5629(3) 0.2370(3) 0.8133(7) 0.089(5) Uani 1 1 d U . .
C153 C 0.5569(3) 0.2612(3) 0.8224(6) 0.066(4) Uani 1 1 d U D .
C154 C 0.5396(3) 0.1835(3) 0.7989(6) 0.078(4) Uani 1 1 d U . .
H15F H 0.5508 0.1839 0.8308 0.117 Uiso 1 1 calc R D .
H15G H 0.5496 0.1820 0.7667 0.117 Uiso 1 1 calc R . .
H15H H 0.5197 0.1664 0.8008 0.117 Uiso 1 1 calc R . .
C155 C 0.4858(3) 0.4986(3) 0.6040(6) 0.078(4) Uani 1 1 d U . .
H15I H 0.4891 0.5052 0.5665 0.117 Uiso 1 1 calc R . .
H15J H 0.4992 0.5149 0.6273 0.117 Uiso 1 1 calc R . .
H15K H 0.4654 0.4920 0.6139 0.117 Uiso 1 1 calc R . .
C156 C 0.5170(3) 0.4765(2) 0.5847(5) 0.054(3) Uani 1 1 d U . .
C157 C 0.5395(3) 0.5028(3) 0.5662(6) 0.080(4) Uani 1 1 d U . .
H15L H 0.5383 0.5203 0.5686 0.095 Uiso 1 1 calc R . .
C158 C 0.5650(4) 0.5033(3) 0.5429(6) 0.089(5) Uani 1 1 d U . .
H15M H 0.5816 0.5216 0.5325 0.106 Uiso 1 1 calc R . .
C159 C 0.5656(3) 0.4775(3) 0.5356(5) 0.062(3) Uani 1 1 d U . .
H15N H 0.5822 0.4783 0.5184 0.074 Uiso 1 1 calc R . .
C160 C 0.5416(3) 0.4490(3) 0.5533(5) 0.059(3) Uani 1 1 d U . .
C161 C 0.5168(3) 0.4493(2) 0.5773(4) 0.048(3) Uani 1 1 d U . .
C162 C 0.5440(3) 0.4226(2) 0.5448(5) 0.051(3) Uani 1 1 d U . .
H16A H 0.5622 0.4263 0.5301 0.061 Uiso 1 1 calc R . .
C163 C 0.5358(2) 0.3738(2) 0.5473(4) 0.040(3) Uani 1 1 d U . .
H16B H 0.5552 0.3833 0.5292 0.049 Uiso 1 1 calc R . .
H16C H 0.5216 0.3573 0.5244 0.049 Uiso 1 1 calc R . .
C164 C 0.5382(3) 0.3618(3) 0.6019(4) 0.050(3) Uani 1 1 d U . .
H16D H 0.5205 0.3570 0.6236 0.059 Uiso 1 1 calc R . .
H16E H 0.5557 0.3772 0.6212 0.059 Uiso 1 1 calc R . .
C165 C 0.5410(3) 0.3334(2) 0.5948(4) 0.050(3) Uani 1 1 d U . .
H16F H 0.5566 0.3374 0.5680 0.060 Uiso 1 1 calc R . .
H16G H 0.5221 0.3170 0.5809 0.060 Uiso 1 1 calc R . .
C166 C 0.5488(3) 0.3237(2) 0.6497(5) 0.052(3) Uani 1 1 d U . .
H16H H 0.5699 0.3371 0.6584 0.062 Uiso 1 1 calc R . .
H16I H 0.5368 0.3250 0.6790 0.062 Uiso 1 1 calc R . .
C167 C 0.5428(3) 0.2913(3) 0.6456(5) 0.057(3) Uani 1 1 d U . .
H16J H 0.5551 0.2901 0.6165 0.069 Uiso 1 1 calc R . .
H16K H 0.5218 0.2780 0.6362 0.069 Uiso 1 1 calc R . .
C168 C 0.5499(3) 0.2809(2) 0.6995(5) 0.051(3) Uani 1 1 d U . .
H16L H 0.5715 0.2910 0.7045 0.061 Uiso 1 1 calc R . .
H16M H 0.5414 0.2866 0.7297 0.061 Uiso 1 1 calc R . .
C169 C 0.5532(3) 0.2395(3) 0.6731(5) 0.063(3) Uani 1 1 d U . .
H16N H 0.5716 0.2546 0.6595 0.076 Uiso 1 1 calc R . .
C170 C 0.5455(3) 0.2086(3) 0.6608(5) 0.059(3) Uani 1 1 d U . .
C171 C 0.5672(3) 0.2048(3) 0.6338(6) 0.075(4) Uani 1 1 d U . .
H17B H 0.5853 0.2217 0.6241 0.090 Uiso 1 1 calc R . .
C172 C 0.5626(3) 0.1767(3) 0.6213(6) 0.076(4) Uani 1 1 d U . .
H17C H 0.5775 0.1746 0.6034 0.091 Uiso 1 1 calc R . .
C173 C 0.5352(3) 0.1512(3) 0.6357(5) 0.067(4) Uani 1 1 d U . .
H17D H 0.5316 0.1321 0.6266 0.080 Uiso 1 1 calc R . .
C174 C 0.5133(3) 0.1544(3) 0.6638(5) 0.061(3) Uani 1 1 d U . .
C175 C 0.5181(3) 0.1832(3) 0.6760(5) 0.053(3) Uani 1 1 d U . .
C176 C 0.4791(3) 0.1011(3) 0.6608(6) 0.078(4) Uani 1 1 d U . .
H17E H 0.4971 0.0997 0.6607 0.116 Uiso 1 1 calc R . .
H17F H 0.4709 0.0976 0.6244 0.116 Uiso 1 1 calc R . .
H17G H 0.4646 0.0862 0.6851 0.116 Uiso 1 1 calc R . .
C177 C 0.5505(3) 0.4498(3) 0.3888(5) 0.065(4) Uani 1 1 d U . .
H17H H 0.5632 0.4590 0.4199 0.098 Uiso 1 1 calc R . .
H17I H 0.5353 0.4555 0.3875 0.098 Uiso 1 1 calc R . .
H17J H 0.5623 0.4563 0.3559 0.098 Uiso 1 1 calc R . .
C178 C 0.5534(3) 0.4043(3) 0.4050(5) 0.055(3) Uani 1 1 d U . .
C179 C 0.5842(3) 0.4203(3) 0.4100(5) 0.057(3) Uani 1 1 d U . .
H17K H 0.5948 0.4411 0.4065 0.069 Uiso 1 1 calc R . .
C180 C 0.5988(3) 0.4047(3) 0.4203(5) 0.070(4) Uani 1 1 d U . .
H18B H 0.6196 0.4152 0.4251 0.084 Uiso 1 1 calc R . .
C181 C 0.5837(3) 0.3740(3) 0.4236(6) 0.073(4) Uani 1 1 d U . .
H18C H 0.5943 0.3639 0.4287 0.088 Uiso 1 1 calc R . .
C182 C 0.5514(2) 0.3572(3) 0.4194(4) 0.049(3) Uani 1 1 d U . .
C183 C 0.5366(2) 0.3725(2) 0.4104(4) 0.039(2) Uani 1 1 d U . .
C184 C 0.5380(3) 0.3244(3) 0.4267(5) 0.053(3) Uani 1 1 d U . .
H18D H 0.5513 0.3172 0.4286 0.063 Uiso 1 1 calc R . .
C185 C 0.5020(3) 0.2740(2) 0.4417(4) 0.048(3) Uani 1 1 d U . .
H18E H 0.5198 0.2721 0.4390 0.057 Uiso 1 1 calc R . .
H18F H 0.4875 0.2608 0.4147 0.057 Uiso 1 1 calc R . .
C186 C 0.4885(3) 0.2649(3) 0.4987(5) 0.059(3) Uani 1 1 d U . .
H18G H 0.4735 0.2710 0.5033 0.071 Uiso 1 1 calc R . .
H18H H 0.5043 0.2759 0.5254 0.071 Uiso 1 1 calc R . .
C187 C 0.4739(3) 0.2312(2) 0.5112(4) 0.050(3) Uani 1 1 d U . .
H18I H 0.4566 0.2201 0.4874 0.059 Uiso 1 1 calc R . .
H18J H 0.4882 0.2245 0.5040 0.059 Uiso 1 1 calc R . .
C188 C 0.4639(3) 0.2249(3) 0.5704(5) 0.058(3) Uani 1 1 d U . .
H18K H 0.4525 0.2348 0.5791 0.070 Uiso 1 1 calc R . .
H18L H 0.4815 0.2334 0.5938 0.070 Uiso 1 1 calc R . .
C189 C 0.4444(3) 0.1913(2) 0.5831(5) 0.055(3) Uani 1 1 d U . .
H18M H 0.4373 0.1888 0.6206 0.066 Uiso 1 1 calc R . .
H18N H 0.4270 0.1825 0.5591 0.066 Uiso 1 1 calc R . .
C190 C 0.4615(3) 0.1747(3) 0.5756(5) 0.060(3) Uani 1 1 d U . .
H19B H 0.4633 0.1715 0.5369 0.072 Uiso 1 1 calc R . .
H19C H 0.4816 0.1864 0.5907 0.072 Uiso 1 1 calc R . .
C191 C 0.4313(3) 0.1218(3) 0.5745(6) 0.065(3) Uani 1 1 d U . .
H19D H 0.4346 0.1252 0.5370 0.077 Uiso 1 1 calc R . .
C192 C 0.4114(3) 0.0902(3) 0.5906(5) 0.055(3) Uani 1 1 d U . .
C193 C 0.3990(3) 0.0695(3) 0.5471(6) 0.075(4) Uani 1 1 d U . .
H19E H 0.4049 0.0761 0.5113 0.090 Uiso 1 1 calc R . .
C194 C 0.3783(3) 0.0395(3) 0.5564(7) 0.082(4) Uani 1 1 d U . .
H19F H 0.3715 0.0258 0.5276 0.098 Uiso 1 1 calc R . .
C195 C 0.3683(4) 0.0305(3) 0.6065(7) 0.083(4) Uani 1 1 d U . .
H19G H 0.3532 0.0108 0.6126 0.100 Uiso 1 1 calc R . .
C196 C 0.3803(3) 0.0504(3) 0.6506(5) 0.065(3) Uani 1 1 d U . .
C197 C 0.4025(3) 0.0805(3) 0.6435(5) 0.052(3) Uani 1 1 d U . .
C198 C 0.3475(4) 0.0127(3) 0.7176(7) 0.108(6) Uani 1 1 d U . .
H19H H 0.3295 0.0097 0.6998 0.162 Uiso 1 1 calc R . .
H19I H 0.3444 0.0109 0.7566 0.162 Uiso 1 1 calc R . .
H19J H 0.3524 -0.0021 0.7050 0.162 Uiso 1 1 calc R . .
C199 C 0.3768(2) 0.2129(2) 0.6066(4) 0.044(3) Uani 1 1 d U . .
H19K H 0.3974 0.2182 0.6017 0.066 Uiso 1 1 calc R . .
H19L H 0.3648 0.1919 0.6149 0.066 Uiso 1 1 calc R . .
H19M H 0.3754 0.2245 0.6363 0.066 Uiso 1 1 calc R . .
C200 C 0.3653(2) 0.2197(2) 0.5550(4) 0.031(2) Uani 1 1 d U . .
C201 C 0.3733(5) 0.3206(5) 0.4749(9) 0.164(9) Uani 1 1 d DU . .
H20A H 0.3934 0.3255 0.4655 0.246 Uiso 1 1 calc R . .
H20B H 0.3738 0.3324 0.5059 0.246 Uiso 1 1 calc R . .
H20C H 0.3642 0.3248 0.4443 0.246 Uiso 1 1 calc R . .
C202 C 0.3553(4) 0.2881(3) 0.4890(6) 0.080(4) Uani 1 1 d U . .
C203 C 0.3228(3) 0.2692(3) 0.3556(5) 0.069(4) Uani 1 1 d U . .
H20D H 0.3388 0.2757 0.3819 0.103 Uiso 1 1 calc R . .
H20E H 0.3262 0.2859 0.3327 0.103 Uiso 1 1 calc R . .
H20F H 0.3223 0.2535 0.3332 0.103 Uiso 1 1 calc R . .
C204 C 0.2934(3) 0.2575(3) 0.3849(4) 0.052(3) Uani 1 1 d U . .
C205 C 0.3177(2) 0.2539(3) 0.6300(4) 0.050(3) Uani 1 1 d U . .
H20G H 0.3298 0.2479 0.6096 0.075 Uiso 1 1 calc R . .
H20H H 0.3157 0.2469 0.6671 0.075 Uiso 1 1 calc R . .
H20I H 0.3271 0.2754 0.6298 0.075 Uiso 1 1 calc R . .
C206 C 0.2863(2) 0.2401(2) 0.6037(4) 0.042(3) Uani 1 1 d U . .
C207 C 0.2650(4) 0.3077(3) 0.4827(6) 0.084(4) Uani 1 1 d U . .
H20J H 0.2730 0.3272 0.4992 0.126 Uiso 1 1 calc R . .
H20K H 0.2480 0.3037 0.4601 0.126 Uiso 1 1 calc R . .
H20L H 0.2802 0.3072 0.4606 0.126 Uiso 1 1 calc R . .
C208 C 0.2552(2) 0.2846(2) 0.5262(4) 0.040(2) Uani 1 1 d U . .
C209 C 0.3130(2) 0.2639(2) 0.7930(5) 0.047(3) Uani 1 1 d U . .
H20M H 0.2986 0.2435 0.7835 0.070 Uiso 1 1 calc R . .
H20N H 0.3125 0.2666 0.8318 0.070 Uiso 1 1 calc R . .
H20O H 0.3328 0.2683 0.7823 0.070 Uiso 1 1 calc R . .
C210 C 0.3053(2) 0.2846(2) 0.7641(4) 0.042(3) Uani 1 1 d U . .
C211 C 0.3912(3) 0.3491(3) 0.7234(6) 0.068(4) Uani 1 1 d U . .
H21A H 0.3704 0.3342 0.7288 0.103 Uiso 1 1 calc R . .
H21B H 0.4033 0.3463 0.7502 0.103 Uiso 1 1 calc R . .
H21C H 0.3974 0.3469 0.6873 0.103 Uiso 1 1 calc R . .
C212 C 0.3951(3) 0.3798(3) 0.7295(5) 0.059(3) Uani 1 1 d U . .
C213 C 0.2860(3) 0.3726(3) 0.6010(6) 0.081(4) Uani 1 1 d U . .
H21D H 0.2815 0.3537 0.6169 0.122 Uiso 1 1 calc R . .
H21E H 0.2917 0.3732 0.5633 0.122 Uiso 1 1 calc R . .
H21F H 0.2684 0.3747 0.6030 0.122 Uiso 1 1 calc R . .
C214 C 0.3115(3) 0.3980(3) 0.6322(5) 0.073(4) Uani 1 1 d U . .
C215 C 0.3883(4) 0.4317(4) 0.5663(7) 0.113(6) Uani 1 1 d U . .
H21G H 0.3978 0.4271 0.5368 0.169 Uiso 1 1 calc R . .
H21H H 0.3870 0.4492 0.5569 0.169 Uiso 1 1 calc R . .
H21I H 0.3685 0.4150 0.5725 0.169 Uiso 1 1 calc R . .
C216 C 0.4079(3) 0.4383(3) 0.6204(5) 0.067(4) Uani 1 1 d U . .
C217 C 0.4644(2) 0.3457(2) 0.7470(4) 0.046(3) Uani 1 1 d U . .
H21J H 0.4654 0.3282 0.7365 0.069 Uiso 1 1 calc R . .
H21K H 0.4451 0.3396 0.7627 0.069 Uiso 1 1 calc R . .
H21L H 0.4799 0.3571 0.7735 0.069 Uiso 1 1 calc R . .
C218 C 0.4691(2) 0.3651(2) 0.6971(4) 0.038(2) Uani 1 1 d U . .
C219 C 0.4219(3) 0.2972(3) 0.5770(4) 0.052(3) Uani 1 1 d U . .
H21M H 0.4310 0.3129 0.6039 0.078 Uiso 1 1 calc R . .
H21N H 0.4206 0.2791 0.5911 0.078 Uiso 1 1 calc R . .
H21O H 0.4021 0.2935 0.5685 0.078 Uiso 1 1 calc R . .
C220 C 0.4407(2) 0.3066(2) 0.5259(4) 0.041(3) Uani 1 1 d U . .
C221 C 0.4540(4) 0.4259(4) 0.4888(6) 0.093(5) Uani 1 1 d U . .
H22D H 0.4521 0.4190 0.5260 0.139 Uiso 1 1 calc R . .
H22E H 0.4346 0.4212 0.4751 0.139 Uiso 1 1 calc R . .
H22F H 0.4674 0.4473 0.4875 0.139 Uiso 1 1 calc R . .
C222 C 0.4667(3) 0.4103(3) 0.4538(5) 0.056(3) Uani 1 1 d U . .
C223 C 0.4075(3) 0.3417(3) 0.3479(6) 0.070(4) Uani 1 1 d U . .
H22G H 0.3863 0.3298 0.3408 0.105 Uiso 1 1 calc R . .
H22H H 0.4181 0.3491 0.3139 0.105 Uiso 1 1 calc R . .
H22I H 0.4113 0.3584 0.3710 0.105 Uiso 1 1 calc R . .
C224 C 0.4181(2) 0.3228(2) 0.3760(4) 0.039(2) Uani 1 1 d U . .
C235 C 0.4659(3) 0.2806(3) 0.6893(5) 0.058(3) Uani 1 1 d U . .
H23D H 0.4607 0.2664 0.6599 0.088 Uiso 1 1 calc R . .
H23E H 0.4789 0.3006 0.6758 0.088 Uiso 1 1 calc R . .
H23F H 0.4479 0.2793 0.7038 0.088 Uiso 1 1 calc R . .
C236 C 0.4817(2) 0.2735(2) 0.7341(4) 0.043(3) Uani 1 1 d U . .
C237 C 0.4405(3) 0.2857(3) 0.8716(5) 0.069(4) Uani 1 1 d U . .
H23G H 0.4484 0.2794 0.8420 0.104 Uiso 1 1 calc R . .
H23H H 0.4333 0.2985 0.8575 0.104 Uiso 1 1 calc R . .
H23I H 0.4242 0.2684 0.8887 0.104 Uiso 1 1 calc R . .
C238 C 0.4644(2) 0.3025(3) 0.9121(4) 0.048(3) Uani 1 1 d U . .
C239 C 0.5164(5) 0.2212(4) 0.9382(9) 0.141(8) Uani 1 1 d U A .
H23J H 0.5135 0.2232 0.8998 0.211 Uiso 1 1 calc R . .
H23K H 0.4982 0.2049 0.9532 0.211 Uiso 1 1 calc R . .
H23L H 0.5326 0.2172 0.9429 0.211 Uiso 1 1 calc R . .
C240 C 0.5236(4) 0.2497(4) 0.9670(7) 0.095(5) Uani 1 1 d U . .
C241 C 0.3821(3) 0.3145(3) 0.8651(5) 0.061(3) Uani 1 1 d U . .
H24A H 0.3636 0.3028 0.8455 0.092 Uiso 1 1 calc R . .
H24B H 0.3985 0.3156 0.8440 0.092 Uiso 1 1 calc R . .
H24C H 0.3854 0.3344 0.8712 0.092 Uiso 1 1 calc R . .
C242 C 0.3804(2) 0.2998(2) 0.9195(4) 0.044(3) Uani 1 1 d U . .
C243 C 0.4212(4) 0.2285(4) 0.9776(7) 0.100(5) Uani 1 1 d U . .
H24D H 0.4340 0.2419 0.9496 0.150 Uiso 1 1 calc R . .
H24E H 0.4133 0.2081 0.9658 0.150 Uiso 1 1 calc R . .
H24F H 0.4325 0.2319 1.0107 0.150 Uiso 1 1 calc R . .
C244 C 0.3960(3) 0.2341(3) 0.9877(5) 0.058(3) Uani 1 1 d U . .
C245 C 0.4695(4) 0.2570(4) 1.1095(6) 0.093(5) Uani 1 1 d U A .
H24G H 0.4503 0.2460 1.1275 0.140 Uiso 1 1 calc R . .
H24H H 0.4850 0.2673 1.1364 0.140 Uiso 1 1 calc R . .
H24I H 0.4735 0.2433 1.0893 0.140 Uiso 1 1 calc R . .
C246 C 0.4689(3) 0.2796(3) 1.0706(5) 0.075(4) Uani 1 1 d U . .
C247 C 0.3745(3) 0.2249(3) 1.1319(5) 0.060(3) Uani 1 1 d U . .
H24J H 0.3796 0.2450 1.1219 0.090 Uiso 1 1 calc R . .
H24K H 0.3873 0.2193 1.1127 0.090 Uiso 1 1 calc R . .
H24L H 0.3771 0.2240 1.1707 0.090 Uiso 1 1 calc R . .
C248 C 0.3423(3) 0.2036(3) 1.1170(5) 0.055(3) Uani 1 1 d U . .
C249 C 0.3424(2) 0.2118(3) 0.8722(4) 0.052(3) Uani 1 1 d U . .
H24M H 0.3422 0.1991 0.8432 0.078 Uiso 1 1 calc R . .
H24N H 0.3604 0.2188 0.8935 0.078 Uiso 1 1 calc R . .
H24O H 0.3420 0.2288 0.8568 0.078 Uiso 1 1 calc R . .
C250 C 0.3153(2) 0.1944(2) 0.9084(4) 0.043(3) Uani 1 1 d U . .
C251 C 0.3145(4) 0.1161(4) 1.0440(6) 0.098(5) Uani 1 1 d U . .
H25B H 0.3133 0.1244 1.0786 0.147 Uiso 1 1 calc R . .
H25C H 0.3352 0.1236 1.0348 0.147 Uiso 1 1 calc R . .
H25D H 0.3043 0.0945 1.0466 0.147 Uiso 1 1 calc R . .
C252 C 0.2996(3) 0.1253(3) 0.9993(5) 0.057(3) Uani 1 1 d U . .
C253 C 0.3192(3) 0.1901(2) 0.7177(5) 0.055(3) Uani 1 1 d U . .
H25E H 0.3341 0.1977 0.6892 0.082 Uiso 1 1 calc R . .
H25F H 0.3234 0.2058 0.7436 0.082 Uiso 1 1 calc R . .
H25G H 0.2996 0.1832 0.7018 0.082 Uiso 1 1 calc R . .
C254 C 0.3196(2) 0.1640(2) 0.7466(4) 0.039(2) Uani 1 1 d U . .
C255 C 0.3719(4) 0.1497(4) 0.9384(6) 0.098(5) Uani 1 1 d U . .
H25H H 0.3584 0.1534 0.9595 0.147 Uiso 1 1 calc R . .
H25I H 0.3921 0.1660 0.9431 0.147 Uiso 1 1 calc R . .
H25J H 0.3707 0.1313 0.9506 0.147 Uiso 1 1 calc R . .
C256 C 0.3632(3) 0.1468(3) 0.8768(6) 0.072(4) Uani 1 1 d U . .
C257 C 0.3395(4) 0.0638(4) 0.8848(7) 0.113(6) Uani 1 1 d U . .
H25K H 0.3223 0.0635 0.8683 0.170 Uiso 1 1 calc R . .
H25L H 0.3477 0.0790 0.9126 0.170 Uiso 1 1 calc R . .
H25M H 0.3335 0.0445 0.9009 0.170 Uiso 1 1 calc R . .
C258 C 0.3621(4) 0.0703(4) 0.8433(7) 0.087(5) Uani 1 1 d U . .
C259 C 0.4450(4) 0.1368(4) 0.8792(7) 0.119(6) Uani 1 1 d U . .
H25N H 0.4569 0.1522 0.9053 0.179 Uiso 1 1 calc R . .
H25O H 0.4468 0.1193 0.8862 0.179 Uiso 1 1 calc R . .
H25P H 0.4243 0.1315 0.8827 0.179 Uiso 1 1 calc R . .
C260 C 0.4558(3) 0.1481(3) 0.8221(5) 0.068(4) Uani 1 1 d U . .
C261 C 0.4088(3) 0.2013(3) 0.7514(5) 0.063(3) Uani 1 1 d U . .
H26B H 0.3873 0.1918 0.7536 0.094 Uiso 1 1 calc R . .
H26C H 0.4162 0.2172 0.7249 0.094 Uiso 1 1 calc R . .
H26D H 0.4174 0.2094 0.7867 0.094 Uiso 1 1 calc R . .
C262 C 0.4175(2) 0.1785(2) 0.7346(5) 0.048(3) Uani 1 1 d U . .
C263 C 0.3301(5) 0.3401(5) 0.5558(6) 0.150 Uiso 1 1 d D . .
H26M H 0.3211 0.3199 0.5423 0.225 Uiso 1 1 calc R . .
H26N H 0.3498 0.3520 0.5405 0.225 Uiso 1 1 calc R . .
H26O H 0.3178 0.3487 0.5454 0.225 Uiso 1 1 calc R . .
C264 C 0.3323(4) 0.3400(2) 0.6183(5) 0.150 Uiso 1 1 d D . .

loop_
_atom_site_aniso_label
_atom_site_aniso_U_11
_atom_site_aniso_U_22
_atom_site_aniso_U_33
_atom_site_aniso_U_23
_atom_site_aniso_U_13
_atom_site_aniso_U_12
Gd1 0.0325(3) 0.0215(2) 0.0189(2) -0.00038(18) -0.00082(19) 0.0123(2)
Gd2 0.0346(3) 0.0327(3) 0.0161(2) 0.00283(19) 0.00314(19) 0.0217(2)
Gd3 0.0441(3) 0.0266(3) 0.0367(3) 0.0042(2) 0.0053(2) 0.0209(2)
Gd4 0.0352(3) 0.0300(3) 0.0448(3) -0.0030(2) -0.0088(2) 0.0185(2)
Gd5 0.0464(3) 0.0337(3) 0.0164(2) 0.00134(19) 0.0014(2) 0.0257(2)
Gd6 0.0446(3) 0.0476(3) 0.0182(3) -0.0021(2) -0.0023(2) 0.0204(3)
Cd16 0.0552(5) 0.0487(5) 0.0245(4) 0.0031(3) 0.0030(3) 0.0307(4)
Cd7 0.0517(5) 0.0488(5) 0.0250(4) 0.0003(3) 0.0014(3) 0.0316(4)
Cd3 0.0439(5) 0.0355(4) 0.0397(5) 0.0002(3) 0.0000(3) 0.0169(4)
Cd2 0.0452(5) 0.0364(4) 0.0407(5) -0.0006(3) -0.0022(4) 0.0183(4)
Cd6 0.0641(6) 0.0710(6) 0.0260(4) 0.0036(4) 0.0027(4) 0.0491(5)
Cd5 0.0544(5) 0.0599(5) 0.0289(4) -0.0029(4) 0.0001(4) 0.0402(4)
Cd15 0.0543(5) 0.0460(5) 0.0377(5) -0.0041(4) -0.0001(4) 0.0275(4)
Cd4 0.0539(5) 0.0362(5) 0.0498(5) 0.0046(4) 0.0059(4) 0.0198(4)
Cd18 0.0590(5) 0.0483(5) 0.0271(4) -0.0011(3) 0.0024(4) 0.0276(4)
Cd17 0.0660(6) 0.0589(5) 0.0249(4) 0.0056(4) 0.0020(4) 0.0359(5)
Cd14 0.0586(5) 0.0390(5) 0.0623(6) -0.0073(4) -0.0131(4) 0.0293(4)
Cd8 0.0448(5) 0.0440(5) 0.0702(6) 0.0128(4) 0.0040(4) 0.0230(4)
Cd9 0.0542(5) 0.0439(5) 0.0640(6) 0.0074(4) -0.0075(4) 0.0257(4)
Cd13 0.0519(5) 0.0453(5) 0.0507(5) -0.0059(4) -0.0098(4) 0.0182(4)
Cd12 0.0563(6) 0.0638(6) 0.0490(6) 0.0045(4) -0.0104(4) 0.0279(5)
Cd1 0.0505(5) 0.0472(5) 0.0527(5) -0.0012(4) -0.0019(4) 0.0293(4)
Cd11 0.0922(8) 0.0520(6) 0.0952(8) 0.0044(6) -0.0106(6) 0.0353(6)
Cd10 0.0842(8) 0.0686(7) 0.1140(10) 0.0030(6) -0.0370(7) 0.0389(6)
Cl1 0.084(2) 0.070(2) 0.0439(18) 0.0209(15) 0.0079(15) 0.0392(18)
Cl2 0.087(2) 0.115(3) 0.055(2) 0.0013(18) -0.0127(17) 0.075(2)
Cl3 0.131(3) 0.056(2) 0.049(2) 0.0043(15) 0.0090(19) 0.047(2)
Cl4 0.067(2) 0.050(2) 0.138(3) 0.027(2) -0.021(2) 0.0220(17)
Cl5 0.102(3) 0.074(3) 0.122(3) -0.014(2) -0.024(3) 0.034(2)
Cl6 0.153(4) 0.106(3) 0.142(4) -0.016(3) -0.027(3) 0.091(3)
Cl7 0.155(5) 0.176(5) 0.209(6) 0.062(4) 0.063(4) 0.119(4)
Cl8 0.194(14) 0.181(12) 0.153(11) 0.000(7) -0.022(8) 0.082(9)
Cl8' 0.215(16) 0.227(14) 0.201(14) -0.015(8) -0.016(9) 0.104(10)
N1 0.047(5) 0.031(4) 0.034(4) -0.001(3) -0.003(4) 0.025(4)
N2 0.052(5) 0.034(4) 0.025(4) -0.002(3) -0.005(4) 0.023(4)
N3 0.039(4) 0.047(5) 0.034(4) -0.001(4) 0.001(3) 0.029(4)
N4 0.059(5) 0.042(5) 0.029(4) 0.003(4) 0.001(4) 0.031(4)
N5 0.048(5) 0.048(5) 0.033(4) 0.000(4) -0.003(4) 0.026(4)
N6 0.055(5) 0.041(5) 0.034(5) 0.001(4) 0.002(4) 0.027(4)
N7 0.049(5) 0.035(4) 0.029(4) 0.003(3) -0.002(4) 0.024(4)
N8 0.054(5) 0.049(5) 0.033(5) 0.003(4) 0.003(4) 0.028(4)
N9 0.049(5) 0.044(5) 0.049(5) 0.003(4) -0.005(4) 0.025(4)
N10 0.061(5) 0.052(5) 0.037(5) -0.004(4) -0.008(4) 0.028(4)
N11 0.055(5) 0.063(5) 0.049(5) 0.010(4) 0.005(4) 0.038(4)
N12 0.077(6) 0.067(6) 0.071(6) 0.005(5) -0.001(5) 0.045(5)
N13 0.045(5) 0.042(5) 0.057(5) -0.001(4) 0.006(4) 0.019(4)
N14 0.051(5) 0.036(5) 0.066(6) -0.005(4) -0.012(4) 0.016(4)
N15 0.039(5) 0.032(4) 0.037(5) -0.001(3) 0.003(4) 0.012(4)
N16 0.047(5) 0.047(5) 0.060(5) -0.001(4) -0.007(4) 0.029(4)
N17 0.052(5) 0.046(5) 0.039(5) -0.007(4) -0.006(4) 0.021(4)
N18 0.062(5) 0.050(5) 0.065(6) -0.009(4) -0.007(4) 0.038(5)
O1 0.053(4) 0.037(4) 0.040(4) -0.003(3) 0.010(3) 0.016(3)
O2 0.049(4) 0.032(4) 0.036(4) -0.007(3) 0.004(3) 0.018(3)
O3 0.058(4) 0.041(4) 0.034(4) 0.002(3) 0.001(3) 0.026(3)
O4 0.071(5) 0.050(4) 0.040(4) 0.015(3) 0.018(3) 0.040(4)
O5 0.040(4) 0.037(4) 0.025(3) 0.002(3) 0.000(3) 0.013(3)
O6 0.041(4) 0.040(4) 0.024(3) -0.005(3) -0.003(3) 0.022(3)
O7 0.059(4) 0.043(4) 0.027(4) 0.002(3) 0.002(3) 0.031(3)
O8 0.055(4) 0.055(4) 0.036(4) 0.007(3) 0.007(3) 0.024(4)
O9 0.064(5) 0.063(5) 0.034(4) -0.003(3) 0.005(3) 0.031(4)
O10 0.050(4) 0.059(4) 0.029(4) -0.006(3) -0.002(3) 0.032(4)
O11 0.051(4) 0.046(4) 0.030(4) 0.007(3) 0.008(3) 0.027(3)
O12 0.083(5) 0.081(5) 0.040(4) -0.002(4) -0.001(4) 0.052(4)
O13 0.046(4) 0.060(4) 0.032(4) -0.014(3) -0.005(3) 0.031(4)
O14 0.042(4) 0.047(4) 0.031(4) -0.003(3) 0.007(3) 0.027(3)
O15 0.056(4) 0.056(4) 0.040(4) -0.005(3) -0.001(3) 0.029(4)
O16 0.052(4) 0.067(5) 0.028(4) 0.000(3) -0.004(3) 0.022(4)
O17 0.051(4) 0.042(4) 0.032(4) 0.000(3) 0.002(3) 0.029(3)
O18 0.044(4) 0.050(4) 0.041(4) 0.009(3) 0.005(3) 0.029(3)
O19 0.065(5) 0.056(5) 0.041(4) 0.001(3) -0.008(4) 0.024(4)
O20 0.076(5) 0.096(6) 0.054(5) -0.005(4) -0.030(4) 0.036(5)
O21 0.054(5) 0.064(5) 0.086(6) 0.004(4) -0.002(4) 0.036(4)
O22 0.046(4) 0.058(4) 0.056(5) 0.003(4) 0.000(3) 0.031(4)
O23 0.058(5) 0.072(5) 0.090(6) 0.001(4) -0.010(4) 0.033(4)
O24 0.095(6) 0.106(7) 0.139(8) 0.008(6) -0.010(5) 0.078(5)
O25 0.056(4) 0.043(4) 0.059(5) -0.013(3) -0.009(4) 0.030(4)
O26 0.049(4) 0.037(4) 0.056(4) -0.002(3) 0.003(3) 0.019(3)
O27 0.051(4) 0.054(4) 0.050(4) -0.005(3) -0.009(3) 0.027(4)
O28 0.060(5) 0.069(5) 0.091(6) 0.000(4) -0.027(4) 0.041(4)
O29 0.093(6) 0.044(4) 0.069(5) 0.014(4) 0.022(4) 0.041(4)
O30 0.058(4) 0.040(4) 0.051(4) 0.008(3) 0.010(3) 0.022(4)
O31 0.056(4) 0.057(5) 0.065(5) -0.003(4) -0.009(4) 0.036(4)
O32 0.076(5) 0.053(5) 0.091(6) -0.005(4) -0.016(4) 0.046(4)
O33 0.057(5) 0.042(4) 0.075(5) 0.013(4) 0.010(4) 0.016(4)
O34 0.044(4) 0.038(4) 0.050(4) 0.004(3) 0.010(3) 0.014(3)
O35 0.070(5) 0.043(4) 0.064(5) -0.004(4) -0.010(4) 0.027(4)
O36 0.083(6) 0.050(5) 0.106(6) -0.007(5) 0.000(5) 0.020(4)
O37 0.044(4) 0.037(4) 0.032(4) -0.001(3) -0.004(3) 0.021(3)
O38 0.048(4) 0.054(4) 0.032(4) 0.000(3) -0.006(3) 0.030(3)
O39 0.059(4) 0.037(4) 0.051(4) 0.004(3) -0.012(3) 0.023(3)
O40 0.106(6) 0.100(6) 0.072(6) -0.007(5) -0.001(5) 0.074(5)
O41 0.064(5) 0.064(5) 0.065(5) 0.021(4) 0.015(4) 0.044(4)
O42 0.065(5) 0.080(5) 0.053(5) 0.021(4) 0.013(4) 0.051(4)
O43 0.053(4) 0.067(5) 0.037(4) -0.013(3) -0.003(3) 0.040(4)
O44 0.045(4) 0.050(4) 0.037(4) -0.006(3) 0.002(3) 0.028(3)
O45 0.063(4) 0.051(4) 0.031(4) 0.003(3) 0.005(3) 0.034(4)
O46 0.057(4) 0.050(4) 0.038(4) -0.005(3) 0.005(3) 0.030(4)
O47 0.049(4) 0.041(4) 0.033(4) -0.002(3) 0.002(3) 0.027(3)
O48 0.057(4) 0.033(4) 0.050(4) 0.000(3) -0.004(3) 0.019(3)
O49 0.053(5) 0.051(5) 0.109(6) 0.011(4) 0.010(4) 0.033(4)
O50 0.042(4) 0.043(4) 0.057(4) 0.009(3) 0.014(3) 0.022(3)
O51 0.104(6) 0.064(5) 0.075(6) 0.026(4) -0.031(5) 0.015(5)
O52 0.088(6) 0.058(5) 0.076(5) 0.009(4) -0.023(5) 0.027(4)
O53 0.070(5) 0.061(5) 0.048(4) 0.001(4) 0.001(4) 0.038(4)
O54 0.075(5) 0.071(5) 0.064(5) 0.006(4) -0.006(4) 0.048(4)
O55 0.044(4) 0.035(4) 0.052(4) 0.000(3) 0.003(3) 0.022(3)
O56 0.053(4) 0.045(4) 0.035(4) 0.000(3) -0.004(3) 0.022(3)
O57 0.043(4) 0.039(4) 0.035(4) -0.002(3) -0.003(3) 0.013(3)
O58 0.060(4) 0.044(4) 0.031(4) -0.002(3) 0.006(3) 0.022(4)
O59 0.090(6) 0.077(5) 0.058(5) 0.000(4) -0.003(4) 0.059(5)
O60 0.072(5) 0.061(5) 0.048(4) 0.009(4) 0.006(4) 0.041(4)
O61 0.045(4) 0.039(4) 0.051(4) 0.009(3) -0.001(3) 0.016(3)
O62 0.047(4) 0.033(4) 0.047(4) 0.003(3) 0.001(3) 0.016(3)
O63 0.046(4) 0.039(4) 0.061(4) -0.002(3) -0.001(3) 0.028(3)
O64 0.056(4) 0.050(4) 0.048(4) -0.011(3) -0.003(3) 0.022(4)
O65 0.109(7) 0.071(5) 0.080(6) -0.001(5) -0.018(5) 0.040(5)
O66 0.143(8) 0.101(7) 0.088(6) 0.006(5) -0.042(6) 0.051(6)
O67 0.070(5) 0.079(5) 0.073(5) 0.006(4) -0.012(4) 0.039(4)
O68 0.073(5) 0.070(5) 0.050(5) 0.008(4) 0.008(4) 0.037(4)
O69 0.055(4) 0.058(4) 0.034(4) 0.002(3) -0.002(3) 0.024(4)
O70 0.049(4) 0.045(4) 0.037(4) 0.008(3) 0.006(3) 0.016(3)
O71 0.071(5) 0.071(5) 0.051(5) -0.014(4) -0.003(4) 0.036(4)
O72 0.071(5) 0.064(5) 0.061(5) 0.001(4) 0.011(4) 0.035(4)
O73 0.064(4) 0.043(4) 0.029(4) -0.005(3) 0.007(3) 0.028(4)
O74 0.051(4) 0.043(4) 0.032(4) -0.002(3) 0.008(3) 0.023(3)
O75 0.061(5) 0.051(4) 0.040(4) 0.005(3) -0.007(3) 0.029(4)
O76 0.079(5) 0.059(5) 0.050(5) 0.007(4) -0.007(4) 0.029(4)
O77 0.057(4) 0.052(4) 0.039(4) 0.001(3) 0.003(3) 0.037(4)
O78 0.081(5) 0.065(5) 0.039(4) -0.001(3) -0.002(4) 0.048(4)
O79 0.055(5) 0.079(5) 0.040(4) 0.000(4) 0.008(3) 0.031(4)
O80 0.062(5) 0.063(5) 0.045(4) -0.006(4) -0.003(4) 0.025(4)
O81 0.081(5) 0.056(4) 0.041(4) -0.012(3) -0.013(4) 0.047(4)
O82 0.086(6) 0.109(6) 0.077(6) -0.012(5) -0.002(5) 0.063(5)
O83 0.061(4) 0.042(4) 0.034(4) 0.006(3) 0.004(3) 0.029(3)
O84 0.047(4) 0.045(4) 0.051(4) 0.003(3) 0.009(3) 0.024(3)
O85 0.096(6) 0.115(7) 0.082(6) 0.010(5) -0.022(5) 0.069(5)
O86 0.122(7) 0.136(8) 0.133(8) 0.042(6) -0.008(6) 0.079(6)
O87 0.066(5) 0.044(4) 0.075(5) 0.003(4) -0.019(4) 0.020(4)
O88 0.068(5) 0.045(4) 0.069(5) -0.009(4) -0.017(4) 0.022(4)
O89 0.045(4) 0.040(4) 0.064(5) -0.002(3) -0.006(3) 0.024(3)
O90 0.047(4) 0.041(4) 0.063(5) -0.004(3) -0.004(3) 0.021(3)
C1 0.056(6) 0.054(6) 0.067(7) 0.001(5) 0.008(5) 0.021(5)
C2 0.043(5) 0.036(5) 0.041(6) -0.005(4) -0.007(4) 0.017(4)
C3 0.059(6) 0.055(6) 0.048(6) 0.000(5) 0.011(5) 0.029(5)
C4 0.075(7) 0.061(7) 0.071(7) -0.005(5) 0.017(6) 0.043(6)
C5 0.061(6) 0.045(6) 0.047(6) -0.002(5) 0.008(5) 0.031(5)
C6 0.050(6) 0.046(6) 0.045(6) 0.000(5) -0.003(5) 0.027(5)
C7 0.042(5) 0.043(6) 0.039(5) 0.000(4) 0.007(4) 0.024(5)
C8 0.043(5) 0.025(5) 0.043(5) 0.002(4) -0.002(4) 0.014(4)
C9 0.044(5) 0.030(5) 0.036(5) 0.000(4) 0.001(4) 0.017(4)
C10 0.035(5) 0.045(5) 0.039(5) 0.005(4) -0.001(4) 0.022(4)
C11 0.038(5) 0.034(5) 0.036(5) -0.002(4) -0.005(4) 0.016(4)
C12 0.046(5) 0.041(5) 0.027(5) 0.001(4) 0.001(4) 0.025(4)
C13 0.057(6) 0.048(6) 0.034(5) 0.003(4) 0.000(4) 0.033(5)
C14 0.040(5) 0.038(5) 0.035(5) 0.000(4) 0.001(4) 0.025(4)
C15 0.057(6) 0.033(5) 0.031(5) 0.002(4) -0.002(4) 0.029(4)
C16 0.050(6) 0.039(5) 0.047(6) 0.003(4) 0.003(5) 0.026(5)
C17 0.071(7) 0.049(6) 0.050(6) 0.000(5) 0.008(5) 0.033(5)
C18 0.067(7) 0.041(6) 0.067(7) 0.010(5) 0.013(5) 0.027(5)
C19 0.070(7) 0.049(6) 0.046(6) 0.006(5) 0.010(5) 0.032(5)
C20 0.050(6) 0.044(6) 0.036(5) 0.007(4) 0.002(4) 0.026(5)
C23 0.042(5) 0.044(6) 0.034(5) 0.012(4) 0.003(4) 0.013(4)
C24 0.038(5) 0.038(5) 0.028(5) -0.001(4) -0.009(4) 0.018(4)
C25 0.044(6) 0.042(5) 0.038(5) -0.007(4) -0.007(4) 0.023(5)
C26 0.044(6) 0.054(6) 0.035(5) 0.001(4) 0.002(4) 0.022(5)
C27 0.048(6) 0.041(5) 0.037(5) 0.000(4) 0.001(4) 0.019(5)
C28 0.041(5) 0.039(5) 0.027(5) 0.000(4) -0.007(4) 0.017(4)
C29 0.045(5) 0.031(5) 0.025(5) 0.001(4) -0.007(4) 0.024(4)
C30 0.039(5) 0.049(6) 0.030(5) 0.003(4) -0.001(4) 0.025(4)
C31 0.045(6) 0.050(6) 0.039(5) 0.008(4) -0.003(4) 0.027(5)
C32 0.058(6) 0.044(5) 0.038(5) 0.002(4) -0.002(5) 0.033(5)
C33 0.049(6) 0.045(6) 0.043(6) 0.006(4) -0.004(4) 0.028(5)
C34 0.050(6) 0.044(5) 0.040(5) 0.005(4) 0.001(4) 0.030(5)
C35 0.063(6) 0.050(6) 0.035(6) 0.006(5) 0.000(5) 0.030(5)
C22 0.069(7) 0.060(6) 0.049(6) 0.019(5) 0.017(5) 0.037(5)
C36 0.063(6) 0.045(6) 0.034(5) 0.005(4) -0.001(5) 0.027(5)
C37 0.040(5) 0.039(5) 0.038(5) 0.000(4) -0.007(4) 0.024(4)
C38 0.044(6) 0.040(5) 0.036(5) -0.003(4) -0.001(4) 0.016(5)
C39 0.057(6) 0.046(6) 0.048(6) 0.003(5) -0.004(5) 0.023(5)
C40 0.057(6) 0.060(7) 0.058(7) 0.005(5) 0.008(5) 0.024(5)
C41 0.055(6) 0.043(6) 0.048(6) -0.010(5) 0.007(5) 0.021(5)
C42 0.057(6) 0.048(6) 0.044(6) -0.002(5) 0.002(5) 0.030(5)
C43 0.046(6) 0.031(5) 0.044(6) 0.006(4) -0.002(5) 0.018(4)
C44 0.076(7) 0.070(7) 0.051(7) 0.006(5) 0.012(6) 0.027(6)
C45 0.078(7) 0.093(8) 0.045(6) -0.011(6) 0.008(6) 0.032(6)
C46 0.047(6) 0.065(6) 0.036(5) -0.013(5) -0.014(4) 0.038(5)
C47 0.052(6) 0.066(7) 0.048(6) -0.009(5) -0.005(5) 0.032(5)
C48 0.069(7) 0.060(7) 0.058(7) -0.022(5) -0.012(6) 0.027(6)
C49 0.058(6) 0.055(6) 0.057(7) -0.005(5) -0.003(5) 0.029(5)
C50 0.050(6) 0.047(6) 0.051(6) -0.007(5) -0.005(5) 0.028(5)
C21 0.042(5) 0.033(5) 0.035(5) 0.004(4) 0.003(4) 0.023(4)
C51 0.044(5) 0.050(6) 0.040(6) -0.007(5) -0.009(4) 0.030(5)
C52 0.056(6) 0.040(5) 0.039(6) 0.000(4) -0.004(5) 0.024(5)
C53 0.047(6) 0.051(6) 0.033(5) 0.006(4) 0.005(4) 0.021(5)
C54 0.047(6) 0.054(6) 0.033(5) -0.004(4) -0.006(4) 0.022(5)
C55 0.051(6) 0.049(6) 0.032(5) 0.002(4) -0.005(4) 0.023(5)
C56 0.050(6) 0.059(6) 0.044(6) 0.007(5) -0.002(5) 0.027(5)
C57 0.058(6) 0.064(6) 0.039(6) 0.003(5) -0.006(5) 0.025(5)
C58 0.050(6) 0.047(6) 0.026(5) 0.003(4) -0.009(4) 0.023(5)
C59 0.054(6) 0.057(6) 0.042(6) 0.008(5) -0.002(5) 0.030(5)
C60 0.054(6) 0.051(6) 0.044(6) 0.006(5) -0.007(5) 0.030(5)
C61 0.063(6) 0.064(7) 0.057(7) 0.003(5) 0.010(5) 0.041(5)
C62 0.071(7) 0.082(7) 0.057(7) 0.000(6) 0.005(6) 0.051(6)
C63 0.065(7) 0.073(7) 0.051(6) -0.001(5) 0.010(5) 0.040(6)
C64 0.077(7) 0.072(7) 0.046(6) 0.002(5) -0.001(5) 0.050(6)
C65 0.057(6) 0.057(6) 0.041(6) 0.007(5) 0.006(5) 0.033(5)
C66 0.099(8) 0.096(8) 0.065(7) -0.010(6) -0.001(6) 0.063(7)
C67 0.066(7) 0.068(7) 0.049(6) -0.010(5) -0.005(5) 0.035(6)
C68 0.046(6) 0.056(6) 0.044(6) 0.000(5) 0.004(5) 0.033(5)
C69 0.050(6) 0.037(5) 0.036(5) -0.008(4) -0.004(4) 0.021(5)
C70 0.045(6) 0.056(6) 0.047(6) -0.007(5) -0.001(5) 0.022(5)
C71 0.044(6) 0.041(5) 0.043(6) 0.001(4) 0.007(5) 0.022(5)
C72 0.044(6) 0.040(5) 0.037(5) -0.003(4) 0.001(4) 0.021(4)
C73 0.043(5) 0.040(5) 0.038(5) -0.001(4) 0.002(4) 0.028(4)
C74 0.036(5) 0.038(5) 0.027(5) 0.003(4) 0.006(4) 0.022(4)
C75 0.039(5) 0.043(5) 0.030(5) -0.003(4) -0.005(4) 0.020(4)
C76 0.060(6) 0.045(6) 0.032(5) -0.003(4) -0.006(5) 0.020(5)
C77 0.050(6) 0.052(6) 0.032(5) -0.007(4) -0.002(4) 0.026(5)
C78 0.063(6) 0.054(6) 0.042(6) 0.006(5) -0.004(5) 0.030(5)
C79 0.052(6) 0.052(6) 0.030(5) -0.001(4) -0.006(4) 0.022(5)
C80 0.050(6) 0.050(6) 0.042(6) 0.002(5) 0.002(5) 0.026(5)
C81 0.052(6) 0.049(6) 0.036(5) 0.004(4) 0.009(5) 0.025(5)
C82 0.055(6) 0.041(5) 0.033(5) 0.001(4) 0.001(5) 0.025(5)
C83 0.059(6) 0.066(7) 0.048(6) -0.005(5) 0.006(5) 0.034(5)
C84 0.072(7) 0.061(6) 0.041(6) -0.009(5) -0.004(5) 0.036(5)
C85 0.058(6) 0.051(6) 0.046(6) -0.004(5) -0.009(5) 0.028(5)
C86 0.059(6) 0.051(6) 0.029(5) -0.002(4) 0.008(5) 0.025(5)
C87 0.048(6) 0.042(5) 0.022(5) -0.006(4) 0.002(4) 0.022(5)
C88 0.051(6) 0.074(7) 0.047(6) 0.000(5) -0.005(5) 0.018(5)
C89 0.064(6) 0.057(6) 0.048(6) 0.001(5) -0.016(5) 0.038(5)
C90 0.045(6) 0.047(6) 0.044(6) 0.007(4) 0.010(4) 0.029(5)
C91 0.055(6) 0.050(6) 0.052(6) 0.003(5) 0.001(5) 0.034(5)
C92 0.063(7) 0.057(6) 0.072(7) -0.007(5) -0.004(5) 0.039(5)
C93 0.054(6) 0.065(7) 0.061(7) -0.019(5) -0.018(5) 0.033(5)
C94 0.047(6) 0.037(5) 0.047(6) -0.003(4) -0.001(5) 0.021(5)
C95 0.046(6) 0.045(5) 0.040(5) 0.004(4) 0.002(4) 0.031(5)
C96 0.048(6) 0.050(6) 0.050(6) -0.001(5) -0.002(5) 0.029(5)
C97 0.049(6) 0.048(6) 0.055(6) 0.000(5) -0.009(5) 0.023(5)
C98 0.064(7) 0.045(6) 0.069(7) 0.003(5) -0.010(5) 0.030(5)
C99 0.060(6) 0.057(6) 0.052(6) 0.003(5) -0.009(5) 0.024(5)
C100 0.059(6) 0.049(6) 0.057(6) 0.004(5) 0.003(5) 0.029(5)
C101 0.067(7) 0.051(6) 0.047(6) -0.004(5) -0.010(5) 0.031(5)
C102 0.062(6) 0.062(6) 0.044(6) -0.004(5) -0.003(5) 0.032(5)
C103 0.075(7) 0.066(7) 0.051(6) -0.001(5) -0.004(5) 0.033(6)
C104 0.073(7) 0.079(7) 0.053(7) -0.018(6) 0.002(6) 0.035(6)
C105 0.072(8) 0.094(8) 0.077(8) -0.026(6) -0.010(6) 0.034(6)
C106 0.087(8) 0.099(9) 0.084(8) -0.022(7) -0.010(7) 0.038(7)
C107 0.092(8) 0.104(9) 0.087(8) -0.011(7) -0.007(7) 0.045(7)
C108 0.059(6) 0.062(7) 0.047(6) -0.017(5) -0.014(5) 0.025(5)
C109 0.065(7) 0.072(7) 0.046(6) -0.006(5) -0.004(5) 0.020(6)
C110 0.100(9) 0.112(9) 0.101(9) -0.010(7) -0.032(7) 0.056(7)
C111 0.069(7) 0.082(7) 0.096(8) 0.016(6) -0.001(6) 0.055(6)
C112 0.060(7) 0.067(7) 0.066(7) 0.003(5) 0.002(5) 0.038(6)
C113 0.067(7) 0.082(7) 0.081(8) 0.006(6) 0.010(6) 0.046(6)
C114 0.079(8) 0.087(8) 0.074(8) -0.012(6) 0.009(6) 0.040(6)
C115 0.072(7) 0.086(8) 0.074(8) 0.002(6) 0.007(6) 0.041(6)
C116 0.060(6) 0.052(6) 0.046(6) 0.000(5) 0.006(5) 0.031(5)
C117 0.056(6) 0.050(6) 0.056(6) 0.000(5) 0.004(5) 0.031(5)
C118 0.061(7) 0.060(6) 0.060(7) 0.004(5) -0.005(5) 0.026(5)
C119 0.065(7) 0.098(8) 0.079(8) 0.003(6) -0.004(6) 0.045(6)
C120 0.072(7) 0.096(8) 0.084(8) 0.008(6) -0.002(6) 0.050(6)
C121 0.065(9) 0.062(9) 0.061(9) 0.001(7) 0.000(7) 0.029(7)
C122 0.070(9) 0.078(10) 0.081(10) 0.006(7) -0.007(7) 0.040(8)
C268 0.033(17) 0.031(18) 0.028(18) 0.003(9) -0.008(9) 0.015(11)
C269 0.024(16) 0.018(16) 0.017(16) 0.002(9) -0.003(9) 0.010(10)
C149 0.081(12) 0.082(12) 0.090(13) -0.005(8) -0.009(8) 0.042(9)
C150 0.088(12) 0.100(13) 0.105(14) -0.006(9) -0.012(9) 0.055(9)
C151 0.067(11) 0.070(10) 0.079(12) 0.002(8) -0.009(8) 0.040(8)
C265 0.064(12) 0.062(12) 0.076(13) -0.003(9) -0.008(9) 0.035(9)
C266 0.058(12) 0.069(12) 0.080(13) 0.001(8) -0.002(8) 0.040(9)
C267 0.051(11) 0.055(11) 0.059(12) 0.002(8) -0.009(8) 0.027(8)
C123 0.101(9) 0.113(9) 0.097(9) 0.006(7) 0.001(7) 0.068(7)
C124 0.085(8) 0.081(8) 0.089(8) 0.003(6) 0.019(6) 0.045(6)
C125 0.065(7) 0.060(6) 0.051(6) 0.009(5) 0.000(5) 0.029(5)
C126 0.047(6) 0.061(7) 0.068(7) -0.005(6) -0.005(5) 0.014(5)
C127 0.134(11) 0.128(11) 0.147(11) 0.023(8) -0.008(8) 0.063(8)
C128 0.167(13) 0.183(13) 0.202(14) 0.018(9) -0.008(9) 0.089(10)
C129 0.153(12) 0.163(12) 0.182(13) 0.033(9) -0.015(9) 0.090(9)
C130 0.071(8) 0.095(8) 0.107(9) 0.009(7) -0.014(7) 0.044(7)
C131 0.054(6) 0.065(7) 0.063(7) -0.001(5) -0.016(5) 0.029(5)
C132 0.145(11) 0.158(12) 0.174(12) 0.012(8) -0.010(8) 0.095(9)
C133 0.071(7) 0.056(6) 0.081(7) -0.004(5) -0.007(6) 0.042(6)
C134 0.063(7) 0.039(6) 0.069(7) -0.008(5) 0.000(5) 0.026(5)
C135 0.074(7) 0.054(7) 0.082(8) 0.000(6) 0.011(6) 0.031(6)
C136 0.074(7) 0.059(7) 0.090(8) -0.009(6) 0.013(6) 0.035(6)
C137 0.061(7) 0.059(7) 0.085(8) -0.014(6) 0.008(6) 0.025(6)
C138 0.064(7) 0.044(6) 0.077(7) -0.011(5) 0.012(6) 0.029(5)
C139 0.053(6) 0.045(6) 0.061(6) -0.007(5) 0.008(5) 0.026(5)
C140 0.057(6) 0.055(6) 0.057(6) -0.004(5) 0.001(5) 0.022(5)
C141 0.042(5) 0.048(6) 0.047(6) 0.008(5) 0.016(4) 0.025(5)
C142 0.051(6) 0.051(6) 0.046(6) -0.002(5) 0.007(5) 0.025(5)
C143 0.044(6) 0.038(5) 0.050(6) -0.003(4) 0.000(5) 0.020(5)
C144 0.056(6) 0.046(6) 0.050(6) -0.004(5) 0.004(5) 0.022(5)
C145 0.058(6) 0.053(6) 0.056(6) -0.003(5) -0.004(5) 0.026(5)
C146 0.051(6) 0.047(6) 0.053(6) -0.002(5) 0.003(5) 0.020(5)
C147 0.072(7) 0.072(7) 0.098(8) -0.007(6) -0.021(6) 0.035(6)
C148 0.077(8) 0.076(8) 0.116(9) -0.005(6) -0.035(7) 0.045(6)
C152 0.076(8) 0.081(8) 0.124(9) 0.000(7) -0.032(7) 0.050(6)
C153 0.061(7) 0.064(7) 0.078(7) 0.003(6) -0.016(6) 0.035(6)
C154 0.094(8) 0.060(7) 0.098(8) 0.003(6) -0.022(6) 0.052(6)
C155 0.091(8) 0.068(7) 0.080(8) 0.023(6) 0.012(6) 0.044(6)
C156 0.063(6) 0.035(6) 0.053(6) 0.004(5) 0.011(5) 0.016(5)
C157 0.094(8) 0.064(7) 0.083(8) 0.007(6) 0.013(6) 0.041(6)
C158 0.099(8) 0.065(7) 0.091(8) 0.005(6) 0.022(7) 0.033(6)
C159 0.066(7) 0.049(6) 0.057(7) 0.001(5) 0.010(5) 0.019(5)
C160 0.063(7) 0.054(6) 0.054(6) -0.008(5) 0.000(5) 0.024(5)
C161 0.065(6) 0.037(5) 0.035(5) 0.000(4) 0.006(5) 0.020(5)
C162 0.048(6) 0.049(6) 0.051(6) -0.008(5) 0.008(5) 0.022(5)
C163 0.033(5) 0.040(5) 0.043(6) -0.002(4) 0.001(4) 0.015(4)
C164 0.041(6) 0.057(6) 0.049(6) -0.005(5) -0.006(5) 0.023(5)
C165 0.059(6) 0.046(6) 0.049(6) 0.007(5) 0.000(5) 0.030(5)
C166 0.056(6) 0.048(6) 0.051(6) 0.000(5) -0.003(5) 0.026(5)
C167 0.067(7) 0.049(6) 0.067(7) 0.001(5) 0.005(5) 0.038(5)
C168 0.048(6) 0.050(6) 0.065(7) 0.002(5) -0.005(5) 0.031(5)
C169 0.059(6) 0.058(6) 0.085(7) 0.003(6) 0.001(6) 0.039(5)
C170 0.062(7) 0.058(6) 0.074(7) -0.001(5) -0.005(5) 0.044(6)
C171 0.060(7) 0.090(8) 0.092(8) -0.001(6) 0.011(6) 0.049(6)
C172 0.067(7) 0.081(8) 0.094(8) -0.009(6) 0.005(6) 0.046(6)
C173 0.073(7) 0.064(7) 0.077(7) -0.013(6) -0.003(6) 0.045(6)
C174 0.059(6) 0.055(6) 0.077(7) 0.002(5) -0.008(5) 0.035(5)
C175 0.057(6) 0.058(6) 0.063(6) -0.007(5) -0.004(5) 0.044(5)
C176 0.077(7) 0.065(7) 0.108(8) -0.019(6) -0.013(6) 0.048(6)
C177 0.064(7) 0.051(6) 0.070(7) 0.000(5) -0.002(6) 0.021(5)
C178 0.059(6) 0.051(6) 0.052(6) 0.001(5) -0.004(5) 0.023(5)
C179 0.058(6) 0.061(6) 0.052(6) -0.001(5) -0.003(5) 0.029(5)
C180 0.058(7) 0.066(7) 0.071(7) 0.007(6) -0.004(6) 0.020(6)
C181 0.069(7) 0.074(7) 0.080(8) 0.006(6) -0.005(6) 0.039(6)
C182 0.043(6) 0.054(6) 0.044(6) 0.007(5) 0.004(5) 0.019(5)
C183 0.041(5) 0.037(5) 0.036(5) 0.004(4) 0.005(4) 0.017(4)
C184 0.053(6) 0.055(6) 0.052(6) 0.011(5) 0.005(5) 0.028(5)
C185 0.049(6) 0.052(6) 0.043(6) 0.001(5) 0.004(5) 0.025(5)
C186 0.068(7) 0.049(6) 0.062(7) -0.011(5) -0.011(5) 0.029(5)
C187 0.058(6) 0.049(6) 0.043(6) 0.003(5) -0.006(5) 0.029(5)
C188 0.064(7) 0.056(6) 0.062(7) 0.002(5) 0.005(5) 0.035(5)
C189 0.057(6) 0.049(6) 0.059(6) 0.005(5) 0.001(5) 0.027(5)
C190 0.065(7) 0.055(6) 0.067(7) 0.003(5) 0.007(5) 0.034(5)
C191 0.066(7) 0.075(7) 0.074(7) -0.003(6) 0.000(5) 0.051(6)
C192 0.060(6) 0.062(7) 0.056(7) -0.006(5) -0.008(5) 0.040(5)
C193 0.088(8) 0.067(7) 0.077(8) -0.009(6) -0.015(6) 0.043(6)
C194 0.092(8) 0.072(8) 0.080(8) -0.018(6) -0.010(6) 0.040(6)
C195 0.094(8) 0.060(7) 0.099(8) -0.021(6) -0.004(7) 0.040(6)
C196 0.072(7) 0.058(7) 0.068(7) -0.003(5) -0.003(6) 0.035(6)
C197 0.050(6) 0.044(6) 0.064(7) -0.018(5) -0.012(5) 0.025(5)
C198 0.108(9) 0.079(8) 0.120(9) 0.001(7) 0.014(7) 0.034(7)
C199 0.046(6) 0.054(6) 0.037(5) 0.004(4) 0.002(4) 0.027(5)
C200 0.035(5) 0.039(5) 0.022(5) 0.005(4) 0.011(4) 0.022(4)
C201 0.184(12) 0.151(12) 0.151(12) -0.004(9) 0.025(9) 0.079(9)
C202 0.095(8) 0.066(7) 0.064(7) -0.002(6) 0.009(6) 0.030(6)
C203 0.068(7) 0.076(7) 0.073(7) 0.019(6) 0.006(6) 0.045(6)
C204 0.068(7) 0.059(6) 0.034(6) 0.009(5) 0.004(5) 0.034(5)
C205 0.046(6) 0.064(6) 0.040(6) -0.007(5) -0.001(5) 0.027(5)
C206 0.047(6) 0.049(6) 0.032(5) -0.010(4) -0.003(4) 0.026(5)
C207 0.105(8) 0.075(7) 0.062(7) 0.009(6) 0.015(6) 0.037(6)
C208 0.051(6) 0.044(5) 0.030(5) 0.002(4) 0.003(4) 0.028(5)
C209 0.048(6) 0.043(6) 0.051(6) 0.001(5) -0.007(5) 0.023(5)
C210 0.045(6) 0.041(5) 0.033(5) 0.001(4) -0.005(4) 0.017(4)
C211 0.066(7) 0.045(6) 0.092(8) 0.005(6) 0.008(6) 0.027(5)
C212 0.061(6) 0.055(6) 0.067(7) 0.009(5) 0.006(5) 0.034(5)
C213 0.082(8) 0.075(7) 0.067(7) 0.001(6) -0.011(6) 0.024(6)
C214 0.074(7) 0.070(7) 0.060(7) 0.011(6) -0.011(6) 0.026(6)
C215 0.122(9) 0.132(10) 0.096(9) 0.004(7) -0.023(7) 0.073(8)
C216 0.072(7) 0.078(7) 0.060(7) 0.000(6) -0.009(6) 0.043(6)
C217 0.053(6) 0.040(5) 0.044(6) -0.003(4) -0.006(5) 0.023(5)
C218 0.035(5) 0.039(5) 0.043(5) -0.001(4) -0.002(4) 0.020(4)
C219 0.053(6) 0.051(6) 0.038(6) -0.008(5) -0.009(5) 0.016(5)
C220 0.050(6) 0.032(5) 0.031(5) -0.006(4) 0.000(4) 0.014(4)
C221 0.115(9) 0.099(8) 0.088(8) 0.010(7) 0.006(7) 0.072(7)
C222 0.068(7) 0.060(6) 0.049(6) 0.003(5) 0.005(5) 0.040(5)
C223 0.065(7) 0.062(7) 0.075(7) 0.010(6) -0.012(6) 0.027(6)
C224 0.038(5) 0.035(5) 0.040(5) 0.000(4) -0.004(4) 0.015(4)
C235 0.064(7) 0.052(6) 0.066(7) -0.006(5) -0.019(5) 0.034(5)
C236 0.046(6) 0.044(6) 0.039(5) -0.003(4) -0.003(4) 0.023(5)
C237 0.051(6) 0.084(7) 0.062(7) 0.000(6) -0.001(5) 0.026(6)
C238 0.046(6) 0.057(6) 0.039(6) 0.003(5) 0.004(5) 0.023(5)
C239 0.165(11) 0.120(10) 0.138(11) 0.011(8) -0.013(8) 0.071(8)
C240 0.113(9) 0.079(8) 0.083(8) -0.001(6) -0.018(7) 0.040(7)
C241 0.064(7) 0.055(6) 0.043(6) 0.002(5) -0.003(5) 0.013(5)
C242 0.047(6) 0.052(6) 0.027(5) -0.006(4) -0.008(4) 0.019(5)
C243 0.097(9) 0.102(9) 0.112(9) -0.023(7) 0.002(7) 0.057(7)
C244 0.059(6) 0.060(6) 0.056(6) -0.011(5) -0.005(5) 0.031(5)
C245 0.102(9) 0.093(8) 0.091(8) 0.020(7) 0.008(7) 0.053(7)
C246 0.093(8) 0.068(7) 0.061(7) 0.011(6) -0.004(6) 0.039(6)
C247 0.060(6) 0.067(7) 0.060(7) 0.002(5) -0.005(5) 0.037(5)
C248 0.069(7) 0.054(6) 0.048(6) -0.001(5) 0.005(5) 0.035(5)
C249 0.052(6) 0.054(6) 0.044(6) 0.000(5) 0.008(5) 0.022(5)
C250 0.047(6) 0.042(5) 0.035(5) 0.001(4) -0.002(4) 0.017(5)
C251 0.115(9) 0.123(9) 0.089(9) 0.000(7) -0.010(7) 0.083(7)
C252 0.067(7) 0.069(7) 0.047(6) 0.002(5) 0.001(5) 0.042(6)
C253 0.066(7) 0.048(6) 0.054(6) 0.008(5) 0.013(5) 0.031(5)
C254 0.042(5) 0.042(5) 0.033(5) 0.004(4) 0.010(4) 0.019(4)
C255 0.102(9) 0.108(9) 0.088(9) -0.017(7) -0.014(7) 0.055(7)
C256 0.074(7) 0.077(7) 0.073(7) -0.007(6) 0.002(6) 0.043(6)
C257 0.102(9) 0.132(10) 0.108(9) 0.017(8) 0.004(7) 0.061(7)
C258 0.085(8) 0.093(8) 0.094(8) 0.020(6) -0.019(6) 0.052(7)
C259 0.122(10) 0.113(9) 0.105(9) 0.011(7) -0.009(8) 0.045(7)
C260 0.077(7) 0.060(7) 0.063(7) 0.020(5) -0.005(6) 0.032(6)
C261 0.062(7) 0.056(6) 0.076(7) -0.010(5) -0.001(5) 0.034(5)
C262 0.048(6) 0.040(6) 0.057(6) 0.001(5) -0.007(5) 0.022(5)

loop_
_atom_type_symbol
_atom_type_description
_atom_type_scat_dispersion_real
_atom_type_scat_dispersion_imag
_atom_type_scat_source
C C 0.0033 0.0016 'International Tables Vol C Tables 4.2.6.8 and 6.1.1.4'
H H 0.0000 0.0000 'International Tables Vol C Tables 4.2.6.8 and 6.1.1.4'
N N 0.0061 0.0033 'International Tables Vol C Tables 4.2.6.8 and 6.1.1.4'
O O 0.0106 0.0060 'International Tables Vol C Tables 4.2.6.8 and 6.1.1.4'
Cl Cl 0.1484 0.1585 'International Tables Vol C Tables 4.2.6.8 and 6.1.1.4'
Cd Cd -0.8075 1.2024 'International Tables Vol C Tables 4.2.6.8 and 6.1.1.4'
Gd Gd -0.1653 3.9035 'International Tables Vol C Tables 4.2.6.8 and 6.1.1.4'

loop_
_geom_angle_atom_site_label_1
_geom_angle_atom_site_label_2
_geom_angle_atom_site_label_3
_geom_angle
O37 Gd1 O2 114.5(2)
O37 Gd1 O6 86.3(2)
O2 Gd1 O6 137.2(2)
O37 Gd1 O62 148.2(2)
O2 Gd1 O62 80.7(2)
O6 Gd1 O62 101.2(2)
O37 Gd1 O39 77.2(2)
O2 Gd1 O39 144.3(2)
O6 Gd1 O39 74.2(2)
O62 Gd1 O39 75.3(2)
O37 Gd1 O58 78.2(2)
O2 Gd1 O58 69.4(2)
O6 Gd1 O58 153.4(2)
O62 Gd1 O58 82.1(2)
O39 Gd1 O58 81.2(2)
O37 Gd1 N1 74.4(2)
O2 Gd1 N1 74.5(2)
O6 Gd1 N1 76.2(2)
O62 Gd1 N1 137.3(2)
O39 Gd1 N1 139.9(3)
O58 Gd1 N1 119.2(3)
O37 Gd1 O5 140.0(2)
O2 Gd1 O5 77.8(2)
O6 Gd1 O5 64.1(2)
O62 Gd1 O5 68.3(2)
O39 Gd1 O5 116.0(2)
O58 Gd1 O5 138.8(2)
N1 Gd1 O5 72.8(2)
O37 Gd1 Cd3 109.53(17)
O2 Gd1 Cd3 37.75(16)
O6 Gd1 Cd3 164.08(16)
O62 Gd1 Cd3 64.58(17)
O39 Gd1 Cd3 106.96(18)
O58 Gd1 Cd3 37.05(16)
N1 Gd1 Cd3 108.91(19)
O5 Gd1 Cd3 102.41(14)
O37 Gd1 Cd5 66.97(17)
O2 Gd1 Cd5 172.13(16)
O6 Gd1 Cd5 35.19(15)
O62 Gd1 Cd5 101.90(17)
O39 Gd1 Cd5 43.14(18)
O58 Gd1 Cd5 118.19(17)
N1 Gd1 Cd5 98.97(19)
O5 Gd1 Cd5 96.19(15)
Cd3 Gd1 Cd5 149.97(2)
O47 Gd2 O14 114.1(2)
O47 Gd2 O18 87.8(2)
O14 Gd2 O18 134.9(2)
O47 Gd2 O46 145.8(2)
O14 Gd2 O46 81.1(2)
O18 Gd2 O46 102.9(2)
O47 Gd2 O44 78.5(2)
O14 Gd2 O44 70.8(2)
O18 Gd2 O44 154.3(2)
O46 Gd2 O44 78.3(2)
O47 Gd2 N7 74.9(2)
O14 Gd2 N7 74.0(2)
O18 Gd2 N7 74.9(2)
O46 Gd2 N7 139.1(3)
O44 Gd2 N7 121.1(2)
O47 Gd2 O17 141.8(2)
O14 Gd2 O17 75.8(2)
O18 Gd2 O17 64.3(2)
O46 Gd2 O17 69.9(2)
O44 Gd2 O17 136.7(2)
N7 Gd2 O17 72.9(2)
O47 Gd2 O91 78.1(3)
O14 Gd2 O91 145.1(3)
O18 Gd2 O91 75.1(3)
O46 Gd2 O91 73.6(3)
O44 Gd2 O91 80.8(3)
N7 Gd2 O91 140.0(3)
O17 Gd2 O91 115.7(3)
O47 Gd2 Cd7 109.27(17)
O14 Gd2 Cd7 38.01(15)
O18 Gd2 Cd7 162.91(17)
O46 Gd2 Cd7 63.06(17)
O44 Gd2 Cd7 37.60(17)
N7 Gd2 Cd7 108.78(18)
O17 Gd2 Cd7 100.24(15)
O91 Gd2 Cd7 107.7(3)
O47 Gd2 Cd8 66.65(17)
O14 Gd2 Cd8 169.79(16)
O18 Gd2 Cd8 35.67(17)
O46 Gd2 Cd8 103.91(18)
O44 Gd2 Cd8 118.73(17)
N7 Gd2 Cd8 96.90(19)
O17 Gd2 Cd8 97.35(15)
O91 Gd2 Cd8 44.8(3)
Cd7 Gd2 Cd8 152.18(2)
O55 Gd3 O26 114.9(3)
O55 Gd3 O30 86.9(3)
O26 Gd3 O30 135.0(3)
O55 Gd3 O54 144.8(3)
O26 Gd3 O54 82.3(3)
O30 Gd3 O54 102.3(3)
O55 Gd3 O50 78.5(2)
O26 Gd3 O50 71.0(3)
O30 Gd3 O50 154.0(3)
O54 Gd3 O50 79.0(3)
O55 Gd3 N13 73.9(3)
O26 Gd3 N13 73.9(3)
O30 Gd3 N13 75.7(3)
O54 Gd3 N13 141.2(3)
O50 Gd3 N13 119.5(3)
O55 Gd3 O29 142.5(3)
O26 Gd3 O29 76.5(3)
O30 Gd3 O29 64.4(3)
O54 Gd3 O29 69.0(3)
O50 Gd3 O29 136.8(2)
N13 Gd3 O29 75.8(3)
O55 Gd3 Cl7 77.9(2)
O26 Gd3 Cl7 146.0(2)
O30 Gd3 Cl7 73.9(2)
O54 Gd3 Cl7 72.4(2)
O50 Gd3 Cl7 82.0(2)
N13 Gd3 Cl7 139.3(2)
O29 Gd3 Cl7 113.5(2)
O55 Gd3 Cd1 111.01(18)
O26 Gd3 Cd1 37.88(19)
O30 Gd3 Cd1 162.08(18)
O54 Gd3 Cd1 63.1(2)
O50 Gd3 Cd1 38.77(17)
N13 Gd3 Cd1 108.6(2)
O29 Gd3 Cd1 99.24(18)
Cl7 Gd3 Cd1 108.70(12)
O55 Gd3 Cd2 66.56(18)
O26 Gd3 Cd2 169.42(19)
O30 Gd3 Cd2 34.96(18)
O54 Gd3 Cd2 102.3(2)
O50 Gd3 Cd2 119.06(18)
N13 Gd3 Cd2 97.2(2)
O29 Gd3 Cd2 96.13(18)
Cl7 Gd3 Cd2 43.96(12)
Cd1 Gd3 Cd2 152.55(2)
O63 Gd4 O31 113.6(3)
O63 Gd4 O27 87.0(3)
O31 Gd4 O27 134.6(3)
O63 Gd4 O87 146.5(3)
O31 Gd4 O87 80.8(3)
O27 Gd4 O87 104.4(3)
O63 Gd4 O89 77.5(2)
O31 Gd4 O89 73.2(3)
O27 Gd4 O89 152.1(3)
O87 Gd4 O89 78.4(3)
O63 Gd4 N16 74.2(3)
O31 Gd4 N16 73.0(3)
O27 Gd4 N16 75.0(3)
O87 Gd4 N16 139.0(3)
O89 Gd4 N16 121.3(3)
O63 Gd4 O28 141.5(3)
O31 Gd4 O28 76.6(3)
O27 Gd4 O28 64.2(3)
O87 Gd4 O28 69.5(3)
O89 Gd4 O28 138.8(3)
N16 Gd4 O28 74.1(3)
O63 Gd4 Cl5 79.0(2)
O31 Gd4 Cl5 147.4(2)
O27 Gd4 Cl5 73.2(2)
O87 Gd4 Cl5 74.5(2)
O89 Gd4 Cl5 81.1(2)
N16 Gd4 Cl5 139.0(2)
O28 Gd4 Cl5 113.0(2)
O63 Gd4 Cd14 108.00(19)
O31 Gd4 Cd14 39.0(2)
O27 Gd4 Cd14 165.04(19)
O87 Gd4 Cd14 63.4(2)
O89 Gd4 Cd14 38.49(17)
N16 Gd4 Cd14 108.0(2)
O28 Gd4 Cd14 102.07(19)
Cl5 Gd4 Cd14 109.37(9)
O63 Gd4 Cd13 65.20(19)
O31 Gd4 Cd13 169.0(2)
O27 Gd4 Cd13 36.06(19)
O87 Gd4 Cd13 106.2(2)
O89 Gd4 Cd13 116.10(17)
N16 Gd4 Cd13 96.6(2)
O28 Gd4 Cd13 97.6(2)
Cl5 Gd4 Cd13 43.48(9)
Cd14 Gd4 Cd13 151.82(3)
O83 Gd5 O7 113.5(2)
O83 Gd5 O3 86.6(2)
O7 Gd5 O3 134.9(2)
O83 Gd5 O81 78.9(3)
O7 Gd5 O81 146.3(2)
O3 Gd5 O81 74.4(2)
O83 Gd5 O74 75.5(2)
O7 Gd5 O74 72.8(2)
O3 Gd5 O74 152.0(2)
O81 Gd5 O74 81.0(2)
O83 Gd5 O78 146.4(3)
O7 Gd5 O78 78.0(3)
O3 Gd5 O78 107.7(2)
O81 Gd5 O78 76.3(3)
O74 Gd5 O78 78.6(2)
O83 Gd5 O4 142.7(2)
O7 Gd5 O4 76.4(2)
O3 Gd5 O4 65.2(2)
O81 Gd5 O4 113.6(2)
O74 Gd5 O4 139.2(2)
O78 Gd5 O4 69.3(3)
O83 Gd5 N4 73.7(3)
O7 Gd5 N4 72.8(3)
O3 Gd5 N4 75.4(3)
O81 Gd5 N4 140.0(3)
O74 Gd5 N4 118.4(3)
O78 Gd5 N4 138.6(3)
O4 Gd5 N4 75.7(3)
O83 Gd5 Cd16 105.26(17)
O7 Gd5 Cd16 38.64(17)
O3 Gd5 Cd16 168.00(17)
O81 Gd5 Cd16 109.01(17)
O74 Gd5 Cd16 37.66(16)
O78 Gd5 Cd16 63.08(18)
O4 Gd5 Cd16 103.27(16)
N4 Gd5 Cd16 105.99(19)
O19 Gd6 O69 113.8(3)
O19 Gd6 O15 137.8(3)
O69 Gd6 O15 87.8(3)
O19 Gd6 O68 80.8(3)
O69 Gd6 O68 147.7(3)
O15 Gd6 O68 100.3(3)
O19 Gd6 O71 145.1(3)
O69 Gd6 O71 76.6(3)
O15 Gd6 O71 72.8(3)
O68 Gd6 O71 76.2(3)
O19 Gd6 O79 71.2(3)
O69 Gd6 O79 77.1(3)
O15 Gd6 O79 151.0(3)
O68 Gd6 O79 81.3(3)
O71 Gd6 O79 79.7(3)
O19 Gd6 N10 73.9(3)
O69 Gd6 N10 74.7(3)
O15 Gd6 N10 78.0(3)
O68 Gd6 N10 137.5(3)
O71 Gd6 N10 139.4(3)
O79 Gd6 N10 120.2(3)
O19 Gd6 O16 77.0(3)
O69 Gd6 O16 140.3(3)
O15 Gd6 O16 64.6(2)
O68 Gd6 O16 69.2(3)
O71 Gd6 O16 117.4(3)
O79 Gd6 O16 139.5(3)
N10 Gd6 O16 72.1(3)
O19 Gd6 Cd12 37.8(2)
O69 Gd6 Cd12 108.33(19)
O15 Gd6 Cd12 163.63(19)
O68 Gd6 Cd12 64.7(2)
O71 Gd6 Cd12 107.8(2)
O79 Gd6 Cd12 38.19(19)
N10 Gd6 Cd12 108.2(2)
O16 Gd6 Cd12 102.29(17)
O19 Gd6 Cd18 173.9(2)
O69 Gd6 Cd18 67.81(19)
O15 Gd6 Cd18 36.24(18)
O68 Gd6 Cd18 100.9(2)
O71 Gd6 Cd18 40.5(2)
O79 Gd6 Cd18 114.8(2)
N10 Gd6 Cd18 101.2(2)
O16 Gd6 Cd18 98.01(17)
Cd12 Gd6 Cd18 148.16(3)
O11 Cd16 O77 78.6(2)
O11 Cd16 N6 83.1(3)
O77 Cd16 N6 159.0(3)
O11 Cd16 O74 135.5(2)
O77 Cd16 O74 89.1(3)
N6 Cd16 O74 111.4(3)
O11 Cd16 O7 150.3(2)
O77 Cd16 O7 96.6(2)
N6 Cd16 O7 94.2(3)
O74 Cd16 O7 72.9(2)
O11 Cd16 O8 86.3(2)
O77 Cd16 O8 87.8(2)
N6 Cd16 O8 80.8(3)
O74 Cd16 O8 136.2(2)
O7 Cd16 O8 64.2(2)
O11 Cd16 Gd5 159.46(18)
O77 Cd16 Gd5 81.36(17)
N6 Cd16 Gd5 117.4(2)
O74 Cd16 Gd5 39.14(17)
O7 Cd16 Gd5 37.24(17)
O8 Cd16 Gd5 97.34(16)
O10 Cd7 O45 75.9(3)
O10 Cd7 N5 81.8(3)
O45 Cd7 N5 154.6(3)
O10 Cd7 O44 134.6(2)
O45 Cd7 O44 87.4(3)
N5 Cd7 O44 117.2(3)
O10 Cd7 O14 152.7(2)
O45 Cd7 O14 97.4(2)
N5 Cd7 O14 96.8(3)
O44 Cd7 O14 70.1(2)
O10 Cd7 O13 87.9(2)
O45 Cd7 O13 85.9(2)
N5 Cd7 O13 81.3(3)
O44 Cd7 O13 133.3(2)
O14 Cd7 O13 65.1(2)
O10 Cd7 Gd2 154.78(19)
O45 Cd7 Gd2 79.28(18)
N5 Cd7 Gd2 123.4(2)
O44 Cd7 Gd2 38.71(16)
O14 Cd7 Gd2 36.12(16)
O13 Cd7 Gd2 94.70(15)
N17 Cd3 O34 81.4(3)
N17 Cd3 O61 154.6(3)
O34 Cd3 O61 75.5(3)
N17 Cd3 O58 116.4(3)
O34 Cd3 O58 135.8(2)
O61 Cd3 O58 87.9(3)
N17 Cd3 O2 99.8(3)
O34 Cd3 O2 151.6(2)
O61 Cd3 O2 95.8(2)
O58 Cd3 O2 69.2(2)
N17 Cd3 O1 81.3(3)
O34 Cd3 O1 87.3(2)
O61 Cd3 O1 87.2(3)
O58 Cd3 O1 133.2(2)
O2 Cd3 O1 65.1(2)
N17 Cd3 Gd1 125.9(2)
O34 Cd3 Gd1 152.78(19)
O61 Cd3 Gd1 77.60(17)
O58 Cd3 Gd1 38.27(18)
O2 Cd3 Gd1 36.28(16)
O1 Cd3 Gd1 95.46(16)
O30 Cd2 N15 79.5(3)
O30 Cd2 O56 93.8(3)
N15 Cd2 O56 94.5(3)
O30 Cd2 O57 168.7(2)
N15 Cd2 O57 90.3(3)
O56 Cd2 O57 91.7(2)
O30 Cd2 O59 88.2(3)
N15 Cd2 O59 83.9(3)
O56 Cd2 O59 177.1(3)
O57 Cd2 O59 86.0(3)
O30 Cd2 Cl7 77.7(3)
N15 Cd2 Cl7 156.7(3)
O56 Cd2 Cl7 82.5(2)
O57 Cd2 Cl7 112.8(2)
O59 Cd2 Cl7 99.9(3)
O30 Cd2 Gd3 34.35(18)
N15 Cd2 Gd3 108.4(2)
O56 Cd2 Gd3 73.63(18)
O57 Cd2 Gd3 156.77(17)
O59 Cd2 Gd3 109.11(19)
Cl7 Cd2 Gd3 48.59(18)
O10 Cd6 O45 75.2(2)
O10 Cd6 O42 155.6(3)
O45 Cd6 O42 107.1(3)
O10 Cd6 O41 99.1(2)
O45 Cd6 O41 102.5(3)
O42 Cd6 O41 56.4(3)
O10 Cd6 O9 67.4(2)
O45 Cd6 O9 142.6(2)
O42 Cd6 O9 106.8(3)
O41 Cd6 O9 83.4(3)
O10 Cd6 Cl2 106.6(2)
O45 Cd6 Cl2 102.7(2)
O42 Cd6 Cl2 96.8(2)
O41 Cd6 Cl2 147.7(2)
O9 Cd6 Cl2 88.7(2)
O10 Cd6 C204 127.6(2)
O45 Cd6 C204 108.1(3)
O42 Cd6 C204 28.1(2)
O41 Cd6 C204 28.4(2)
O9 Cd6 C204 94.6(3)
Cl2 Cd6 C204 122.5(2)
N3 Cd5 O40 152.2(3)
N3 Cd5 O38 95.2(3)
O40 Cd5 O38 111.1(3)
N3 Cd5 O6 80.5(3)
O40 Cd5 O6 106.4(3)
O38 Cd5 O6 91.9(2)
N3 Cd5 O43 91.2(3)
O40 Cd5 O43 80.8(3)
O38 Cd5 O43 89.4(2)
O6 Cd5 O43 171.6(2)
N3 Cd5 O41 80.4(3)
O40 Cd5 O41 73.7(3)
O38 Cd5 O41 174.8(3)
O6 Cd5 O41 84.6(2)
O43 Cd5 O41 93.5(2)
N3 Cd5 O39 148.1(3)
O40 Cd5 O39 51.0(3)
O38 Cd5 O39 79.3(2)
O6 Cd5 O39 68.5(2)
O43 Cd5 O39 119.9(2)
O41 Cd5 O39 102.9(2)
N3 Cd5 Gd1 110.51(19)
O40 Cd5 Gd1 86.3(2)
O38 Cd5 Gd1 73.14(17)
O6 Cd5 Gd1 34.45(15)
O43 Cd5 Gd1 152.93(17)
O41 Cd5 Gd1 105.62(18)
O39 Cd5 Gd1 37.74(17)
O82 Cd15 N2 149.0(3)
O82 Cd15 O84 114.3(3)
N2 Cd15 O84 96.5(3)
O82 Cd15 O3 99.9(3)
N2 Cd15 O3 81.0(3)
O84 Cd15 O3 93.5(2)
O82 Cd15 O90 82.8(3)
N2 Cd15 O90 94.9(3)
O84 Cd15 O90 88.4(2)
O3 Cd15 O90 175.6(2)
O82 Cd15 O85 71.7(3)
N2 Cd15 O85 77.4(3)
O84 Cd15 O85 173.2(3)
O3 Cd15 O85 88.5(3)
O90 Cd15 O85 89.1(3)
O60 Cd4 O34 143.7(3)
O60 Cd4 O61 107.0(3)
O34 Cd4 O61 75.1(2)
O60 Cd4 O33 97.7(3)
O34 Cd4 O33 68.4(3)
O61 Cd4 O33 142.5(3)
O60 Cd4 Cl3 108.2(2)
O34 Cd4 Cl3 107.2(2)
O61 Cd4 Cl3 98.5(2)
O33 Cd4 Cl3 100.0(2)
O60 Cd4 O59 54.5(3)
O34 Cd4 O59 89.9(3)
O61 Cd4 O59 88.0(3)
O33 Cd4 O59 83.9(3)
Cl3 Cd4 O59 162.7(2)
O60 Cd4 C222 27.6(2)
O34 Cd4 C222 116.8(2)
O61 Cd4 C222 96.9(3)
O33 Cd4 C222 92.1(3)
Cl3 Cd4 C222 135.8(2)
O59 Cd4 C222 27.0(2)
O15 Cd18 N8 78.5(3)
O15 Cd18 O70 92.8(3)
N8 Cd18 O70 91.5(3)
O15 Cd18 O73 172.5(2)
N8 Cd18 O73 94.0(3)
O70 Cd18 O73 86.7(2)
O15 Cd18 O75 90.1(3)
N8 Cd18 O75 79.1(3)
O70 Cd18 O75 169.5(3)
O73 Cd18 O75 89.2(2)
O15 Cd18 O72 106.5(3)
N8 Cd18 O72 154.8(3)
O70 Cd18 O72 112.5(3)
O73 Cd18 O72 80.6(3)
O75 Cd18 O72 76.2(3)
O15 Cd18 O71 68.6(3)
N8 Cd18 O71 145.4(3)
O70 Cd18 O71 80.2(3)
O73 Cd18 O71 118.7(2)
O75 Cd18 O71 110.2(3)
O72 Cd18 O71 51.9(3)
O15 Cd18 Gd6 35.15(18)
N8 Cd18 Gd6 108.3(2)
O70 Cd18 Gd6 74.06(18)
O73 Cd18 Gd6 150.50(16)
O75 Cd18 Gd6 113.33(18)
O72 Cd18 Gd6 86.4(2)
O71 Cd18 Gd6 37.10(19)
O76 Cd17 O11 148.2(3)
O76 Cd17 O77 110.6(3)
O11 Cd17 O77 76.8(2)
O76 Cd17 O75 55.9(3)
O11 Cd17 O75 93.6(2)
O77 Cd17 O75 93.7(3)
O76 Cd17 Cl1 98.8(2)
O11 Cd17 Cl1 110.84(19)
O77 Cd17 Cl1 98.6(2)
O75 Cd17 Cl1 154.58(18)
O76 Cd17 O12 105.6(3)
O11 Cd17 O12 66.2(2)
O77 Cd17 O12 142.0(3)
O75 Cd17 O12 97.0(3)
Cl1 Cd17 O12 86.9(2)
O76 Cd17 C248 28.1(2)
O11 Cd17 C248 121.2(3)
O77 Cd17 C248 102.2(2)
O75 Cd17 C248 27.8(2)
Cl1 Cd17 C248 127.0(2)
O12 Cd17 C248 104.2(2)
N18 Cd14 O35 83.5(3)
N18 Cd14 O88 160.4(3)
O35 Cd14 O88 78.3(3)
N18 Cd14 O89 110.4(3)
O35 Cd14 O89 134.7(3)
O88 Cd14 O89 87.8(3)
N18 Cd14 O31 95.2(3)
O35 Cd14 O31 151.6(3)
O88 Cd14 O31 97.4(3)
O89 Cd14 O31 72.4(3)
N18 Cd14 O32 82.4(3)
O35 Cd14 O32 86.5(3)
O88 Cd14 O32 89.3(3)
O89 Cd14 O32 136.7(3)
O31 Cd14 O32 65.3(3)
N18 Cd14 Gd4 118.5(2)
O35 Cd14 Gd4 157.9(2)
O88 Cd14 Gd4 80.08(19)
O89 Cd14 Gd4 39.35(17)
O31 Cd14 Gd4 37.19(19)
O32 Cd14 Gd4 97.74(19)
O92 Cd8 N9 143.0(4)
O92 Cd8 O18 109.4(4)
N9 Cd8 O18 80.3(3)
O92 Cd8 O48 118.0(4)
N9 Cd8 O48 95.9(3)
O18 Cd8 O48 94.4(2)
O92 Cd8 O49 73.5(4)
N9 Cd8 O49 91.7(3)
O18 Cd8 O49 169.8(3)
O48 Cd8 O49 92.7(3)
O92 Cd8 O51 63.5(4)
N9 Cd8 O51 82.5(3)
O18 Cd8 O51 85.4(3)
O48 Cd8 O51 178.5(3)
O49 Cd8 O51 87.4(3)
O92 Cd8 O91 51.9(3)
N9 Cd8 O91 155.0(3)
O18 Cd8 O91 74.8(3)
O48 Cd8 O91 83.8(3)
O49 Cd8 O91 113.4(3)
O51 Cd8 O91 97.6(3)
O92 Cd8 C264 26.3(2)
N9 Cd8 C264 159.5(5)
O18 Cd8 C264 90.4(4)
O48 Cd8 C264 103.0(4)
O49 Cd8 C264 95.2(4)
O51 Cd8 C264 78.5(4)
O91 Cd8 C264 25.74(18)
O92 Cd8 Gd2 93.0(3)
N9 Cd8 Gd2 111.1(2)
O18 Cd8 Gd2 35.35(17)
O48 Cd8 Gd2 74.51(18)
O49 Cd8 Gd2 154.7(2)
O51 Cd8 Gd2 106.1(2)
O91 Cd8 Gd2 44.7(2)
C264 Cd8 Gd2 67.5(2)
O22 Cd9 O53 74.9(3)
O22 Cd9 O52 153.9(3)
O53 Cd9 O52 110.0(3)
O22 Cd9 O21 67.8(3)
O53 Cd9 O21 142.2(3)
O52 Cd9 O21 101.4(3)
O22 Cd9 O51 100.2(3)
O53 Cd9 O51 90.8(3)
O52 Cd9 O51 55.0(3)
O21 Cd9 O51 90.2(3)
O22 Cd9 Cl4 107.9(2)
O53 Cd9 Cl4 104.8(2)
O52 Cd9 Cl4 95.9(2)
O21 Cd9 Cl4 92.2(2)
O51 Cd9 Cl4 150.6(2)
O22 Cd9 C214 126.8(3)
O53 Cd9 C214 101.8(3)
O52 Cd9 C214 27.9(3)
O21 Cd9 C214 96.0(3)
O51 Cd9 C214 27.1(3)
Cl4 Cd9 C214 123.6(3)
N14 Cd13 O80 93.3(3)
N14 Cd13 O27 80.0(3)
O80 Cd13 O27 170.7(3)
N14 Cd13 O64 92.2(3)
O80 Cd13 O64 90.2(3)
O27 Cd13 O64 96.5(3)
N14 Cd13 O65 86.8(3)
O80 Cd13 O65 84.6(3)
O27 Cd13 O65 88.4(3)
O64 Cd13 O65 174.7(3)
N14 Cd13 Cl5 158.5(3)
O80 Cd13 Cl5 108.1(2)
O27 Cd13 Cl5 78.5(2)
O64 Cd13 Cl5 88.5(2)
O65 Cd13 Cl5 94.3(3)
N14 Cd13 Gd4 109.2(2)
O80 Cd13 Gd4 153.9(2)
O27 Cd13 Gd4 35.21(18)
O64 Cd13 Gd4 76.35(18)
O65 Cd13 Gd4 108.9(2)
Cl5 Cd13 Gd4 50.17(11)
O23 Cd12 N12 83.4(4)
O23 Cd12 O67 76.4(3)
N12 Cd12 O67 157.7(3)
O23 Cd12 O79 136.5(3)
N12 Cd12 O79 112.3(3)
O67 Cd12 O79 89.1(3)
O23 Cd12 O19 150.3(3)
N12 Cd12 O19 96.9(3)
O67 Cd12 O19 96.0(3)
O79 Cd12 O19 70.8(3)
O23 Cd12 O20 85.8(3)
N12 Cd12 O20 82.6(4)
O67 Cd12 O20 86.5(3)
O79 Cd12 O20 134.7(3)
O19 Cd12 O20 64.9(3)
O23 Cd12 Gd6 155.5(2)
N12 Cd12 Gd6 121.1(3)
O67 Cd12 Gd6 79.3(2)
O79 Cd12 Gd6 39.27(18)
O19 Cd12 Gd6 36.24(19)
O20 Cd12 Gd6 95.8(2)
O22 Cd1 N11 82.5(3)
O22 Cd1 O53 75.3(3)
N11 Cd1 O53 155.9(3)
O22 Cd1 O26 153.7(3)
N11 Cd1 O26 97.1(3)
O53 Cd1 O26 98.7(3)
O22 Cd1 O50 134.6(3)
N11 Cd1 O50 111.0(3)
O53 Cd1 O50 91.5(3)
O26 Cd1 O50 70.2(2)
O22 Cd1 O25 86.8(3)
N11 Cd1 O25 85.6(3)
O53 Cd1 O25 84.1(3)
O26 Cd1 O25 66.9(2)
O50 Cd1 O25 135.6(2)
O22 Cd1 Gd3 155.9(2)
N11 Cd1 Gd3 121.6(2)
O53 Cd1 Gd3 81.2(2)
O26 Cd1 Gd3 36.29(17)
O50 Cd1 Gd3 39.46(17)
O25 Cd1 Gd3 96.42(17)
O35 Cd11 O86 153.9(4)
O35 Cd11 O88 77.1(3)
O86 Cd11 O88 110.9(4)
O35 Cd11 O85 99.5(3)
O86 Cd11 O85 55.7(4)
O88 Cd11 O85 96.5(3)
O35 Cd11 Cl6 105.8(3)
O86 Cd11 Cl6 98.4(3)
O88 Cd11 Cl6 94.9(2)
O85 Cd11 Cl6 154.0(3)
O35 Cd11 O36 64.7(3)
O86 Cd11 O36 102.1(4)
O88 Cd11 O36 141.6(3)
O85 Cd11 O36 85.9(3)
Cl6 Cd11 O36 99.4(3)
O35 Cd11 C258 126.9(3)
O86 Cd11 C258 27.8(3)
O88 Cd11 C258 106.1(3)
O85 Cd11 C258 27.9(3)
Cl6 Cd11 C258 126.1(3)
O36 Cd11 C258 93.8(3)
O66 Cd10 O23 141.1(4)
O66 Cd10 O67 106.6(4)
O23 Cd10 O67 76.4(3)
O66 Cd10 Cl8' 103.8(6)
O23 Cd10 Cl8' 109.6(7)
O67 Cd10 Cl8' 115.6(11)
O66 Cd10 O24 100.1(4)
O23 Cd10 O24 66.9(3)
O67 Cd10 O24 143.2(3)
Cl8' Cd10 O24 81.0(11)
O66 Cd10 Cl8 104.1(5)
O23 Cd10 Cl8 114.6(5)
O67 Cd10 Cl8 92.5(8)
Cl8' Cd10 Cl8 24.8(6)
O24 Cd10 Cl8 105.2(8)
O66 Cd10 O65 53.4(3)
O23 Cd10 O65 88.3(3)
O67 Cd10 O65 89.2(3)
Cl8' Cd10 O65 151.8(8)
O24 Cd10 O65 86.8(4)
Cl8 Cd10 O65 156.7(5)
Cd13 Cl5 Gd4 86.35(15)
Cd2 Cl7 Gd3 87.5(2)
C8 N1 C9 116.3(6)
C8 N1 Gd1 125.1(5)
C9 N1 Gd1 117.9(4)
C15 N2 C14 118.7(6)
C15 N2 Cd15 125.6(5)
C14 N2 Cd15 115.0(4)
C30 N3 C31 116.3(6)
C30 N3 Cd5 126.3(5)
C31 N3 Cd5 116.9(4)
C37 N4 C36 114.6(6)
C37 N4 Gd5 128.3(5)
C36 N4 Gd5 117.1(5)
C52 N5 C53 119.4(7)
C52 N5 Cd7 126.7(5)
C53 N5 Cd7 113.8(5)
C59 N6 C58 116.3(7)
C59 N6 Cd16 126.4(5)
C58 N6 Cd16 116.7(4)
C74 N7 C75 115.3(6)
C74 N7 Gd2 126.1(5)
C75 N7 Gd2 117.7(4)
C81 N8 C80 117.9(7)
C81 N8 Cd18 125.6(5)
C80 N8 Cd18 115.3(5)
C96 N9 C97 118.2(7)
C96 N9 Cd8 125.3(6)
C97 N9 Cd8 116.3(5)
C103 N10 C102 113.5(8)
C103 N10 Gd6 128.2(6)
C102 N10 Gd6 118.2(5)
C118 N11 C119 117.4(8)
C118 N11 Cd1 127.1(6)
C119 N11 Cd1 115.5(6)
C125 N12 C124 119.4(8)
C125 N12 Cd12 125.0(6)
C124 N12 Cd12 115.4(6)
C140 N13 C141 114.6(7)
C140 N13 Gd3 124.9(6)
C141 N13 Gd3 119.6(5)
C147 N14 C146 116.0(8)
C147 N14 Cd13 123.8(7)
C146 N14 Cd13 119.0(5)
C162 N15 C163 118.3(7)
C162 N15 Cd2 124.6(5)
C163 N15 Cd2 116.3(4)
C169 N16 C168 113.7(7)
C169 N16 Gd4 127.2(6)
C168 N16 Gd4 118.5(5)
C184 N17 C185 117.4(7)
C184 N17 Cd3 128.4(6)
C185 N17 Cd3 114.2(5)
C191 N18 C190 116.7(8)
C191 N18 Cd14 126.6(6)
C190 N18 Cd14 116.7(5)
C2 O1 C1 118.4(7)
C2 O1 Cd3 113.9(4)
C1 O1 Cd3 121.6(5)
C7 O2 Gd1 131.7(4)
C7 O2 Cd3 120.9(4)
Gd1 O2 Cd3 106.0(2)
C21 O3 Gd5 122.3(4)
C21 O3 Cd15 125.3(4)
Gd5 O3 Cd15 112.3(3)
C20 O4 C22 119.0(7)
C20 O4 Gd5 114.5(4)
C22 O4 Gd5 126.4(5)
C24 O5 C23 115.7(6)
C24 O5 Gd1 115.0(4)
C23 O5 Gd1 129.3(4)
C29 O6 Gd1 124.4(4)
C29 O6 Cd5 125.0(4)
Gd1 O6 Cd5 110.4(2)
C43 O7 Gd5 138.6(5)
C43 O7 Cd16 117.2(5)
Gd5 O7 Cd16 104.1(3)
C42 O8 C44 116.6(7)
C42 O8 Cd16 109.1(5)
C44 O8 Cd16 126.1(5)
C46 O9 C45 119.6(7)
C46 O9 Cd6 115.6(4)
C45 O9 Cd6 124.0(6)
C51 O10 Cd7 132.4(5)
C51 O10 Cd6 122.2(5)
Cd7 O10 Cd6 104.9(3)
C65 O11 Cd16 127.2(5)
C65 O11 Cd17 121.1(5)
Cd16 O11 Cd17 102.9(3)
C64 O12 C66 114.4(8)
C64 O12 Cd17 114.3(5)
C66 O12 Cd17 119.4(6)
C68 O13 C67 117.5(7)
C68 O13 Cd7 113.0(4)
C67 O13 Cd7 124.5(5)
C73 O14 Gd2 132.8(4)
C73 O14 Cd7 119.8(4)
Gd2 O14 Cd7 105.9(3)
C87 O15 Gd6 123.6(5)
C87 O15 Cd18 127.7(5)
Gd6 O15 Cd18 108.6(3)
C86 O16 C88 116.5(7)
C86 O16 Gd6 114.4(4)
C88 O16 Gd6 129.0(5)
C90 O17 C89 116.2(6)
C90 O17 Gd2 114.9(4)
C89 O17 Gd2 128.8(5)
C95 O18 Gd2 125.1(5)
C95 O18 Cd8 125.9(5)
Gd2 O18 Cd8 109.0(3)
C109 O19 Gd6 136.7(6)
C109 O19 Cd12 117.0(6)
Gd6 O19 Cd12 106.0(3)
C108 O20 C110 119.2(8)
C108 O20 Cd12 111.4(5)
C110 O20 Cd12 122.4(7)
C112 O21 C111 118.7(8)
C112 O21 Cd9 116.7(5)
C111 O21 Cd9 123.2(6)
C117 O22 Cd9 123.0(5)
C117 O22 Cd1 131.0(5)
Cd9 O22 Cd1 105.9(3)
C131 O23 Cd12 130.6(6)
C131 O23 Cd10 122.8(5)
Cd12 O23 Cd10 105.3(4)
C130 O24 C132 119.0(12)
C130 O24 Cd10 113.7(7)
C132 O24 Cd10 125.2(9)
C134 O25 C133 118.0(7)
C134 O25 Cd1 113.0(5)
C133 O25 Cd1 118.3(5)
C139 O26 Gd3 131.5(5)
C139 O26 Cd1 119.9(5)
Gd3 O26 Cd1 105.8(3)
C153 O27 Gd4 125.7(6)
C153 O27 Cd13 125.5(6)
Gd4 O27 Cd13 108.7(3)
C152 O28 C154 118.0(6)
C152 O28 Gd4 113.6(6)
C154 O28 Gd4 128.4(6)
C156 O29 C155 116.4(7)
C156 O29 Gd3 113.3(5)
C155 O29 Gd3 130.3(6)
C161 O30 Gd3 123.5(5)
C161 O30 Cd2 125.8(5)
Gd3 O30 Cd2 110.7(3)
C175 O31 Gd4 135.5(5)
C175 O31 Cd14 119.7(5)
Gd4 O31 Cd14 103.8(3)
C174 O32 C176 116.4(8)
C174 O32 Cd14 113.7(5)
C176 O32 Cd14 123.3(5)
C178 O33 C177 120.2(7)
C178 O33 Cd4 116.1(5)
C177 O33 Cd4 123.6(5)
C183 O34 Cd4 122.9(4)
C183 O34 Cd3 131.1(5)
Cd4 O34 Cd3 105.9(3)
C197 O35 Cd14 129.5(6)
C197 O35 Cd11 125.8(5)
Cd14 O35 Cd11 103.7(3)
C196 O36 C198 119.0(9)
C196 O36 Cd11 115.5(6)
C198 O36 Cd11 124.9(7)
C200 O37 Gd1 143.7(4)
C200 O38 Cd5 130.5(4)
C202 O39 Gd1 151.2(7)
C202 O39 Cd5 86.2(7)
Gd1 O39 Cd5 99.1(2)
C202 O40 Cd5 99.1(7)
C204 O41 Cd6 89.3(5)
C204 O41 Cd5 131.6(5)
Cd6 O41 Cd5 126.4(3)
C204 O42 Cd6 91.7(5)
C206 O43 Cd5 126.7(5)
C206 O44 Cd7 102.9(4)
C206 O44 Gd2 147.2(5)
Cd7 O44 Gd2 103.7(3)
C208 O45 Cd7 124.3(4)
C208 O45 Cd6 132.0(4)
Cd7 O45 Cd6 103.7(3)
C208 O46 Gd2 148.7(5)
C210 O47 Gd2 145.1(5)
C210 O48 Cd8 129.1(5)
C212 O49 Cd8 126.2(6)
C212 O50 Cd1 105.1(5)
C212 O50 Gd3 143.8(6)
Cd1 O50 Gd3 101.8(3)
C214 O51 Cd9 90.5(6)
C214 O51 Cd8 137.9(6)
Cd9 O51 Cd8 131.3(4)
C214 O52 Cd9 96.2(6)
C216 O53 Cd1 121.3(6)
C216 O53 Cd9 134.2(6)
Cd1 O53 Cd9 103.7(3)
C216 O54 Gd3 147.6(6)
C218 O55 Gd3 145.3(5)
C218 O56 Cd2 128.8(5)
C220 O57 Cd2 125.0(5)
C220 O58 Cd3 106.0(5)
C220 O58 Gd1 144.1(5)
Cd3 O58 Gd1 104.7(3)
C222 O59 Cd2 132.1(5)
C222 O59 Cd4 84.9(5)
Cd2 O59 Cd4 140.6(3)
C222 O60 Cd4 98.7(5)
C224 O61 Cd3 126.1(5)
C224 O61 Cd4 130.0(5)
Cd3 O61 Cd4 103.4(3)
C224 O62 Gd1 145.0(5)
C236 O63 Gd4 147.5(5)
C236 O64 Cd13 123.8(5)
C240 O65 Cd13 136.7(7)
C240 O65 Cd10 84.4(8)
Cd13 O65 Cd10 138.4(4)
C240 O66 Cd10 101.9(7)
C246 O67 Cd10 135.3(6)
C246 O67 Cd12 122.4(6)
Cd10 O67 Cd12 101.9(4)
C246 O68 Gd6 148.9(6)
C242 O69 Gd6 142.9(5)
C242 O70 Cd18 127.5(5)
C244 O71 Gd6 147.5(6)
C244 O71 Cd18 93.0(6)
Gd6 O71 Cd18 102.4(3)
C244 O72 Cd18 93.7(6)
C250 O73 Cd18 124.4(5)
C250 O74 Cd16 103.0(5)
C250 O74 Gd5 148.0(5)
Cd16 O74 Gd5 103.2(3)
C248 O75 Cd18 131.5(6)
C248 O75 Cd17 89.0(6)
Cd18 O75 Cd17 134.8(3)
C248 O76 Cd17 96.7(6)
C252 O77 Cd16 122.1(5)
C252 O77 Cd17 135.9(5)
Cd16 O77 Cd17 101.7(3)
C252 O78 Gd5 146.9(5)
C238 O79 Cd12 104.6(5)
C238 O79 Gd6 148.5(6)
Cd12 O79 Gd6 102.5(3)
C238 O80 Cd13 129.7(5)
C256 O81 Gd5 146.1(7)
C256 O82 Cd15 105.3(6)
C254 O83 Gd5 143.4(5)
C254 O84 Cd15 129.7(5)
C258 O85 Cd11 91.0(7)
C258 O85 Cd15 135.5(8)
Cd11 O85 Cd15 128.9(4)
C258 O86 Cd11 95.1(8)
C260 O87 Gd4 145.6(6)
C260 O88 Cd14 122.8(6)
C260 O88 Cd11 136.0(6)
Cd14 O88 Cd11 100.9(3)
C262 O89 Cd14 104.7(5)
C262 O89 Gd4 146.6(5)
Cd14 O89 Gd4 102.2(3)
C262 O90 Cd15 123.6(5)
C264 O91 Gd2 146.8(11)
C264 O91 Cd8 82.2(6)
Gd2 O91 Cd8 90.6(4)
C264 O92 Cd8 108.5(7)
O1 C1 H1A 109.5
O1 C1 H1B 109.5
H1A C1 H1B 109.5
O1 C1 H1C 109.5
H1A C1 H1C 109.5
H1B C1 H1C 109.5
C3 C2 O1 124.0(9)
C3 C2 C7 122.0(10)
O1 C2 C7 113.9(8)
C4 C3 C2 119.3(11)
C4 C3 H3A 120.4
C2 C3 H3A 120.4
C3 C4 C5 120.9(11)
C3 C4 H4A 119.6
C5 C4 H4A 119.6
C6 C5 C4 119.2(11)
C6 C5 H5A 120.4
C4 C5 H5A 120.4
C5 C6 C7 121.8(10)
C5 C6 C8 116.6(10)
C7 C6 C8 121.5(10)
O2 C7 C6 124.8(9)
O2 C7 C2 118.6(9)
C6 C7 C2 116.6(9)
N1 C8 C6 129.8(9)
N1 C8 H8A 115.1
C6 C8 H8A 115.1
N1 C9 C10 112.6(7)
N1 C9 H9A 109.1
C10 C9 H9A 109.1
N1 C9 H9B 109.1
C10 C9 H9B 109.1
H9A C9 H9B 107.8
C9 C10 C11 111.4(8)
C9 C10 H10A 109.3
C11 C10 H10A 109.3
C9 C10 H10B 109.3
C11 C10 H10B 109.3
H10A C10 H10B 108.0
C12 C11 C10 113.2(8)
C12 C11 H11A 108.9
C10 C11 H11A 108.9
C12 C11 H11B 108.9
C10 C11 H11B 108.9
H11A C11 H11B 107.8
C11 C12 C13 113.1(8)
C11 C12 H12A 109.0
C13 C12 H12A 109.0
C11 C12 H12B 109.0
C13 C12 H12B 109.0
H12A C12 H12B 107.8
C14 C13 C12 111.6(8)
C14 C13 H13A 109.3
C12 C13 H13A 109.3
C14 C13 H13B 109.3
C12 C13 H13B 109.3
H13A C13 H13B 108.0
N2 C14 C13 113.0(7)
N2 C14 H14A 109.0
C13 C14 H14A 109.0
N2 C14 H14B 109.0
C13 C14 H14B 109.0
H14A C14 H14B 107.8
N2 C15 C16 127.1(9)
N2 C15 H15A 116.5
C16 C15 H15A 116.5
C21 C16 C17 118.5(10)
C21 C16 C15 127.8(9)
C17 C16 C15 113.6(9)
C18 C17 C16 118.6(11)
C18 C17 H17A 120.7
C16 C17 H17A 120.7
C19 C18 C17 122.4(11)
C19 C18 H18A 118.8
C17 C18 H18A 118.8
C18 C19 C20 118.7(11)
C18 C19 H19A 120.6
C20 C19 H19A 120.6
C19 C20 C21 122.9(10)
C19 C20 O4 124.5(9)
C21 C20 O4 112.7(8)
O5 C23 H23A 109.5
O5 C23 H23B 109.5
H23A C23 H23B 109.5
O5 C23 H23C 109.5
H23A C23 H23C 109.5
H23B C23 H23C 109.5
C25 C24 O5 125.2(9)
C25 C24 C29 122.9(9)
O5 C24 C29 112.0(7)
C24 C25 C26 118.8(10)
C24 C25 H25A 120.6
C26 C25 H25A 120.6
C27 C26 C25 120.3(10)
C27 C26 H26A 119.8
C25 C26 H26A 119.8
C26 C27 C28 121.9(10)
C26 C27 H27A 119.0
C28 C27 H27A 119.0
C27 C28 C29 118.6(9)
C27 C28 C30 115.4(9)
C29 C28 C30 125.9(9)
O6 C29 C28 123.7(8)
O6 C29 C24 118.8(8)
C28 C29 C24 117.5(8)
N3 C30 C28 127.4(9)
N3 C30 H30A 116.3
C28 C30 H30A 116.3
N3 C31 C32 111.6(8)
N3 C31 H31A 109.3
C32 C31 H31A 109.3
N3 C31 H31B 109.3
C32 C31 H31B 109.3
H31A C31 H31B 108.0
C31 C32 C33 112.6(9)
C31 C32 H32A 109.1
C33 C32 H32A 109.1
C31 C32 H32B 109.1
C33 C32 H32B 109.1
H32A C32 H32B 107.8
C32 C33 C34 112.7(8)
C32 C33 H33A 109.1
C34 C33 H33A 109.1
C32 C33 H33B 109.1
C34 C33 H33B 109.1
H33A C33 H33B 107.8
C33 C34 C35 112.4(9)
C33 C34 H34A 109.1
C35 C34 H34A 109.1
C33 C34 H34B 109.1
C35 C34 H34B 109.1
H34A C34 H34B 107.9
C36 C35 C34 111.9(9)
C36 C35 H35A 109.2
C34 C35 H35A 109.2
C36 C35 H35B 109.2
C34 C35 H35B 109.2
H35A C35 H35B 107.9
O4 C22 H22A 109.5
O4 C22 H22B 109.5
H22A C22 H22B 109.5
O4 C22 H22C 109.5
H22A C22 H22C 109.5
H22B C22 H22C 109.5
C35 C36 N4 112.5(8)
C35 C36 H36A 109.1
N4 C36 H36A 109.1
C35 C36 H36B 109.1
N4 C36 H36B 109.1
H36A C36 H36B 107.8
N4 C37 C38 129.4(9)
N4 C37 H37A 115.3
C38 C37 H37A 115.3
C43 C38 C39 118.4(10)
C43 C38 C37 123.7(10)
C39 C38 C37 117.8(9)
C40 C39 C38 119.6(11)
C40 C39 H39A 120.2
C38 C39 H39A 120.2
C41 C40 C39 122.0(12)
C41 C40 H40A 119.0
C39 C40 H40A 119.0
C40 C41 C42 119.7(11)
C40 C41 H41A 120.2
C42 C41 H41A 120.2
C41 C42 O8 124.6(9)
C41 C42 C43 121.3(10)
O8 C42 C43 114.0(9)
O7 C43 C38 121.8(9)
O7 C43 C42 119.4(9)
C38 C43 C42 118.8(10)
O8 C44 H44A 109.5
O8 C44 H44B 109.5
H44A C44 H44B 109.5
O8 C44 H44C 109.5
H44A C44 H44C 109.5
H44B C44 H44C 109.5
O9 C45 H45A 109.5
O9 C45 H45B 109.5
H45A C45 H45B 109.5
O9 C45 H45C 109.5
H45A C45 H45C 109.5
H45B C45 H45C 109.5
C47 C46 O9 122.6(9)
C47 C46 C51 123.7(11)
O9 C46 C51 113.7(9)
C46 C47 C48 119.1(11)
C46 C47 H47A 120.4
C48 C47 H47A 120.4
C47 C48 C49 119.8(12)
C47 C48 H48A 120.1
C49 C48 H48A 120.1
C48 C49 C50 120.9(12)
C48 C49 H49A 119.6
C50 C49 H49A 119.6
C51 C50 C49 119.6(10)
C51 C50 C52 124.6(10)
C49 C50 C52 115.7(10)
O3 C21 C20 118.7(8)
O3 C21 C16 122.6(8)
C20 C21 C16 118.7(9)
O10 C51 C50 124.2(9)
O10 C51 C46 119.0(10)
C50 C51 C46 116.8(10)
N5 C52 C50 130.2(10)
N5 C52 H52A 114.9
C50 C52 H52A 114.9
N5 C53 C54 109.6(8)
N5 C53 H53A 109.7
C54 C53 H53A 109.7
N5 C53 H53B 109.7
C54 C53 H53B 109.7
H53A C53 H53B 108.2
C55 C54 C53 112.0(9)
C55 C54 H54A 109.2
C53 C54 H54A 109.2
C55 C54 H54B 109.2
C53 C54 H54B 109.2
H54A C54 H54B 107.9
C54 C55 C56 109.6(9)
C54 C55 H55A 109.7
C56 C55 H55A 109.7
C54 C55 H55B 109.7
C56 C55 H55B 109.7
H55A C55 H55B 108.2
C57 C56 C55 114.8(10)
C57 C56 H56A 108.6
C55 C56 H56A 108.6
C57 C56 H56B 108.6
C55 C56 H56B 108.6
H56A C56 H56B 107.5
C58 C57 C56 114.7(10)
C58 C57 H57A 108.6
C56 C57 H57A 108.6
C58 C57 H57B 108.6
C56 C57 H57B 108.6
H57A C57 H57B 107.6
C57 C58 N6 110.5(8)
C57 C58 H58A 109.5
N6 C58 H58A 109.5
C57 C58 H58B 109.5
N6 C58 H58B 109.5
H58A C58 H58B 108.1
N6 C59 C60 127.5(10)
N6 C59 H59A 116.2
C60 C59 H59A 116.2
C61 C60 C65 118.3(10)
C61 C60 C59 115.3(10)
C65 C60 C59 126.4(11)
C62 C61 C60 121.1(12)
C62 C61 H61A 119.5
C60 C61 H61A 119.5
C63 C62 C61 121.6(12)
C63 C62 H62A 119.2
C61 C62 H62A 119.2
C62 C63 C64 121.0(12)
C62 C63 H63A 119.5
C64 C63 H63A 119.5
O12 C64 C63 127.9(10)
O12 C64 C65 112.0(10)
C63 C64 C65 119.9(11)
O11 C65 C60 124.0(9)
O11 C65 C64 118.3(10)
C60 C65 C64 117.6(10)
O12 C66 H66A 109.5
O12 C66 H66B 109.5
H66A C66 H66B 109.5
O12 C66 H66C 109.5
H66A C66 H66C 109.5
H66B C66 H66C 109.5
O13 C67 H67A 109.5
O13 C67 H67B 109.5
H67A C67 H67B 109.5
O13 C67 H67C 109.5
H67A C67 H67C 109.5
H67B C67 H67C 109.5
C69 C68 O13 125.3(9)
C69 C68 C73 121.4(10)
O13 C68 C73 113.2(8)
C68 C69 C70 119.8(10)
C68 C69 H69A 120.1
C70 C69 H69A 120.1
C71 C70 C69 120.9(11)
C71 C70 H70A 119.6
C69 C70 H70A 119.6
C70 C71 C72 120.9(10)
C70 C71 H71A 119.5
C72 C71 H71A 119.5
C73 C72 C71 119.4(9)
C73 C72 C74 122.5(9)
C71 C72 C74 118.0(9)
O14 C73 C72 123.4(9)
O14 C73 C68 119.2(8)
C72 C73 C68 117.4(9)
N7 C74 C72 129.0(8)
N7 C74 H74A 115.5
C72 C74 H74A 115.5
N7 C75 C76 111.6(7)
N7 C75 H75A 109.3
C76 C75 H75A 109.3
N7 C75 H75B 109.3
C76 C75 H75B 109.3
H75A C75 H75B 108.0
C77 C76 C75 112.1(9)
C77 C76 H76A 109.2
C75 C76 H76A 109.2
C77 C76 H76B 109.2
C75 C76 H76B 109.2
H76A C76 H76B 107.9
C76 C77 C78 113.7(9)
C76 C77 H77A 108.8
C78 C77 H77A 108.8
C76 C77 H77B 108.8
C78 C77 H77B 108.8
H77A C77 H77B 107.7
C79 C78 C77 113.3(9)
C79 C78 H78A 108.9
C77 C78 H78A 108.9
C79 C78 H78B 108.9
C77 C78 H78B 108.9
H78A C78 H78B 107.7
C78 C79 C80 109.7(9)
C78 C79 H79A 109.7
C80 C79 H79A 109.7
C78 C79 H79B 109.7
C80 C79 H79B 109.7
H79A C79 H79B 108.2
N8 C80 C79 110.3(8)
N8 C80 H80A 109.6
C79 C80 H80A 109.6
N8 C80 H80B 109.6
C79 C80 H80B 109.6
H80A C80 H80B 108.1
N8 C81 C82 126.7(9)
N8 C81 H81A 116.6
C82 C81 H81A 116.6
C87 C82 C83 118.8(10)
C87 C82 C81 126.7(9)
C83 C82 C81 114.3(10)
C84 C83 C82 120.6(11)
C84 C83 H83A 119.7
C82 C83 H83A 119.7
C83 C84 C85 121.8(11)
C83 C84 H84A 119.1
C85 C84 H84A 119.1
C86 C85 C84 117.2(11)
C86 C85 H85A 121.4
C84 C85 H85A 121.4
O16 C86 C85 124.4(10)
O16 C86 C87 112.8(8)
C85 C86 C87 122.8(10)
O15 C87 C82 123.2(9)
O15 C87 C86 118.0(9)
C82 C87 C86 118.7(9)
O16 C88 H88A 109.5
O16 C88 H88B 109.5
H88A C88 H88B 109.5
O16 C88 H88C 109.5
H88A C88 H88C 109.5
H88B C88 H88C 109.5
O17 C89 H89A 109.5
O17 C89 H89B 109.5
H89A C89 H89B 109.5
O17 C89 H89C 109.5
H89A C89 H89C 109.5
H89B C89 H89C 109.5
C91 C90 O17 125.3(10)
C91 C90 C95 122.5(10)
O17 C90 C95 112.1(8)
C90 C91 C92 120.1(11)
C90 C91 H91A 119.9
C92 C91 H91A 119.9
C93 C92 C91 117.5(11)
C93 C92 H92A 121.3
C91 C92 H92A 121.3
C92 C93 C94 123.5(11)
C92 C93 H93A 118.2
C94 C93 H93A 118.2
C95 C94 C93 119.0(10)
C95 C94 C96 124.9(10)
C93 C94 C96 116.1(10)
O18 C95 C94 124.9(9)
O18 C95 C90 117.8(9)
C94 C95 C90 117.3(9)
N9 C96 C94 129.2(10)
N9 C96 H96A 115.4
C94 C96 H96A 115.4
N9 C97 C98 111.7(8)
N9 C97 H97A 109.3
C98 C97 H97A 109.3
N9 C97 H97B 109.3
C98 C97 H97B 109.3
H97A C97 H97B 107.9
C97 C98 C99 110.5(10)
C97 C98 H98A 109.6
C99 C98 H98A 109.6
C97 C98 H98B 109.6
C99 C98 H98B 109.6
H98A C98 H98B 108.1
C98 C99 C100 113.1(10)
C98 C99 H99A 109.0
C100 C99 H99A 109.0
C98 C99 H99B 109.0
C100 C99 H99B 109.0
H99A C99 H99B 107.8
C101 C100 C99 111.1(10)
C101 C100 H10C 109.4
C99 C100 H10C 109.4
C101 C100 H10D 109.4
C99 C100 H10D 109.4
H10C C100 H10D 108.0
C100 C101 C102 110.5(10)
C100 C101 H10E 109.5
C102 C101 H10E 109.5
C100 C101 H10F 109.5
C102 C101 H10F 109.5
H10E C101 H10F 108.1
N10 C102 C101 110.4(9)
N10 C102 H10G 109.6
C101 C102 H10G 109.6
N10 C102 H10H 109.6
C101 C102 H10H 109.6
H10G C102 H10H 108.1
N10 C103 C104 127.1(12)
N10 C103 H10I 116.5
C104 C103 H10I 116.5
C109 C104 C103 124.9(12)
C109 C104 C105 119.3(13)
C103 C104 C105 115.7(13)
C106 C105 C104 118.5(16)
C106 C105 H10J 120.7
C104 C105 H10J 120.7
C105 C106 C107 121.6(16)
C105 C106 H10K 119.2
C107 C106 H10K 119.2
C108 C107 C106 119.2(16)
C108 C107 H10L 120.4
C106 C107 H10L 120.4
C107 C108 O20 124.7(12)
C107 C108 C109 123.1(14)
O20 C108 C109 112.2(10)
O19 C109 C108 120.8(12)
O19 C109 C104 121.1(11)
C108 C109 C104 118.0(12)
O20 C110 H11C 109.5
O20 C110 H11D 109.5
H11C C110 H11D 109.5
O20 C110 H11E 109.5
H11C C110 H11E 109.5
H11D C110 H11E 109.5
O21 C111 H11F 109.5
O21 C111 H11G 109.5
H11F C111 H11G 109.5
O21 C111 H11H 109.5
H11F C111 H11H 109.5
H11G C111 H11H 109.5
C113 C112 O21 124.8(11)
C113 C112 C117 121.7(13)
O21 C112 C117 113.5(10)
C112 C113 C114 121.1(13)
C112 C113 H11I 119.5
C114 C113 H11I 119.5
C115 C114 C113 118.2(14)
C115 C114 H11J 120.9
C113 C114 H11J 120.9
C114 C115 C116 122.6(14)
C114 C115 H11K 118.7
C116 C115 H11K 118.7
C115 C116 C117 117.5(12)
C115 C116 C118 117.0(12)
C117 C116 C118 125.2(11)
O22 C117 C116 123.4(10)
O22 C117 C112 117.6(10)
C116 C117 C112 119.0(11)
N11 C118 C116 130.5(11)
N11 C118 H11L 114.8
C116 C118 H11L 114.8
C120 C119 N11 109.6(11)
C120 C119 H11M 109.8
N11 C119 H11M 109.8
C120 C119 H11N 109.8
N11 C119 H11N 109.8
H11M C119 H11N 108.2
C119 C120 C121 110.0(13)
C119 C120 C268 141(2)
C121 C120 C268 38.5(16)
C119 C120 H12C 109.7
C121 C120 H12C 109.7
C268 C120 H12C 76.2
C119 C120 H12D 109.7
C121 C120 H12D 109.7
C268 C120 H12D 103.9
H12C C120 H12D 108.2
C122 C121 C120 107.7(14)
C122 C121 H12E 110.2
C120 C121 H12E 110.2
C122 C121 H12F 110.2
C120 C121 H12F 110.2
H12E C121 H12F 108.5
C121 C122 C123 108.9(16)
C121 C122 H12G 109.9
C123 C122 H12G 109.9
C121 C122 H12H 109.9
C123 C122 H12H 109.9
H12G C122 H12H 108.3
C269 C268 C120 103(3)
C269 C268 H26W 111.2
C120 C268 H26W 111.2
C269 C268 H26X 111.2
C120 C268 H26X 111.2
H26W C268 H26X 109.1
C268 C269 C123 97(3)
C268 C269 H26Y 112.3
C123 C269 H26Y 112.3
C268 C269 H26Z 112.3
C123 C269 H26Z 112.3
H26Y C269 H26Z 109.9
C150 C149 C148 115(3)
C150 C149 H14Q 122.6
C148 C149 H14Q 122.6
C149 C150 C151 123(3)
C149 C150 H15B 118.6
C151 C150 H15B 118.6
C152 C151 C150 122(2)
C152 C151 H15D 118.9
C150 C151 H15D 118.9
C266 C265 C148 126(3)
C266 C265 H26E 116.9
C148 C265 H26E 116.9
C265 C266 C267 122(3)
C265 C266 H26F 118.8
C267 C266 H26F 118.8
C266 C267 C152 112(2)
C266 C267 H26G 123.8
C152 C267 H26G 123.8
C124 C123 C122 125.0(16)
C124 C123 C269 91.3(19)
C122 C123 C269 39.6(15)
C124 C123 H12I 117.5
C122 C123 H12I 117.5
C269 C123 H12I 144.1
C123 C124 N12 113.2(12)
C123 C124 H12J 108.9
N12 C124 H12J 108.9
C123 C124 H12K 108.9
N12 C124 H12K 108.9
H12J C124 H12K 107.8
N12 C125 C126 129.3(11)
N12 C125 H12L 115.4
C126 C125 H12L 115.4
C127 C126 C131 120.4(15)
C127 C126 C125 112.2(15)
C131 C126 C125 126.7(12)
C126 C127 C128 119(2)
C126 C127 H12M 120.3
C128 C127 H12M 120.3
C127 C128 C129 116(3)
C127 C128 H12O 121.9
C129 C128 H12O 121.9
C130 C129 C128 125(3)
C130 C129 H12Q 117.4
C128 C129 H12Q 117.4
C129 C130 O24 124.3(17)
C129 C130 C131 117.3(18)
O24 C130 C131 118.4(14)
O23 C131 C130 114.4(12)
O23 C131 C126 124.2(11)
C130 C131 C126 121.4(13)
O24 C132 H13C 109.5
O24 C132 H13D 109.5
H13C C132 H13D 109.5
O24 C132 H13E 109.5
H13C C132 H13E 109.5
H13D C132 H13E 109.5
O25 C133 H13F 109.5
O25 C133 H13G 109.5
H13F C133 H13G 109.5
O25 C133 H13H 109.5
H13F C133 H13H 109.5
H13G C133 H13H 109.5
O25 C134 C135 123.8(10)
O25 C134 C139 116.0(9)
C135 C134 C139 120.0(12)
C134 C135 C136 119.4(12)
C134 C135 H13I 120.3
C136 C135 H13I 120.3
C137 C136 C135 119.1(13)
C137 C136 H13J 120.4
C135 C136 H13J 120.4
C136 C137 C138 121.9(13)
C136 C137 H13K 119.1
C138 C137 H13K 119.1
C139 C138 C137 120.0(11)
C139 C138 C140 124.5(11)
C137 C138 C140 115.5(11)
O26 C139 C138 122.9(10)
O26 C139 C134 117.6(10)
C138 C139 C134 119.4(11)
N13 C140 C138 126.8(11)
N13 C140 H14C 116.6
C138 C140 H14C 116.6
N13 C141 C142 112.9(8)
N13 C141 H14D 109.0
C142 C141 H14D 109.0
N13 C141 H14E 109.0
C142 C141 H14E 109.0
H14D C141 H14E 107.8
C141 C142 C143 111.2(9)
C141 C142 H14F 109.4
C143 C142 H14F 109.4
C141 C142 H14G 109.4
C143 C142 H14G 109.4
H14F C142 H14G 108.0
C144 C143 C142 113.0(9)
C144 C143 H14H 109.0
C142 C143 H14H 109.0
C144 C143 H14I 109.0
C142 C143 H14I 109.0
H14H C143 H14I 107.8
C145 C144 C143 114.1(9)
C145 C144 H14J 108.7
C143 C144 H14J 108.7
C145 C144 H14K 108.7
C143 C144 H14K 108.7
H14J C144 H14K 107.6
C144 C145 C146 112.2(10)
C144 C145 H14L 109.2
C146 C145 H14L 109.2
C144 C145 H14M 109.2
C146 C145 H14M 109.2
H14L C145 H14M 107.9
N14 C146 C145 111.8(8)
N14 C146 H14N 109.3
C145 C146 H14N 109.3
N14 C146 H14O 109.3
C145 C146 H14O 109.3
H14N C146 H14O 107.9
N14 C147 C148 127.9(13)
N14 C147 H14P 116.0
C148 C147 H14P 116.0
C153 C148 C147 127.5(12)
C153 C148 C149 120.5(15)
C147 C148 C149 110.2(16)
C153 C148 C265 111.6(15)
C147 C148 C265 114.9(16)
C149 C148 C265 42.4(14)
C151 C152 O28 127.7(15)
C151 C152 C153 114.7(16)
O28 C152 C153 114.1(10)
C151 C152 C267 41.1(13)
O28 C152 C267 118.6(15)
C153 C152 C267 121.7(15)
O27 C153 C148 124.3(10)
O27 C153 C152 115.4(9)
C148 C153 C152 120.4(9)
O28 C154 H15F 109.5
O28 C154 H15G 109.5
H15F C154 H15G 109.5
O28 C154 H15H 109.5
H15F C154 H15H 109.5
H15G C154 H15H 109.5
O29 C155 H15I 109.5
O29 C155 H15J 109.5
H15I C155 H15J 109.5
O29 C155 H15K 109.5
H15I C155 H15K 109.5
H15J C155 H15K 109.5
C157 C156 O29 123.9(11)
C157 C156 C161 122.0(12)
O29 C156 C161 114.1(9)
C156 C157 C158 118.5(14)
C156 C157 H15L 120.8
C158 C157 H15L 120.8
C159 C158 C157 120.5(14)
C159 C158 H15M 119.7
C157 C158 H15M 119.7
C158 C159 C160 122.2(13)
C158 C159 H15N 118.9
C160 C159 H15N 118.9
C161 C160 C159 115.9(11)
C161 C160 C162 125.1(11)
C159 C160 C162 119.0(11)
O30 C161 C160 122.8(10)
O30 C161 C156 116.5(10)
C160 C161 C156 120.6(11)
N15 C162 C160 130.6(10)
N15 C162 H16A 114.7
C160 C162 H16A 114.7
N15 C163 C164 110.6(8)
N15 C163 H16B 109.5
C164 C163 H16B 109.5
N15 C163 H16C 109.5
C164 C163 H16C 109.5
H16B C163 H16C 108.1
C163 C164 C165 110.7(9)
C163 C164 H16D 109.5
C165 C164 H16D 109.5
C163 C164 H16E 109.5
C165 C164 H16E 109.5
H16D C164 H16E 108.1
C164 C165 C166 111.6(9)
C164 C165 H16F 109.3
C166 C165 H16F 109.3
C164 C165 H16G 109.3
C166 C165 H16G 109.3
H16F C165 H16G 108.0
C167 C166 C165 110.3(9)
C167 C166 H16H 109.6
C165 C166 H16H 109.6
C167 C166 H16I 109.6
C165 C166 H16I 109.6
H16H C166 H16I 108.1
C166 C167 C168 111.5(10)
C166 C167 H16J 109.3
C168 C167 H16J 109.3
C166 C167 H16K 109.3
C168 C167 H16K 109.3
H16J C167 H16K 108.0
N16 C168 C167 111.8(9)
N16 C168 H16L 109.3
C167 C168 H16L 109.3
N16 C168 H16M 109.3
C167 C168 H16M 109.3
H16L C168 H16M 107.9
N16 C169 C170 127.2(11)
N16 C169 H16N 116.4
C170 C169 H16N 116.4
C171 C170 C175 119.8(12)
C171 C170 C169 116.5(12)
C175 C170 C169 123.7(11)
C172 C171 C170 121.5(14)
C172 C171 H17B 119.2
C170 C171 H17B 119.2
C171 C172 C173 119.2(13)
C171 C172 H17C 120.4
C173 C172 H17C 120.4
C174 C173 C172 120.2(12)
C174 C173 H17D 119.9
C172 C173 H17D 119.9
O32 C174 C173 124.5(11)
O32 C174 C175 115.5(10)
C173 C174 C175 120.0(12)
O31 C175 C174 118.8(11)
O31 C175 C170 122.0(10)
C174 C175 C170 119.2(11)
O32 C176 H17E 109.5
O32 C176 H17F 109.5
H17E C176 H17F 109.5
O32 C176 H17G 109.5
H17E C176 H17G 109.5
H17F C176 H17G 109.5
O33 C177 H17H 109.5
O33 C177 H17I 109.5
H17H C177 H17I 109.5
O33 C177 H17J 109.5
H17H C177 H17J 109.5
H17I C177 H17J 109.5
C179 C178 O33 123.0(10)
C179 C178 C183 122.3(11)
O33 C178 C183 114.6(10)
C180 C179 C178 118.1(12)
C180 C179 H17K 121.0
C178 C179 H17K 121.0
C181 C180 C179 121.6(13)
C181 C180 H18B 119.2
C179 C180 H18B 119.2
C180 C181 C182 120.5(13)
C180 C181 H18C 119.8
C182 C181 H18C 119.8
C183 C182 C181 118.5(11)
C183 C182 C184 127.0(10)
C181 C182 C184 114.5(11)
O34 C183 C182 123.7(9)
O34 C183 C178 117.2(9)
C182 C183 C178 119.0(10)
N17 C184 C182 127.1(10)
N17 C184 H18D 116.4
C182 C184 H18D 116.4
N17 C185 C186 110.0(8)
N17 C185 H18E 109.7
C186 C185 H18E 109.7
N17 C185 H18F 109.7
C186 C185 H18F 109.7
H18E C185 H18F 108.2
C185 C186 C187 114.9(9)
C185 C186 H18G 108.5
C187 C186 H18G 108.5
C185 C186 H18H 108.5
C187 C186 H18H 108.5
H18G C186 H18H 107.5
C188 C187 C186 110.8(9)
C188 C187 H18I 109.5
C186 C187 H18I 109.5
C188 C187 H18J 109.5
C186 C187 H18J 109.5
H18I C187 H18J 108.1
C187 C188 C189 113.2(10)
C187 C188 H18K 108.9
C189 C188 H18K 108.9
C187 C188 H18L 108.9
C189 C188 H18L 108.9
H18K C188 H18L 107.7
C190 C189 C188 112.1(10)
C190 C189 H18M 109.2
C188 C189 H18M 109.2
C190 C189 H18N 109.2
C188 C189 H18N 109.2
H18M C189 H18N 107.9
N18 C190 C189 108.3(9)
N18 C190 H19B 110.0
C189 C190 H19B 110.0
N18 C190 H19C 110.0
C189 C190 H19C 110.0
H19B C190 H19C 108.4
N18 C191 C192 129.2(12)
N18 C191 H19D 115.4
C192 C191 H19D 115.4
C197 C192 C193 119.2(12)
C197 C192 C191 124.8(11)
C193 C192 C191 115.7(12)
C194 C193 C192 121.4(14)
C194 C193 H19E 119.3
C192 C193 H19E 119.3
C195 C194 C193 119.3(15)
C195 C194 H19F 120.3
C193 C194 H19F 120.3
C194 C195 C196 120.6(15)
C194 C195 H19G 119.7
C196 C195 H19G 119.7
O36 C196 C195 124.8(12)
O36 C196 C197 113.2(10)
C195 C196 C197 122.0(13)
O35 C197 C192 125.4(10)
O35 C197 C196 117.4(11)
C192 C197 C196 117.2(11)
O36 C198 H19H 109.5
O36 C198 H19I 109.5
H19H C198 H19I 109.5
O36 C198 H19J 109.5
H19H C198 H19J 109.5
H19I C198 H19J 109.5
C200 C199 H19K 109.5
C200 C199 H19L 109.5
H19K C199 H19L 109.5
C200 C199 H19M 109.5
H19K C199 H19M 109.5
H19L C199 H19M 109.5
O38 C200 O37 125.0(7)
O38 C200 C199 117.3(7)
O37 C200 C199 117.7(8)
C202 C201 H20A 109.5
C202 C201 H20B 109.5
H20A C201 H20B 109.5
C202 C201 H20C 109.5
H20A C201 H20C 109.5
H20B C201 H20C 109.5
O39 C202 O40 123.2(12)
O39 C202 C201 117.4(14)
O40 C202 C201 118.9(14)
C204 C203 H20D 109.5
C204 C203 H20E 109.5
H20D C203 H20E 109.5
C204 C203 H20F 109.5
H20D C203 H20F 109.5
H20E C203 H20F 109.5
O42 C204 O41 122.3(9)
O42 C204 C203 118.1(9)
O41 C204 C203 119.7(10)
O42 C204 Cd6 60.2(5)
O41 C204 Cd6 62.2(5)
C203 C204 Cd6 175.6(9)
C206 C205 H20G 109.5
C206 C205 H20H 109.5
H20G C205 H20H 109.5
C206 C205 H20I 109.5
H20G C205 H20I 109.5
H20H C205 H20I 109.5
O43 C206 O44 120.7(8)
O43 C206 C205 120.9(9)
O44 C206 C205 118.3(8)
C208 C207 H20J 109.5
C208 C207 H20K 109.5
H20J C207 H20K 109.5
C208 C207 H20L 109.5
H20J C207 H20L 109.5
H20K C207 H20L 109.5
O46 C208 O45 122.7(8)
O46 C208 C207 118.4(9)
O45 C208 C207 118.8(9)
C210 C209 H20M 109.5
C210 C209 H20N 109.5
H20M C209 H20N 109.5
C210 C209 H20O 109.5
H20M C209 H20O 109.5
H20N C209 H20O 109.5
O48 C210 O47 123.5(8)
O48 C210 C209 118.7(8)
O47 C210 C209 117.8(9)
C212 C211 H21A 109.5
C212 C211 H21B 109.5
H21A C211 H21B 109.5
C212 C211 H21C 109.5
H21A C211 H21C 109.5
H21B C211 H21C 109.5
O49 C212 O50 119.3(9)
O49 C212 C211 121.8(10)
O50 C212 C211 118.9(10)
C214 C213 H21D 109.5
C214 C213 H21E 109.5
H21D C213 H21E 109.5
C214 C213 H21F 109.5
H21D C213 H21F 109.5
H21E C213 H21F 109.5
O51 C214 O52 118.3(11)
O51 C214 C213 123.7(11)
O52 C214 C213 117.9(11)
O51 C214 Cd9 62.4(6)
O52 C214 Cd9 55.9(5)
C213 C214 Cd9 173.7(10)
C216 C215 H21G 109.5
C216 C215 H21H 109.5
H21G C215 H21H 109.5
C216 C215 H21I 109.5
H21G C215 H21I 109.5
H21H C215 H21I 109.5
O54 C216 O53 125.1(10)
O54 C216 C215 117.9(12)
O53 C216 C215 116.7(12)
C218 C217 H21J 109.5
C218 C217 H21K 109.5
H21J C217 H21K 109.5
C218 C217 H21L 109.5
H21J C217 H21L 109.5
H21K C217 H21L 109.5
O56 C218 O55 124.1(8)
O56 C218 C217 119.1(8)
O55 C218 C217 116.8(8)
C220 C219 H21M 109.5
C220 C219 H21N 109.5
H21M C219 H21N 109.5
C220 C219 H21O 109.5
H21M C219 H21O 109.5
H21N C219 H21O 109.5
O57 C220 O58 118.4(8)
O57 C220 C219 121.9(8)
O58 C220 C219 119.7(8)
C222 C221 H22D 109.5
C222 C221 H22E 109.5
H22D C221 H22E 109.5
C222 C221 H22F 109.5
H22D C221 H22F 109.5
H22E C221 H22F 109.5
O59 C222 O60 121.6(9)
O59 C222 C221 122.1(10)
O60 C222 C221 116.2(10)
O59 C222 Cd4 68.2(5)
O60 C222 Cd4 53.7(4)
C221 C222 Cd4 169.3(9)
C224 C223 H22G 109.5
C224 C223 H22H 109.5
H22G C223 H22H 109.5
C224 C223 H22I 109.5
H22G C223 H22I 109.5
H22H C223 H22I 109.5
O62 C224 O61 123.8(8)
O62 C224 C223 118.6(9)
O61 C224 C223 117.6(9)
C236 C235 H23D 109.5
C236 C235 H23E 109.5
H23D C235 H23E 109.5
C236 C235 H23F 109.5
H23D C235 H23F 109.5
H23E C235 H23F 109.5
O64 C236 O63 126.1(8)
O64 C236 C235 117.3(9)
O63 C236 C235 116.6(9)
C238 C237 H23G 109.5
C238 C237 H23H 109.5
H23G C237 H23H 109.5
C238 C237 H23I 109.5
H23G C237 H23I 109.5
H23H C237 H23I 109.5
O79 C238 O80 119.0(9)
O79 C238 C237 120.3(10)
O80 C238 C237 120.7(10)
C240 C239 H23J 109.5
C240 C239 H23K 109.5
H23J C239 H23K 109.5
C240 C239 H23L 109.5
H23J C239 H23L 109.5
H23K C239 H23L 109.5
O65 C240 O66 119.8(13)
O65 C240 C239 122.1(14)
O66 C240 C239 117.8(14)
C242 C241 H24A 109.5
C242 C241 H24B 109.5
H24A C241 H24B 109.5
C242 C241 H24C 109.5
H24A C241 H24C 109.5
H24B C241 H24C 109.5
O70 C242 O69 127.0(8)
O70 C242 C241 117.1(8)
O69 C242 C241 115.9(9)
C244 C243 H24D 109.5
C244 C243 H24E 109.5
H24D C243 H24E 109.5
C244 C243 H24F 109.5
H24D C243 H24F 109.5
H24E C243 H24F 109.5
O71 C244 O72 121.0(10)
O71 C244 C243 119.7(12)
O72 C244 C243 118.9(11)
C246 C245 H24G 109.5
C246 C245 H24H 109.5
H24G C245 H24H 109.5
C246 C245 H24I 109.5
H24G C245 H24I 109.5
H24H C245 H24I 109.5
O68 C246 O67 123.0(10)
O68 C246 C245 122.7(12)
O67 C246 C245 114.3(12)
C248 C247 H24J 109.5
C248 C247 H24K 109.5
H24J C247 H24K 109.5
C248 C247 H24L 109.5
H24J C247 H24L 109.5
H24K C247 H24L 109.5
O75 C248 O76 118.1(10)
O75 C248 C247 122.5(10)
O76 C248 C247 119.3(10)
O75 C248 Cd17 63.1(5)
O76 C248 Cd17 55.1(5)
C247 C248 Cd17 174.3(9)
C250 C249 H24M 109.5
C250 C249 H24N 109.5
H24M C249 H24N 109.5
C250 C249 H24O 109.5
H24M C249 H24O 109.5
H24N C249 H24O 109.5
O73 C250 O74 119.7(8)
O73 C250 C249 123.0(9)
O74 C250 C249 117.2(9)
C252 C251 H25B 109.5
C252 C251 H25C 109.5
H25B C251 H25C 109.5
C252 C251 H25D 109.5
H25B C251 H25D 109.5
H25C C251 H25D 109.5
O78 C252 O77 124.7(9)
O78 C252 C251 119.3(10)
O77 C252 C251 116.0(10)
C254 C253 H25E 109.5
C254 C253 H25F 109.5
H25E C253 H25F 109.5
C254 C253 H25G 109.5
H25E C253 H25G 109.5
H25F C253 H25G 109.5
O84 C254 O83 126.6(8)
O84 C254 C253 118.0(8)
O83 C254 C253 115.3(8)
C256 C255 H25H 109.5
C256 C255 H25I 109.5
H25H C255 H25I 109.5
C256 C255 H25J 109.5
H25H C255 H25J 109.5
H25I C255 H25J 109.5
O81 C256 O82 122.5(12)
O81 C256 C255 120.4(12)
O82 C256 C255 116.9(12)
C258 C257 H25K 109.5
C258 C257 H25L 109.5
H25K C257 H25L 109.5
C258 C257 H25M 109.5
H25K C257 H25M 109.5
H25L C257 H25M 109.5
O86 C258 O85 118.1(14)
O86 C258 C257 116.8(13)
O85 C258 C257 125.0(13)
O86 C258 Cd11 57.1(7)
O85 C258 Cd11 61.0(7)
C257 C258 Cd11 173.8(11)
C260 C259 H25N 109.5
C260 C259 H25O 109.5
H25N C259 H25O 109.5
C260 C259 H25P 109.5
H25N C259 H25P 109.5
H25O C259 H25P 109.5
O88 C260 O87 122.9(10)
O88 C260 C259 117.5(12)
O87 C260 C259 119.5(12)
C262 C261 H26B 109.5
C262 C261 H26C 109.5
H26B C261 H26C 109.5
C262 C261 H26D 109.5
H26B C261 H26D 109.5
H26C C261 H26D 109.5
O90 C262 O89 118.4(9)
O90 C262 C261 123.4(10)
O89 C262 C261 118.2(9)
C264 C263 H26M 109.5
C264 C263 H26N 109.5
H26M C263 H26N 109.5
C264 C263 H26O 109.5
H26M C263 H26O 109.5
H26N C263 H26O 109.5
O91 C264 O92 116.7(9)
O91 C264 C263 113.2(11)
O92 C264 C263 127.3(12)
O91 C264 Cd8 72.0(6)
O92 C264 Cd8 45.2(6)
C263 C264 Cd8 156.1(15)

loop_
_geom_bond_atom_site_label_1
_geom_bond_atom_site_label_2
_geom_bond_distance
Gd1 O37 2.221(6)
Gd1 O2 2.254(7)
Gd1 O6 2.270(6)
Gd1 O62 2.320(7)
Gd1 O39 2.332(8)
Gd1 O58 2.345(7)
Gd1 N1 2.482(7)
Gd1 O5 2.555(6)
Gd1 Cd3 3.6624(10)
Gd1 Cd5 3.7617(10)
Gd2 O47 2.227(7)
Gd2 O14 2.230(7)
Gd2 O18 2.267(7)
Gd2 O46 2.309(7)
Gd2 O44 2.343(6)
Gd2 N7 2.489(8)
Gd2 O17 2.547(6)
Gd2 O91 2.606(10)
Gd2 Cd7 3.6399(10)
Gd2 Cd8 3.7056(11)
Gd3 O55 2.208(7)
Gd3 O26 2.212(7)
Gd3 O30 2.251(7)
Gd3 O54 2.318(8)
Gd3 O50 2.335(7)
Gd3 N13 2.501(9)
Gd3 O29 2.550(8)
Gd3 Cl7 2.801(8)
Gd3 Cd1 3.5966(10)
Gd3 Cd2 3.7314(10)
Gd4 O63 2.198(7)
Gd4 O31 2.240(8)
Gd4 O27 2.250(7)
Gd4 O87 2.278(8)
Gd4 O89 2.334(7)
Gd4 N16 2.493(9)
Gd4 O28 2.563(7)
Gd4 Cl5 2.844(5)
Gd4 Cd14 3.5980(10)
Gd4 Cd13 3.6965(11)
Gd5 O83 2.253(6)
Gd5 O7 2.255(7)
Gd5 O3 2.271(7)
Gd5 O81 2.320(8)
Gd5 O74 2.343(7)
Gd5 O78 2.351(7)
Gd5 O4 2.510(7)
Gd5 N4 2.516(8)
Gd5 Cd16 3.6142(10)
Gd6 O19 2.229(8)
Gd6 O69 2.234(7)
Gd6 O15 2.254(7)
Gd6 O68 2.282(8)
Gd6 O71 2.291(8)
Gd6 O79 2.350(7)
Gd6 N10 2.475(9)
Gd6 O16 2.533(7)
Gd6 Cd12 3.6246(12)
Gd6 Cd18 3.7101(11)
Cd16 O11 2.238(7)
Cd16 O77 2.242(7)
Cd16 N6 2.243(9)
Cd16 O74 2.268(7)
Cd16 O7 2.327(7)
Cd16 O8 2.605(7)
Cd7 O10 2.242(6)
Cd7 O45 2.270(7)
Cd7 N5 2.284(9)
Cd7 O44 2.286(7)
Cd7 O14 2.330(6)
Cd7 O13 2.542(7)
Cd3 N17 2.258(9)
Cd3 O34 2.260(7)
Cd3 O61 2.262(7)
Cd3 O58 2.281(7)
Cd3 O2 2.332(6)
Cd3 O1 2.530(7)
Cd2 O30 2.285(7)
Cd2 N15 2.299(8)
Cd2 O56 2.314(7)
Cd2 O57 2.346(7)
Cd2 O59 2.406(8)
Cd2 Cl7 2.593(6)
Cd6 O10 2.270(7)
Cd6 O45 2.279(7)
Cd6 O42 2.311(8)
Cd6 O41 2.355(8)
Cd6 O9 2.425(8)
Cd6 Cl2 2.451(3)
Cd6 C204 2.661(12)
Cd5 N3 2.275(8)
Cd5 O40 2.279(10)
Cd5 O38 2.297(6)
Cd5 O6 2.312(6)
Cd5 O43 2.392(7)
Cd5 O41 2.490(8)
Cd5 O39 2.605(7)
Cd15 O82 2.216(10)
Cd15 N2 2.274(8)
Cd15 O84 2.288(7)
Cd15 O3 2.299(7)
Cd15 O90 2.386(7)
Cd15 O85 2.566(9)
Cd4 O60 2.232(8)
Cd4 O34 2.232(7)
Cd4 O61 2.309(7)
Cd4 O33 2.397(8)
Cd4 Cl3 2.439(3)
Cd4 O59 2.553(8)
Cd4 C222 2.739(12)
Cd18 O15 2.314(7)
Cd18 N8 2.332(9)
Cd18 O70 2.343(7)
Cd18 O73 2.366(7)
Cd18 O75 2.392(7)
Cd18 O72 2.435(8)
Cd18 O71 2.468(8)
Cd17 O76 2.232(8)
Cd17 O11 2.267(7)
Cd17 O77 2.300(7)
Cd17 O75 2.411(8)
Cd17 Cl1 2.446(3)
Cd17 O12 2.475(8)
Cd17 C248 2.702(13)
Cd14 N18 2.226(10)
Cd14 O35 2.229(8)
Cd14 O88 2.248(8)
Cd14 O89 2.291(7)
Cd14 O31 2.332(8)
Cd14 O32 2.530(8)
Cd8 O92 2.032(12)
Cd8 N9 2.277(9)
Cd8 O18 2.285(7)
Cd8 O48 2.298(7)
Cd8 O49 2.340(8)
Cd8 O51 2.491(9)
Cd8 O91 2.609(13)
Cd8 C264 2.717(12)
Cd9 O22 2.234(7)
Cd9 O53 2.280(8)
Cd9 O52 2.282(9)
Cd9 O21 2.396(9)
Cd9 O51 2.427(9)
Cd9 Cl4 2.454(3)
Cd9 C214 2.739(14)
Cd13 N14 2.270(9)
Cd13 O80 2.290(8)
Cd13 O27 2.298(7)
Cd13 O64 2.326(8)
Cd13 O65 2.402(10)
Cd13 Cl5 2.549(4)
Cd12 O23 2.220(8)
Cd12 N12 2.266(11)
Cd12 O67 2.286(9)
Cd12 O79 2.296(8)
Cd12 O19 2.310(8)
Cd12 O20 2.508(9)
Cd1 O22 2.235(7)
Cd1 N11 2.249(9)
Cd1 O53 2.255(8)
Cd1 O26 2.296(7)
Cd1 O50 2.301(7)
Cd1 O25 2.512(7)
Cd11 O35 2.231(8)
Cd11 O86 2.270(13)
Cd11 O88 2.299(8)
Cd11 O85 2.356(10)
Cd11 Cl6 2.486(5)
Cd11 O36 2.511(9)
Cd11 C258 2.692(18)
Cd10 O66 2.199(12)
Cd10 O23 2.234(9)
Cd10 O67 2.271(9)
Cd10 Cl8' 2.39(2)
Cd10 O24 2.407(11)
Cd10 Cl8 2.449(17)
Cd10 O65 2.588(10)
N1 C8 1.298(10)
N1 C9 1.471(9)
N2 C15 1.283(10)
N2 C14 1.461(9)
N3 C30 1.257(10)
N3 C31 1.471(10)
N4 C37 1.251(10)
N4 C36 1.508(10)
N5 C52 1.259(10)
N5 C53 1.490(10)
N6 C59 1.276(11)
N6 C58 1.509(9)
N7 C74 1.266(9)
N7 C75 1.492(9)
N8 C81 1.274(10)
N8 C80 1.470(11)
N9 C96 1.258(11)
N9 C97 1.464(11)
N10 C103 1.291(13)
N10 C102 1.510(12)
N11 C118 1.252(13)
N11 C119 1.498(13)
N12 C125 1.296(12)
N12 C124 1.479(15)
N13 C140 1.286(12)
N13 C141 1.461(10)
N14 C147 1.315(14)
N14 C146 1.456(11)
N15 C162 1.241(11)
N15 C163 1.461(10)
N16 C169 1.280(12)
N16 C168 1.470(11)
N17 C184 1.286(11)
N17 C185 1.446(11)
N18 C191 1.266(13)
N18 C190 1.496(12)
O1 C2 1.400(10)
O1 C1 1.435(11)
O2 C7 1.333(10)
O3 C21 1.341(10)
O4 C20 1.424(11)
O4 C22 1.425(10)
O5 C24 1.380(10)
O5 C23 1.434(9)
O6 C29 1.314(9)
O7 C43 1.347(10)
O8 C42 1.389(11)
O8 C44 1.439(12)
O9 C46 1.398(12)
O9 C45 1.406(12)
O10 C51 1.299(11)
O11 C65 1.320(11)
O12 C64 1.381(12)
O12 C66 1.449(13)
O13 C68 1.382(10)
O13 C67 1.401(11)
O14 C73 1.327(10)
O15 C87 1.321(9)
O16 C86 1.371(11)
O16 C88 1.467(11)
O17 C90 1.388(11)
O17 C89 1.448(10)
O18 C95 1.306(10)
O19 C109 1.335(13)
O20 C108 1.379(13)
O20 C110 1.478(15)
O21 C112 1.392(13)
O21 C111 1.471(12)
O22 C117 1.325(12)
O23 C131 1.309(13)
O24 C130 1.336(17)
O24 C132 1.428(19)
O25 C134 1.362(12)
O25 C133 1.437(11)
O26 C139 1.355(11)
O27 C153 1.324(12)
O28 C152 1.387(15)
O28 C154 1.425(12)
O29 C156 1.377(12)
O29 C155 1.470(13)
O30 C161 1.357(11)
O31 C175 1.331(11)
O32 C174 1.353(13)
O32 C176 1.471(12)
O33 C178 1.385(12)
O33 C177 1.433(12)
O34 C183 1.328(10)
O35 C197 1.323(11)
O36 C196 1.377(13)
O36 C198 1.460(15)
O37 C200 1.271(9)
O38 C200 1.246(9)
O39 C202 1.148(16)
O40 C202 1.266(16)
O41 C204 1.267(11)
O42 C204 1.252(12)
O43 C206 1.221(10)
O44 C206 1.286(10)
O45 C208 1.253(10)
O46 C208 1.248(10)
O47 C210 1.269(10)
O48 C210 1.246(10)
O49 C212 1.247(12)
O50 C212 1.282(12)
O51 C214 1.248(13)
O52 C214 1.288(13)
O53 C216 1.264(13)
O54 C216 1.230(13)
O55 C218 1.253(10)
O56 C218 1.251(10)
O57 C220 1.263(10)
O58 C220 1.286(9)
O59 C222 1.247(12)
O60 C222 1.286(12)
O61 C224 1.263(10)
O62 C224 1.245(10)
O63 C236 1.273(10)
O64 C236 1.242(10)
O65 C240 1.243(16)
O66 C240 1.277(16)
O67 C246 1.328(15)
O68 C246 1.232(15)
O69 C242 1.250(10)
O70 C242 1.243(11)
O71 C244 1.216(12)
O72 C244 1.250(13)
O73 C250 1.219(11)
O74 C250 1.278(10)
O75 C248 1.261(12)
O76 C248 1.284(12)
O77 C252 1.273(12)
O78 C252 1.251(12)
O79 C238 1.254(11)
O80 C238 1.270(11)
O81 C256 1.180(14)
O82 C256 1.267(13)
O83 C254 1.257(10)
O84 C254 1.239(10)
O85 C258 1.261(15)
O86 C258 1.259(14)
O87 C260 1.260(13)
O88 C260 1.258(14)
O89 C262 1.287(11)
O90 C262 1.266(11)
O91 C264 1.191(9)
O92 C264 1.271(9)
C1 H1A 0.9600
C1 H1B 0.9600
C1 H1C 0.9600
C2 C3 1.369(15)
C2 C7 1.415(14)
C3 C4 1.369(16)
C3 H3A 0.9300
C4 C5 1.394(16)
C4 H4A 0.9300
C5 C6 1.375(15)
C5 H5A 0.9300
C6 C7 1.396(14)
C6 C8 1.455(14)
C8 H8A 0.9300
C9 C10 1.532(13)
C9 H9A 0.9700
C9 H9B 0.9700
C10 C11 1.539(13)
C10 H10A 0.9700
C10 H10B 0.9700
C11 C12 1.511(13)
C11 H11A 0.9700
C11 H11B 0.9700
C12 C13 1.518(14)
C12 H12A 0.9700
C12 H12B 0.9700
C13 C14 1.517(13)
C13 H13A 0.9700
C13 H13B 0.9700
C14 H14A 0.9700
C14 H14B 0.9700
C15 C16 1.445(14)
C15 H15A 0.9300
C16 C21 1.393(14)
C16 C17 1.443(15)
C17 C18 1.376(16)
C17 H17A 0.9300
C18 C19 1.354(16)
C18 H18A 0.9300
C19 C20 1.363(15)
C19 H19A 0.9300
C20 C21 1.389(14)
C23 H23A 0.9600
C23 H23B 0.9600
C23 H23C 0.9600
C24 C25 1.378(13)
C24 C29 1.418(13)
C25 C26 1.394(14)
C25 H25A 0.9300
C26 C27 1.370(14)
C26 H26A 0.9300
C27 C28 1.414(14)
C27 H27A 0.9300
C28 C29 1.418(13)
C28 C30 1.470(14)
C30 H30A 0.9300
C31 C32 1.512(13)
C31 H31A 0.9700
C31 H31B 0.9700
C32 C33 1.518(14)
C32 H32A 0.9700
C32 H32B 0.9700
C33 C34 1.530(13)
C33 H33A 0.9700
C33 H33B 0.9700
C34 C35 1.537(14)
C34 H34A 0.9700
C34 H34B 0.9700
C35 C36 1.493(14)
C35 H35A 0.9700
C35 H35B 0.9700
C22 H22A 0.9600
C22 H22B 0.9600
C22 H22C 0.9600
C36 H36A 0.9700
C36 H36B 0.9700
C37 C38 1.448(14)
C37 H37A 0.9300
C38 C43 1.393(14)
C38 C39 1.437(15)
C39 C40 1.359(16)
C39 H39A 0.9300
C40 C41 1.355(16)
C40 H40A 0.9300
C41 C42 1.374(15)
C41 H41A 0.9300
C42 C43 1.401(15)
C44 H44A 0.9600
C44 H44B 0.9600
C44 H44C 0.9600
C45 H45A 0.9600
C45 H45B 0.9600
C45 H45C 0.9600
C46 C47 1.367(15)
C46 C51 1.414(14)
C47 C48 1.393(17)
C47 H47A 0.9300
C48 C49 1.394(16)
C48 H48A 0.9300
C49 C50 1.417(15)
C49 H49A 0.9300
C50 C51 1.412(15)
C50 C52 1.461(15)
C52 H52A 0.9300
C53 C54 1.522(14)
C53 H53A 0.9700
C53 H53B 0.9700
C54 C55 1.506(14)
C54 H54A 0.9700
C54 H54B 0.9700
C55 C56 1.545(14)
C55 H55A 0.9700
C55 H55B 0.9700
C56 C57 1.506(15)
C56 H56A 0.9700
C56 H56B 0.9700
C57 C58 1.501(15)
C57 H57A 0.9700
C57 H57B 0.9700
C58 H58A 0.9700
C58 H58B 0.9700
C59 C60 1.445(15)
C59 H59A 0.9300
C60 C61 1.410(15)
C60 C65 1.427(15)
C61 C62 1.378(16)
C61 H61A 0.9300
C62 C63 1.335(17)
C62 H62A 0.9300
C63 C64 1.382(16)
C63 H63A 0.9300
C64 C65 1.448(16)
C66 H66A 0.9600
C66 H66B 0.9600
C66 H66C 0.9600
C67 H67A 0.9600
C67 H67B 0.9600
C67 H67C 0.9600
C68 C69 1.380(14)
C68 C73 1.431(14)
C69 C70 1.385(14)
C69 H69A 0.9300
C70 C71 1.353(15)
C70 H70A 0.9300
C71 C72 1.430(14)
C71 H71A 0.9300
C72 C73 1.405(14)
C72 C74 1.447(14)
C74 H74A 0.9300
C75 C76 1.521(14)
C75 H75A 0.9700
C75 H75B 0.9700
C76 C77 1.516(14)
C76 H76A 0.9700
C76 H76B 0.9700
C77 C78 1.563(14)
C77 H77A 0.9700
C77 H77B 0.9700
C78 C79 1.522(15)
C78 H78A 0.9700
C78 H78B 0.9700
C79 C80 1.530(14)
C79 H79A 0.9700
C79 H79B 0.9700
C80 H80A 0.9700
C80 H80B 0.9700
C81 C82 1.479(15)
C81 H81A 0.9300
C82 C87 1.382(14)
C82 C83 1.439(15)
C83 C84 1.344(16)
C83 H83A 0.9300
C84 C85 1.416(16)
C84 H84A 0.9300
C85 C86 1.376(15)
C85 H85A 0.9300
C86 C87 1.414(14)
C88 H88A 0.9600
C88 H88B 0.9600
C88 H88C 0.9600
C89 H89A 0.9600
C89 H89B 0.9600
C89 H89C 0.9600
C90 C91 1.355(14)
C90 C95 1.440(14)
C91 C92 1.414(16)
C91 H91A 0.9300
C92 C93 1.369(16)
C92 H92A 0.9300
C93 C94 1.415(15)
C93 H93A 0.9300
C94 C95 1.380(14)
C94 C96 1.445(15)
C96 H96A 0.9300
C97 C98 1.517(15)
C97 H97A 0.9700
C97 H97B 0.9700
C98 C99 1.522(15)
C98 H98A 0.9700
C98 H98B 0.9700
C99 C100 1.549(15)
C99 H99A 0.9700
C99 H99B 0.9700
C100 C101 1.501(16)
C100 H10C 0.9700
C100 H10D 0.9700
C101 C102 1.513(15)
C101 H10E 0.9700
C101 H10F 0.9700
C102 H10G 0.9700
C102 H10H 0.9700
C103 C104 1.454(18)
C103 H10I 0.9300
C104 C109 1.388(19)
C104 C105 1.457(19)
C105 C106 1.32(2)
C105 H10J 0.9300
C106 C107 1.41(2)
C106 H10K 0.9300
C107 C108 1.328(19)
C107 H10L 0.9300
C108 C109 1.380(17)
C110 H11C 0.9600
C110 H11D 0.9600
C110 H11E 0.9600
C111 H11F 0.9600
C111 H11G 0.9600
C111 H11H 0.9600
C112 C113 1.338(17)
C112 C117 1.412(16)
C113 C114 1.396(19)
C113 H11I 0.9300
C114 C115 1.384(19)
C114 H11J 0.9300
C115 C116 1.403(17)
C115 H11K 0.9300
C116 C117 1.410(16)
C116 C118 1.439(16)
C118 H11L 0.9300
C119 C120 1.446(19)
C119 H11M 0.9700
C119 H11N 0.9700
C120 C121 1.59(2)
C120 C268 1.64(5)
C120 H12C 0.9700
C120 H12D 0.9700
C121 C122 1.49(3)
C121 H12E 0.9700
C121 H12F 0.9700
C122 C123 1.53(2)
C122 H12G 0.9700
C122 H12H 0.9700
C268 C269 1.52(7)
C268 H26W 0.9700
C268 H26X 0.9700
C269 C123 1.65(4)
C269 H26Y 0.9700
C269 H26Z 0.9700
C149 C150 1.35(4)
C149 C148 1.46(3)
C149 H14Q 0.9300
C150 C151 1.39(4)
C150 H15B 0.9300
C151 C152 1.36(3)
C151 H15D 0.9300
C265 C266 1.28(4)
C265 C148 1.63(3)
C265 H26E 0.9300
C266 C267 1.43(4)
C266 H26F 0.9300
C267 C152 1.60(3)
C267 H26G 0.9300
C123 C124 1.48(2)
C123 H12I 0.9300
C124 H12J 0.9700
C124 H12K 0.9700
C125 C126 1.424(17)
C125 H12L 0.9300
C126 C127 1.36(2)
C126 C131 1.400(17)
C127 C128 1.41(3)
C127 H12M 0.9300
C128 C129 1.43(3)
C128 H12O 0.9300
C129 C130 1.30(3)
C129 H12Q 0.9300
C130 C131 1.387(19)
C132 H13C 0.9600
C132 H13D 0.9600
C132 H13E 0.9600
C133 H13F 0.9600
C133 H13G 0.9600
C133 H13H 0.9600
C134 C135 1.377(16)
C134 C139 1.431(15)
C135 C136 1.430(18)
C135 H13I 0.9300
C136 C137 1.346(17)
C136 H13J 0.9300
C137 C138 1.406(17)
C137 H13K 0.9300
C138 C139 1.356(16)
C138 C140 1.473(16)
C140 H14C 0.9300
C141 C142 1.492(15)
C141 H14D 0.9700
C141 H14E 0.9700
C142 C143 1.574(14)
C142 H14F 0.9700
C142 H14G 0.9700
C143 C144 1.555(15)
C143 H14H 0.9700
C143 H14I 0.9700
C144 C145 1.477(15)
C144 H14J 0.9700
C144 H14K 0.9700
C145 C146 1.530(16)
C145 H14L 0.9700
C145 H14M 0.9700
C146 H14N 0.9700
C146 H14O 0.9700
C147 C148 1.408(19)
C147 H14P 0.9300
C148 C153 1.357(15)
C152 C153 1.437(15)
C154 H15F 0.9600
C154 H15G 0.9600
C154 H15H 0.9600
C155 H15I 0.9600
C155 H15J 0.9600
C155 H15K 0.9600
C156 C157 1.341(17)
C156 C161 1.404(15)
C157 C158 1.42(2)
C157 H15L 0.9300
C158 C159 1.347(18)
C158 H15M 0.9300
C159 C160 1.430(16)
C159 H15N 0.9300
C160 C161 1.402(16)
C160 C162 1.434(16)
C162 H16A 0.9300
C163 C164 1.498(14)
C163 H16B 0.9700
C163 H16C 0.9700
C164 C165 1.547(15)
C164 H16D 0.9700
C164 H16E 0.9700
C165 C166 1.552(15)
C165 H16F 0.9700
C165 H16G 0.9700
C166 C167 1.530(15)
C166 H16H 0.9700
C166 H16I 0.9700
C167 C168 1.530(15)
C167 H16J 0.9700
C167 H16K 0.9700
C168 H16L 0.9700
C168 H16M 0.9700
C169 C170 1.462(16)
C169 H16N 0.9300
C170 C171 1.388(17)
C170 C175 1.404(17)
C171 C172 1.373(18)
C171 H17B 0.9300
C172 C173 1.406(18)
C172 H17C 0.9300
C173 C174 1.395(17)
C173 H17D 0.9300
C174 C175 1.403(16)
C176 H17E 0.9600
C176 H17F 0.9600
C176 H17G 0.9600
C177 H17H 0.9600
C177 H17I 0.9600
C177 H17J 0.9600
C178 C179 1.374(16)
C178 C183 1.420(15)
C179 C180 1.366(17)
C179 H17K 0.9300
C180 C181 1.364(18)
C180 H18B 0.9300
C181 C182 1.437(17)
C181 H18C 0.9300
C182 C183 1.354(15)
C182 C184 1.475(15)
C184 H18D 0.9300
C185 C186 1.518(15)
C185 H18E 0.9700
C185 H18F 0.9700
C186 C187 1.530(15)
C186 H18G 0.9700
C186 H18H 0.9700
C187 C188 1.512(15)
C187 H18I 0.9700
C187 H18J 0.9700
C188 C189 1.531(16)
C188 H18K 0.9700
C188 H18L 0.9700
C189 C190 1.509(16)
C189 H18M 0.9700
C189 H18N 0.9700
C190 H19B 0.9700
C190 H19C 0.9700
C191 C192 1.473(17)
C191 H19D 0.9300
C192 C197 1.376(16)
C192 C193 1.410(17)
C193 C194 1.383(19)
C193 H19E 0.9300
C194 C195 1.32(2)
C194 H19F 0.9300
C195 C196 1.394(18)
C195 H19G 0.9300
C196 C197 1.396(17)
C198 H19H 0.9600
C198 H19I 0.9600
C198 H19J 0.9600
C199 C200 1.499(13)
C199 H19K 0.9600
C199 H19L 0.9600
C199 H19M 0.9600
C201 C202 1.49(2)
C201 H20A 0.9600
C201 H20B 0.9600
C201 H20C 0.9600
C203 C204 1.499(16)
C203 H20D 0.9600
C203 H20E 0.9600
C203 H20F 0.9600
C205 C206 1.538(14)
C205 H20G 0.9600
C205 H20H 0.9600
C205 H20I 0.9600
C207 C208 1.478(16)
C207 H20J 0.9600
C207 H20K 0.9600
C207 H20L 0.9600
C209 C210 1.479(14)
C209 H20M 0.9600
C209 H20N 0.9600
C209 H20O 0.9600
C211 C212 1.492(16)
C211 H21A 0.9600
C211 H21B 0.9600
C211 H21C 0.9600
C213 C214 1.512(18)
C213 H21D 0.9600
C213 H21E 0.9600
C213 H21F 0.9600
C215 C216 1.587(19)
C215 H21G 0.9600
C215 H21H 0.9600
C215 H21I 0.9600
C217 C218 1.513(14)
C217 H21J 0.9600
C217 H21K 0.9600
C217 H21L 0.9600
C219 C220 1.500(14)
C219 H21M 0.9600
C219 H21N 0.9600
C219 H21O 0.9600
C221 C222 1.519(18)
C221 H22D 0.9600
C221 H22E 0.9600
C221 H22F 0.9600
C223 C224 1.496(15)
C223 H22G 0.9600
C223 H22H 0.9600
C223 H22I 0.9600
C235 C236 1.512(15)
C235 H23D 0.9600
C235 H23E 0.9600
C235 H23F 0.9600
C237 C238 1.472(16)
C237 H23G 0.9600
C237 H23H 0.9600
C237 H23I 0.9600
C239 C240 1.49(2)
C239 H23J 0.9600
C239 H23K 0.9600
C239 H23L 0.9600
C241 C242 1.508(15)
C241 H24A 0.9600
C241 H24B 0.9600
C241 H24C 0.9600
C243 C244 1.477(18)
C243 H24D 0.9600
C243 H24E 0.9600
C243 H24F 0.9600
C245 C246 1.511(18)
C245 H24G 0.9600
C245 H24H 0.9600
C245 H24I 0.9600
C247 C248 1.498(16)
C247 H24J 0.9600
C247 H24K 0.9600
C247 H24L 0.9600
C249 C250 1.509(14)
C249 H24M 0.9600
C249 H24N 0.9600
C249 H24O 0.9600
C251 C252 1.535(18)
C251 H25B 0.9600
C251 H25C 0.9600
C251 H25D 0.9600
C253 C254 1.522(14)
C253 H25E 0.9600
C253 H25F 0.9600
C253 H25G 0.9600
C255 C256 1.554(19)
C255 H25H 0.9600
C255 H25I 0.9600
C255 H25J 0.9600
C257 C258 1.45(2)
C257 H25K 0.9600
C257 H25L 0.9600
C257 H25M 0.9600
C259 C260 1.51(2)
C259 H25N 0.9600
C259 H25O 0.9600
C259 H25P 0.9600
C261 C262 1.501(15)
C261 H26B 0.9600
C261 H26C 0.9600
C261 H26D 0.9600
C263 C264 1.528(9)
C263 H26M 0.9600
C263 H26N 0.9600
C263 H26O 0.9600
